data_1567740
loop_
_publ_author_name
'Dabringhaus, Philipp'
'Krossing, Ingo'

_publ_section_title
;
 From mixed group 13 cations [M(AlCp*)3]+ (M = Ga/In/Tl) to an Al4+
 cluster
;
_journal_issue 41
_journal_name_full 'Chemical Science'
_journal_page_first 12078
_journal_page_last 12086
_journal_paper_doi 10.1039/D2SC04637G
_journal_volume 13
_journal_year 2022
_chemical_formula_moiety 'C16 Al F36 O4, C30 H45 Al3 Ga'
_chemical_formula_sum 'C92 H90 Al8 F72 Ga2 O8'
_chemical_formula_weight 3046.75
_chemical_properties_physical Air-sensitive,Moisture-sensitive
_space_group_crystal_system monoclinic
_space_group_IT_number 14
_space_group_name_Hall '-P 2ybc'
_space_group_name_H-M_alt 'P 1 21/c 1'
_atom_sites_solution_hydrogens geom
_atom_sites_solution_primary direct
_audit_creation_method
;FinalCif V107 by Daniel Kratzert, Freiburg 2022,
https://dkratzert.de/finalcif.html
;
_audit_update_record
;
2022-07-27 deposited with the CCDC.	2022-10-07 downloaded from the CCDC.
;
_cell_angle_alpha 90
_cell_angle_beta 102.490(9)
_cell_angle_gamma 90
_cell_formula_units_Z 8
_cell_length_a 44.352(11)
_cell_length_b 18.147(4)
_cell_length_c 30.839(7)
_cell_measurement_reflns_used 9678
_cell_measurement_temperature 100(2)
_cell_measurement_theta_max 28.524
_cell_measurement_theta_min 2.319
_cell_volume 24234(10)
_computing_cell_refinement 'SAINT V8.40A'
_computing_data_collection 'Bruker BIS V6.2.15 Patch 4/2021-03-15 && APEX4 2021.10-0'
_computing_data_reduction 'SAINT V8.40A'
_computing_structure_refinement 'SHELXL-2018/3 (Sheldrick, 2018)'
_computing_structure_solution 'SHELXT 2014/5 (Sheldrick, 2014)'
_diffrn_ambient_environment N~2~
_diffrn_ambient_temperature 100(2)
_diffrn_detector CPAD
_diffrn_detector_area_resol_mean 7.41
_diffrn_detector_type 'Bruker PHOTON III'
_diffrn_measured_fraction_theta_full 1.000
_diffrn_measured_fraction_theta_max 0.974
_diffrn_measurement_device 'three-circle diffractometer'
_diffrn_measurement_device_type 'Bruker D8 VENTURE dual wavelength Mo/Cu'
_diffrn_measurement_method '\w and \f scans'
_diffrn_measurement_specimen_support 'MiTeGen micromount'
_diffrn_radiation_monochromator 'mirror optics'
_diffrn_radiation_probe x-ray
_diffrn_radiation_type MoK\a
_diffrn_radiation_wavelength 0.71073
_diffrn_reflns_av_R_equivalents 0.0542
_diffrn_reflns_av_unetI/netI 0.0394
_diffrn_reflns_Laue_measured_fraction_full 1.000
_diffrn_reflns_Laue_measured_fraction_max 0.974
_diffrn_reflns_limit_h_max 60
_diffrn_reflns_limit_h_min -61
_diffrn_reflns_limit_k_max 25
_diffrn_reflns_limit_k_min -23
_diffrn_reflns_limit_l_max 42
_diffrn_reflns_limit_l_min -42
_diffrn_reflns_number 525980
_diffrn_reflns_point_group_measured_fraction_full 1.000
_diffrn_reflns_point_group_measured_fraction_max 0.974
_diffrn_reflns_theta_full 25.242
_diffrn_reflns_theta_max 29.643
_diffrn_reflns_theta_min 1.310
_diffrn_source 'microfocus sealed X-ray tube'
_diffrn_source_current 1.4
_diffrn_source_type 'Incoatec I\ms'
_diffrn_source_voltage 50.0
_exptl_absorpt_coefficient_mu 0.664
_exptl_absorpt_correction_T_max 0.7459
_exptl_absorpt_correction_T_min 0.6717
_exptl_absorpt_correction_type multi-scan
_exptl_absorpt_process_details
;SADABS-2016/2 - Bruker AXS area detector scaling and absorption correction:
Krause, L., Herbst-Irmer, R., Sheldrick G.M. & Stalke D., J. Appl. Cryst. 48
(2015) 3-10
;
_exptl_crystal_colour yellow
_exptl_crystal_density_diffrn 1.670
_exptl_crystal_description plate
_exptl_crystal_F_000 12159
_exptl_crystal_recrystallization_method
'layering of a solution of the complex salt in fluorobenzene with pentanes atroom temperature'
_exptl_crystal_size_max 0.399
_exptl_crystal_size_mid 0.202
_exptl_crystal_size_min 0.074
_refine_diff_density_max 0.958
_refine_diff_density_min -0.884
_refine_diff_density_rms 0.062
_refine_ls_extinction_method none
_refine_ls_goodness_of_fit_ref 1.018
_refine_ls_hydrogen_treatment constr
_refine_ls_matrix_type full
_refine_ls_number_parameters 4996
_refine_ls_number_reflns 66650
_refine_ls_number_restraints 125086
_refine_ls_restrained_S_all 0.869
_refine_ls_R_factor_all 0.0727
_refine_ls_R_factor_gt 0.0415
_refine_ls_shift/su_max 0.005
_refine_ls_shift/su_mean 0.000
_refine_ls_structure_factor_coef Fsqd
_refine_ls_weighting_details 'w=1/[\s^2^(Fo^2^)+(0.0436P)^2^+17.1763P] where P=(Fo^2^+2Fc^2^)/3'
_refine_ls_weighting_scheme calc
_refine_ls_wR_factor_gt 0.0942
_refine_ls_wR_factor_ref 0.1072
_reflns_Friedel_coverage 0.000
_reflns_number_gt 46923
_reflns_number_total 66650
_reflns_threshold_expression 'I > 2\s(I)'
_cod_data_source_file d2sc04637g2.cif
_cod_data_source_block p21c_a
_cod_depositor_comments 'Adding full bibliography for 1567740--1567746.cif.'
_cod_original_cell_volume 24234(9)
_cod_original_sg_symbol_H-M 'P 21/c'
_cod_database_code 1567740
_shelx_shelxl_version_number 2018/3
_shelx_space_group_comment
;
The symmetry employed for this shelxl refinement is uniquely defined
by the following loop, which should always be used as a source of
symmetry information in preference to the above space-group names.
They are only intended as comments.
;
_olex2_diffrn_ambient_temperature_device 'Oxford Cryostream 800'

loop_
_space_group_symop_operation_xyz
'x, y, z'
'-x, y+1/2, -z+1/2'
'-x, -y, -z'
'x, -y-1/2, z-1/2'

loop_
_atom_site_label
_atom_site_type_symbol
_atom_site_fract_x
_atom_site_fract_y
_atom_site_fract_z
_atom_site_U_iso_or_equiv
_atom_site_adp_type
_atom_site_occupancy
_atom_site_site_symmetry_order
_atom_site_calc_flag
_atom_site_refinement_flags_posn
_atom_site_refinement_flags_adp
_atom_site_refinement_flags_occupancy
_atom_site_disorder_assembly
_atom_site_disorder_group
Ga1 Ga 0.09848(2) 0.80663(2) 0.33496(2) 0.02418(5) Uani 1 1 d . . . . .
Ga2 Ga 0.13880(2) 0.79647(2) 0.43042(2) 0.03042(5) Uani 1 1 d . . . . .
Ga3 Ga 0.36495(2) 0.30640(2) 0.09521(2) 0.02364(5) Uani 1 1 d . . . . .
Ga4 Ga 0.60257(2) -0.21431(2) 0.30543(2) 0.02769(5) Uani 1 1 d . . . . .
Al1 Al 0.06113(2) 0.90364(3) 0.29560(2) 0.02375(12) Uani 1 1 d . . . . .
Al6 Al 0.17342(2) 0.68628(3) 0.45316(2) 0.02476(12) Uani 1 1 d . . . . .
Al7 Al 0.36753(2) 0.26870(3) 0.01712(2) 0.02545(12) Uani 1 1 d . . . . .
Al8 Al 0.32150(2) 0.37718(3) 0.04571(2) 0.02675(13) Uani 1 1 d . . . . .
Al9 Al 0.32211(2) 0.21212(3) 0.07450(2) 0.02237(12) Uani 1 1 d . . . . .
Al10 Al 0.60627(2) -0.18280(4) 0.22695(2) 0.02981(14) Uani 1 1 d . . . . .
Al11 Al 0.55887(2) -0.12510(3) 0.27922(2) 0.02516(12) Uani 1 1 d . . . . .
Al12 Al 0.56228(2) -0.29307(3) 0.25443(2) 0.02435(12) Uani 1 1 d . . . . .
Al13 Al 0.19135(2) 0.31416(3) 0.27178(2) 0.01702(10) Uani 1 1 d . . . . .
Al14 Al 0.07660(2) 0.27910(3) 0.50726(2) 0.01680(10) Uani 1 1 d . . . . .
Al15 Al 0.30968(2) -0.18349(3) 0.23275(2) 0.01813(11) Uani 1 1 d . . . . .
Al16 Al 0.42682(2) -0.28212(3) 0.49216(2) 0.01827(11) Uani 1 1 d . . . . .
Al2 Al 0.05171(2) 0.73536(3) 0.29468(2) 0.03068(14) Uani 1 1 d . . . . .
Al3 Al 0.10439(2) 0.79999(3) 0.25507(2) 0.02663(13) Uani 1 1 d . . . . .
Al4 Al 0.19039(2) 0.84709(3) 0.46997(2) 0.03277(15) Uani 1 1 d . . . . .
Al5 Al 0.14097(2) 0.78305(3) 0.51286(2) 0.02615(12) Uani 1 1 d . . . . .
O1_1 O 0.4468(4) -0.3537(10) 0.5237(4) 0.0228(18) Uani 0.607(4) 1 d D U P A 1
C1_1 C 0.46040(14) -0.3760(4) 0.5652(3) 0.0270(12) Uani 0.607(4) 1 d D U P A 1
C2_1 C 0.44719(11) -0.3362(3) 0.60102(16) 0.0406(11) Uani 0.607(4) 1 d D U P A 1
F1_1 F 0.45861(11) -0.26794(19) 0.60776(9) 0.0676(11) Uani 0.607(4) 1 d D U P A 1
F2_1 F 0.4540(4) -0.3674(8) 0.6408(3) 0.051(2) Uani 0.607(4) 1 d D U P A 1
F3_1 F 0.41675(15) -0.3298(4) 0.5879(3) 0.0606(18) Uani 0.607(4) 1 d D U P A 1
C3_1 C 0.45455(10) -0.4595(2) 0.56795(15) 0.0405(10) Uani 0.607(4) 1 d D U P A 1
F4_1 F 0.45855(18) -0.4937(5) 0.5315(3) 0.0557(14) Uani 0.607(4) 1 d D U P A 1
F5_1 F 0.42563(6) -0.4725(2) 0.57145(11) 0.0588(9) Uani 0.607(4) 1 d D U P A 1
F6_1 F 0.47262(18) -0.4916(5) 0.6027(2) 0.062(2) Uani 0.607(4) 1 d D U P A 1
C4_1 C 0.49569(8) -0.3626(3) 0.57385(14) 0.0427(10) Uani 0.607(4) 1 d D U P A 1
F7_1 F 0.50922(9) -0.4107(3) 0.55143(18) 0.0621(13) Uani 0.607(4) 1 d D U P A 1
F8_1 F 0.50961(19) -0.3693(5) 0.6167(3) 0.065(2) Uani 0.607(4) 1 d D U P A 1
F9_1 F 0.5032(2) -0.3026(4) 0.5587(3) 0.084(2) Uani 0.607(4) 1 d D U P A 1
O1_2 O 0.42889(3) -0.30042(8) 0.43825(4) 0.0251(3) Uani 1 1 d D U . B 1
C1_2 C 0.44703(5) -0.32231(13) 0.41082(7) 0.0315(5) Uani 1 1 d D U . B 1
C2_2 C 0.45712(6) -0.40354(16) 0.41980(8) 0.0501(7) Uani 1 1 d D U . B 1
F1_2 F 0.48126(4) -0.40857(12) 0.45435(5) 0.0727(6) Uani 1 1 d D U . B 1
F2_2 F 0.46521(4) -0.43485(10) 0.38432(5) 0.0668(5) Uani 1 1 d D U . B 1
F3_2 F 0.43428(4) -0.44341(8) 0.42877(5) 0.0555(4) Uani 1 1 d D U . B 1
C3_2 C 0.42769(5) -0.31460(14) 0.36283(7) 0.0358(5) Uani 1 1 d D U . B 1
F4_2 F 0.41294(3) -0.25077(8) 0.35789(4) 0.0424(3) Uani 1 1 d D U . B 1
F5_2 F 0.40705(3) -0.36894(8) 0.35354(4) 0.0425(3) Uani 1 1 d D U . B 1
F6_2 F 0.44532(3) -0.31652(10) 0.33243(4) 0.0558(4) Uani 1 1 d D U . B 1
C4_2 C 0.47651(6) -0.2736(2) 0.41684(9) 0.0552(8) Uani 1 1 d D U . B 1
F7_2 F 0.47009(4) -0.20813(11) 0.39665(6) 0.0704(5) Uani 1 1 d D U . B 1
F8_2 F 0.49890(3) -0.30562(13) 0.40036(5) 0.0757(6) Uani 1 1 d D U . B 1
F9_2 F 0.48818(3) -0.26141(10) 0.45991(5) 0.0548(4) Uani 1 1 d D U . B 1
O1_3 O 0.38834(3) -0.28145(7) 0.49434(4) 0.0228(3) Uani 1 1 d D U . C 1
C1_3 C 0.35993(4) -0.31095(11) 0.48109(6) 0.0230(4) Uani 1 1 d D U . C 1
C2_3 C 0.34464(5) -0.31323(14) 0.52183(7) 0.0343(5) Uani 1 1 d D U . C 1
F1_3 F 0.35602(3) -0.36907(9) 0.54829(5) 0.0534(4) Uani 1 1 d D U . C 1
F2_3 F 0.31399(3) -0.32278(10) 0.51027(5) 0.0513(4) Uani 1 1 d D U . C 1
F3_3 F 0.34997(3) -0.25215(9) 0.54508(5) 0.0480(4) Uani 1 1 d D U . C 1
C3_3 C 0.34047(5) -0.26156(13) 0.44441(7) 0.0353(5) Uani 1 1 d D U . C 1
F4_3 F 0.35631(3) -0.24492(10) 0.41439(4) 0.0529(4) Uani 1 1 d D U . C 1
F5_3 F 0.33319(3) -0.19829(8) 0.46207(5) 0.0500(4) Uani 1 1 d D U . C 1
F6_3 F 0.31408(3) -0.29343(9) 0.42437(5) 0.0523(4) Uani 1 1 d D U . C 1
C4_3 C 0.36106(5) -0.39043(13) 0.46250(8) 0.0381(5) Uani 1 1 d D U . C 1
F7_3 F 0.36532(4) -0.38938(9) 0.42103(5) 0.0552(4) Uani 1 1 d D U . C 1
F8_3 F 0.33512(3) -0.42807(8) 0.46196(6) 0.0537(4) Uani 1 1 d D U . C 1
F9_3 F 0.38438(3) -0.42790(8) 0.48683(6) 0.0557(4) Uani 1 1 d D U . C 1
O1_4 O 0.4418(4) -0.2004(5) 0.5117(7) 0.026(2) Uani 0.538(4) 1 d D U P A 1
C1_4 C 0.44061(16) -0.1258(5) 0.5122(2) 0.0271(15) Uani 0.538(4) 1 d D U P A 1
C2_4 C 0.41793(10) -0.0969(2) 0.46971(13) 0.0350(10) Uani 0.538(4) 1 d D U P A 1
F1_4 F 0.38874(16) -0.1042(5) 0.47326(17) 0.0457(13) Uani 0.538(4) 1 d D U P A 1
F2_4 F 0.42256(12) -0.0257(3) 0.4616(2) 0.0528(12) Uani 0.538(4) 1 d D U P A 1
F3_4 F 0.4213(3) -0.1347(7) 0.4343(3) 0.0408(17) Uani 0.538(4) 1 d D U P A 1
C3_4 C 0.47325(10) -0.0927(2) 0.51384(17) 0.0415(11) Uani 0.538(4) 1 d D U P A 1
F4_4 F 0.4951(3) -0.1266(9) 0.5430(4) 0.045(2) Uani 0.538(4) 1 d D U P A 1
F5_4 F 0.48086(13) -0.0977(4) 0.47466(16) 0.0517(13) Uani 0.538(4) 1 d D U P A 1
F6_4 F 0.4745(3) -0.0209(4) 0.5259(3) 0.0550(17) Uani 0.538(4) 1 d D U P A 1
C4_4 C 0.42907(10) -0.0993(2) 0.55352(13) 0.0329(9) Uani 0.538(4) 1 d D U P A 1
F7_4 F 0.45146(9) -0.1037(2) 0.59027(12) 0.0459(9) Uani 0.538(4) 1 d D U P A 1
F8_4 F 0.4190(2) -0.0295(4) 0.5499(2) 0.0443(14) Uani 0.538(4) 1 d D U P A 1
F9_4 F 0.4060(4) -0.1413(10) 0.5602(5) 0.038(2) Uani 0.538(4) 1 d D U P A 1
O1_5 O 0.32710(3) -0.13272(7) 0.27872(4) 0.0241(3) Uani 1 1 d D U . D 1
C1_5 C 0.32369(4) -0.08129(11) 0.30896(6) 0.0244(4) Uani 1 1 d D U . D 1
C2_5 C 0.31636(6) -0.00484(12) 0.28679(8) 0.0357(5) Uani 1 1 d D U . D 1
F1_5 F 0.28710(3) -0.00146(8) 0.26479(5) 0.0437(3) Uani 1 1 d D U . D 1
F2_5 F 0.32096(4) 0.05014(7) 0.31629(5) 0.0509(4) Uani 1 1 d D U . D 1
F3_5 F 0.33405(4) 0.00817(8) 0.25778(5) 0.0470(4) Uani 1 1 d D U . D 1
C3_5 C 0.35458(5) -0.07701(13) 0.34423(7) 0.0331(5) Uani 1 1 d D U . D 1
F4_5 F 0.36602(3) -0.14302(8) 0.35481(4) 0.0388(3) Uani 1 1 d D U . D 1
F5_5 F 0.37568(3) -0.03897(8) 0.32861(5) 0.0474(4) Uani 1 1 d D U . D 1
F6_5 F 0.35120(3) -0.04351(9) 0.38154(4) 0.0501(4) Uani 1 1 d D U . D 1
C4_5 C 0.29724(5) -0.10215(12) 0.33245(7) 0.0297(4) Uani 1 1 d D U . D 1
F7_5 F 0.30574(3) -0.15602(8) 0.36160(4) 0.0405(3) Uani 1 1 d D U . D 1
F8_5 F 0.28815(3) -0.04511(8) 0.35404(4) 0.0427(3) Uani 1 1 d D U . D 1
F9_5 F 0.27257(3) -0.12566(8) 0.30310(4) 0.0367(3) Uani 1 1 d D U . D 1
O1_6 O 0.28556(7) -0.25284(15) 0.24405(13) 0.0236(6) Uani 0.873(3) 1 d D U P D 1
C1_6 C 0.28349(6) -0.32325(17) 0.25754(9) 0.0275(5) Uani 0.873(3) 1 d D U P D 1
C2_6 C 0.24844(6) -0.34125(14) 0.25034(10) 0.0391(6) Uani 0.873(3) 1 d D U P D 1
F1_6 F 0.23629(5) -0.35193(11) 0.20739(7) 0.0516(5) Uani 0.873(3) 1 d D U P D 1
F2_6 F 0.24268(5) -0.40124(11) 0.27186(8) 0.0491(5) Uani 0.873(3) 1 d D U P D 1
F3_6 F 0.23289(6) -0.28618(18) 0.26222(11) 0.0550(8) Uani 0.873(3) 1 d D U P D 1
C3_6 C 0.29856(7) -0.33154(16) 0.30765(9) 0.0432(6) Uani 0.873(3) 1 d D U P D 1
F4_6 F 0.32525(7) -0.29704(19) 0.31705(11) 0.0523(7) Uani 0.873(3) 1 d D U P D 1
F5_6 F 0.28061(11) -0.3000(3) 0.33236(10) 0.0660(10) Uani 0.873(3) 1 d D U P D 1
F6_6 F 0.30303(6) -0.40190(14) 0.31990(9) 0.0572(7) Uani 0.873(3) 1 d D U P D 1
C4_6 C 0.29875(6) -0.37814(13) 0.23024(9) 0.0332(5) Uani 0.873(3) 1 d D U P D 1
F7_6 F 0.32944(4) -0.37856(11) 0.24480(8) 0.0463(5) Uani 0.873(3) 1 d D U P D 1
F8_6 F 0.28918(8) -0.44712(15) 0.23291(18) 0.0424(7) Uani 0.873(3) 1 d D U P D 1
F9_6 F 0.29297(10) -0.3589(3) 0.18783(13) 0.0457(9) Uani 0.873(3) 1 d D U P D 1
O1_7 O 0.28748(3) -0.12371(7) 0.19564(4) 0.0261(3) Uani 1 1 d D U . E 1
C1_7 C 0.26414(4) -0.11120(11) 0.16046(6) 0.0254(4) Uani 1 1 d D U . E 1
C2_7 C 0.26242(5) -0.17126(12) 0.12421(7) 0.0306(4) Uani 1 1 d D U . E 1
F1_7 F 0.28469(3) -0.16203(8) 0.10177(4) 0.0438(3) Uani 1 1 d D U . E 1
F2_7 F 0.23538(3) -0.17048(7) 0.09407(4) 0.0380(3) Uani 1 1 d D U . E 1
F3_7 F 0.26584(3) -0.23771(7) 0.14200(4) 0.0399(3) Uani 1 1 d D U . E 1
C3_7 C 0.23298(5) -0.10845(13) 0.17555(8) 0.0355(5) Uani 1 1 d D U . E 1
F4_7 F 0.23569(3) -0.07402(9) 0.21396(5) 0.0465(4) Uani 1 1 d D U . E 1
F5_7 F 0.22258(3) -0.17648(8) 0.18046(5) 0.0463(3) Uani 1 1 d D U . E 1
F6_7 F 0.21083(3) -0.07367(9) 0.14615(5) 0.0511(4) Uani 1 1 d D U . E 1
C4_7 C 0.27025(5) -0.03477(12) 0.14081(7) 0.0361(5) Uani 1 1 d D U . E 1
F7_7 F 0.26458(4) 0.01973(7) 0.16695(5) 0.0477(4) Uani 1 1 d D U . E 1
F8_7 F 0.25273(4) -0.02361(8) 0.10030(5) 0.0512(4) Uani 1 1 d D U . E 1
F9_7 F 0.29950(3) -0.02931(8) 0.13800(5) 0.0454(3) Uani 1 1 d D U . E 1
O1_8 O 0.33809(3) -0.22402(8) 0.21063(4) 0.0255(3) Uani 1 1 d D U . F 1
C1_8 C 0.36578(5) -0.21792(11) 0.19968(6) 0.0251(4) Uani 1 1 d D U . F 1
C2_8 C 0.39211(5) -0.22928(13) 0.24128(8) 0.0360(5) Uani 1 1 d D U . F 1
F1_8 F 0.39636(3) -0.16851(8) 0.26620(5) 0.0454(3) Uani 1 1 d D U . F 1
F2_8 F 0.41910(3) -0.24549(9) 0.23072(6) 0.0564(4) Uani 1 1 d D U . F 1
F3_8 F 0.38528(3) -0.28385(8) 0.26603(5) 0.0471(4) Uani 1 1 d D U . F 1
C3_8 C 0.36743(6) -0.27976(12) 0.16507(7) 0.0355(5) Uani 1 1 d D U . F 1
F4_8 F 0.34130(4) -0.28346(8) 0.13451(4) 0.0462(4) Uani 1 1 d D U . F 1
F5_8 F 0.37160(3) -0.34562(7) 0.18502(5) 0.0429(3) Uani 1 1 d D U . F 1
F6_8 F 0.39038(4) -0.26971(8) 0.14418(5) 0.0548(4) Uani 1 1 d D U . F 1
C4_8 C 0.36944(5) -0.14189(12) 0.17856(7) 0.0337(5) Uani 1 1 d D U . F 1
F7_8 F 0.35257(4) -0.13780(8) 0.13736(4) 0.0487(4) Uani 1 1 d D U . F 1
F8_8 F 0.39878(3) -0.12698(8) 0.17727(6) 0.0523(4) Uani 1 1 d D U . F 1
F9_8 F 0.35984(3) -0.08824(7) 0.20183(4) 0.0363(3) Uani 1 1 d D U . F 1
O1_9 O 0.21945(5) 0.35935(10) 0.31033(6) 0.0274(4) Uani 0.9053(19) 1 d D U P G 1
C1_9 C 0.23119(6) 0.37684(14) 0.35299(8) 0.0239(4) Uani 0.9053(19) 1 d D U P G 1
C2_9 C 0.21240(6) 0.43922(16) 0.36891(8) 0.0398(6) Uani 0.9053(19) 1 d D U P G 1
F1_9 F 0.18606(4) 0.41405(15) 0.37725(7) 0.0590(6) Uani 0.9053(19) 1 d D U P G 1
F2_9 F 0.22808(4) 0.47183(10) 0.40578(5) 0.0544(5) Uani 0.9053(19) 1 d D U P G 1
F3_9 F 0.20542(5) 0.49114(10) 0.33764(6) 0.0602(5) Uani 0.9053(19) 1 d D U P G 1
C3_9 C 0.26480(7) 0.40366(18) 0.35580(10) 0.0355(6) Uani 0.9053(19) 1 d D U P G 1
F4_9 F 0.27986(5) 0.35830(13) 0.33404(6) 0.0504(5) Uani 0.9053(19) 1 d D U P G 1
F5_9 F 0.26511(6) 0.47006(12) 0.33808(7) 0.0507(6) Uani 0.9053(19) 1 d D U P G 1
F6_9 F 0.28126(6) 0.40672(15) 0.39801(8) 0.0458(7) Uani 0.9053(19) 1 d D U P G 1
C4_9 C 0.23160(6) 0.30906(15) 0.38385(8) 0.0355(5) Uani 0.9053(19) 1 d D U P G 1
F7_9 F 0.25354(4) 0.26167(9) 0.37964(5) 0.0510(4) Uani 0.9053(19) 1 d D U P G 1
F8_9 F 0.23673(4) 0.32807(10) 0.42707(5) 0.0476(4) Uani 0.9053(19) 1 d D U P G 1
F9_9 F 0.20507(4) 0.27383(11) 0.37430(5) 0.0528(5) Uani 0.9053(19) 1 d D U P G 1
O1_10 O 0.15663(9) 0.3391(3) 0.2815(2) 0.0199(9) Uani 0.7312(16) 1 d D U P G 1
C1_10 C 0.12665(7) 0.31906(17) 0.27689(10) 0.0210(6) Uani 0.7312(16) 1 d D U P G 1
C2_10 C 0.11092(9) 0.3794(2) 0.29908(14) 0.0349(9) Uani 0.7312(16) 1 d D U P G 1
F1_10 F 0.11886(9) 0.3757(2) 0.34250(11) 0.0636(11) Uani 0.7312(16) 1 d D U P G 1
F2_10 F 0.07992(9) 0.3757(3) 0.2879(2) 0.0444(13) Uani 0.7312(16) 1 d D U P G 1
F3_10 F 0.11931(4) 0.44588(10) 0.28739(10) 0.0604(7) Uani 0.7312(16) 1 d D U P G 1
C3_10 C 0.11024(11) 0.3129(3) 0.22728(15) 0.0443(12) Uani 0.7312(16) 1 d D U P G 1
F4_10 F 0.12771(13) 0.2808(3) 0.20390(19) 0.0673(17) Uani 0.7312(16) 1 d D U P G 1
F5_10 F 0.10339(5) 0.37820(16) 0.20920(7) 0.0705(8) Uani 0.7312(16) 1 d D U P G 1
F6_10 F 0.08372(5) 0.27425(18) 0.22146(8) 0.0574(8) Uani 0.7312(16) 1 d D U P G 1
C4_10 C 0.12378(7) 0.24428(17) 0.30022(11) 0.0371(7) Uani 0.7312(16) 1 d D U P G 1
F7_10 F 0.12812(5) 0.18812(11) 0.27477(10) 0.0684(8) Uani 0.7312(16) 1 d D U P G 1
F8_10 F 0.09575(4) 0.23569(11) 0.30953(7) 0.0434(5) Uani 0.7312(16) 1 d D U P G 1
F9_10 F 0.14464(4) 0.23930(13) 0.33753(8) 0.0620(7) Uani 0.7312(16) 1 d D U P G 1
O1_11 O 0.19506(9) 0.34223(18) 0.21901(12) 0.0204(7) Uani 0.7621(17) 1 d D U P G 1
C1_11 C 0.19834(6) 0.39893(15) 0.19210(9) 0.0215(5) Uani 0.7621(17) 1 d D U P G 1
C2_11 C 0.18019(7) 0.46872(15) 0.20170(10) 0.0316(6) Uani 0.7621(17) 1 d D U P G 1
F1_11 F 0.14974(4) 0.45971(10) 0.18618(7) 0.0476(5) Uani 0.7621(17) 1 d D U P G 1
F2_11 F 0.18823(4) 0.52924(9) 0.18341(6) 0.0397(4) Uani 0.7621(17) 1 d D U P G 1
F3_11 F 0.18440(5) 0.47980(10) 0.24507(6) 0.0441(5) Uani 0.7621(17) 1 d D U P G 1
C3_11 C 0.23285(6) 0.41969(15) 0.19816(9) 0.0286(5) Uani 0.7621(17) 1 d D U P G 1
F4_11 F 0.25018(5) 0.36019(11) 0.19601(9) 0.0399(5) Uani 0.7621(17) 1 d D U P G 1
F5_11 F 0.24332(6) 0.45097(12) 0.23721(7) 0.0409(6) Uani 0.7621(17) 1 d D U P G 1
F6_11 F 0.23832(5) 0.46662(10) 0.16717(6) 0.0376(4) Uani 0.7621(17) 1 d D U P G 1
C4_11 C 0.18527(6) 0.37353(15) 0.14362(8) 0.0261(5) Uani 0.7621(17) 1 d D U P G 1
F7_11 F 0.20418(4) 0.32449(10) 0.13024(6) 0.0346(4) Uani 0.7621(17) 1 d D U P G 1
F8_11 F 0.18233(5) 0.42955(10) 0.11460(5) 0.0402(4) Uani 0.7621(17) 1 d D U P G 1
F9_11 F 0.15814(6) 0.34248(16) 0.13959(12) 0.0360(6) Uani 0.7621(17) 1 d D U P G 1
O1_12 O 0.19601(11) 0.2194(2) 0.27524(16) 0.0249(8) Uani 0.7249(17) 1 d D U P G 1
C1_12 C 0.21056(7) 0.15937(15) 0.26346(10) 0.0272(6) Uani 0.7249(17) 1 d D U P G 1
C2_12 C 0.19573(10) 0.1361(2) 0.21523(13) 0.0380(8) Uani 0.7249(17) 1 d D U P G 1
F1_12 F 0.20503(5) 0.18110(11) 0.18630(6) 0.0460(5) Uani 0.7249(17) 1 d D U P G 1
F2_12 F 0.20319(6) 0.06769(12) 0.20573(8) 0.0521(6) Uani 0.7249(17) 1 d D U P G 1
F3_12 F 0.16541(5) 0.13946(16) 0.20835(8) 0.0560(6) Uani 0.7249(17) 1 d D U P G 1
C3_12 C 0.20717(8) 0.09634(16) 0.29609(11) 0.0375(7) Uani 0.7249(17) 1 d D U P G 1
F4_12 F 0.21335(7) 0.11973(16) 0.33797(8) 0.0500(7) Uani 0.7249(17) 1 d D U P G 1
F5_12 F 0.17825(7) 0.07091(16) 0.28758(11) 0.0552(8) Uani 0.7249(17) 1 d D U P G 1
F6_12 F 0.22523(13) 0.0386(2) 0.2932(2) 0.0613(14) Uani 0.7249(17) 1 d D U P G 1
C4_12 C 0.24566(7) 0.17443(16) 0.26722(11) 0.0325(6) Uani 0.7249(17) 1 d D U P G 1
F7_12 F 0.26127(8) 0.1720(2) 0.30929(11) 0.0485(8) Uani 0.7249(17) 1 d D U P G 1
F8_12 F 0.25865(5) 0.12604(10) 0.24435(7) 0.0432(5) Uani 0.7249(17) 1 d D U P G 1
F9_12 F 0.24976(4) 0.24095(10) 0.25204(7) 0.0418(5) Uani 0.7249(17) 1 d D U P G 1
O1_13 O 0.06786(3) 0.20557(7) 0.53793(5) 0.0273(3) Uani 1 1 d D U . H 1
C1_13 C 0.05243(4) 0.14154(11) 0.53769(6) 0.0248(4) Uani 1 1 d D U . H 1
C2_13 C 0.05899(6) 0.08892(12) 0.50119(8) 0.0366(5) Uani 1 1 d D U . H 1
F1_13 F 0.08749(4) 0.06054(8) 0.51311(5) 0.0499(4) Uani 1 1 d D U . H 1
F2_13 F 0.03918(4) 0.03318(8) 0.49279(5) 0.0529(4) Uani 1 1 d D U . H 1
F3_13 F 0.05779(4) 0.12555(7) 0.46343(4) 0.0422(3) Uani 1 1 d D U . H 1
C3_13 C 0.01719(5) 0.15609(13) 0.52927(8) 0.0367(5) Uani 1 1 d D U . H 1
F4_13 F 0.01113(4) 0.21562(9) 0.55055(5) 0.0519(4) Uani 1 1 d D U . H 1
F5_13 F 0.00521(3) 0.16690(8) 0.48624(5) 0.0452(3) Uani 1 1 d D U . H 1
F6_13 F 0.00177(3) 0.09983(9) 0.54245(6) 0.0548(4) Uani 1 1 d D U . H 1
C4_13 C 0.06346(5) 0.10520(12) 0.58388(7) 0.0340(5) Uani 1 1 d D U . H 1
F7_13 F 0.05104(4) 0.13926(8) 0.61435(4) 0.0479(4) Uani 1 1 d D U . H 1
F8_13 F 0.05534(4) 0.03395(7) 0.58399(5) 0.0466(4) Uani 1 1 d D U . H 1
F9_13 F 0.09373(3) 0.10846(8) 0.59724(5) 0.0464(4) Uani 1 1 d D U . H 1
O1_14 O 0.10550(4) 0.25804(10) 0.47994(6) 0.0217(4) Uani 0.889(4) 1 d D U P H 1
C1_14 C 0.13572(6) 0.24869(14) 0.48016(8) 0.0211(4) Uani 0.889(4) 1 d D U P H 1
C2_14 C 0.15004(6) 0.32288(15) 0.46875(10) 0.0284(5) Uani 0.889(4) 1 d D U P H 1
F1_14 F 0.14026(9) 0.3385(2) 0.42581(8) 0.0367(6) Uani 0.889(4) 1 d D U P H 1
F2_14 F 0.18089(4) 0.32073(12) 0.47671(7) 0.0404(5) Uani 0.889(4) 1 d D U P H 1
F3_14 F 0.14202(5) 0.37754(8) 0.49240(5) 0.0375(4) Uani 0.889(4) 1 d D U P H 1
C3_14 C 0.15423(7) 0.22103(17) 0.52598(9) 0.0277(5) Uani 0.889(4) 1 d D U P H 1
F4_14 F 0.13883(8) 0.16849(18) 0.54156(9) 0.0427(7) Uani 0.889(4) 1 d D U P H 1
F5_14 F 0.15905(5) 0.27599(12) 0.55545(6) 0.0393(5) Uani 0.889(4) 1 d D U P H 1
F6_14 F 0.18209(7) 0.19479(16) 0.52413(12) 0.0344(5) Uani 0.889(4) 1 d D U P H 1
C4_14 C 0.13782(6) 0.19093(14) 0.44383(8) 0.0268(5) Uani 0.889(4) 1 d D U P H 1
F7_14 F 0.13170(5) 0.12357(9) 0.45734(6) 0.0385(4) Uani 0.889(4) 1 d D U P H 1
F8_14 F 0.16568(5) 0.18808(11) 0.43414(6) 0.0404(4) Uani 0.889(4) 1 d D U P H 1
F9_14 F 0.11727(4) 0.20484(9) 0.40684(5) 0.0354(4) Uani 0.889(4) 1 d D U P H 1
O1_15 O 0.04413(3) 0.30056(9) 0.46766(5) 0.0325(3) Uani 1 1 d D U . I 1
C1_15 C 0.03095(5) 0.33732(12) 0.43026(6) 0.0286(4) Uani 1 1 d D U . I 1
C2_15 C 0.01151(7) 0.28168(15) 0.39706(8) 0.0506(7) Uani 1 1 d D U . I 1
F1_15 F -0.01439(4) 0.26384(11) 0.41109(6) 0.0730(6) Uani 1 1 d D U . I 1
F2_15 F 0.00278(4) 0.31054(8) 0.35605(4) 0.0549(4) Uani 1 1 d D U . I 1
F3_15 F 0.02695(5) 0.22116(9) 0.39430(6) 0.0722(6) Uani 1 1 d D U . I 1
C3_15 C 0.05504(6) 0.37352(18) 0.40779(10) 0.0573(8) Uani 1 1 d D U . I 1
F4_15 F 0.07718(4) 0.40504(10) 0.43843(6) 0.0706(6) Uani 1 1 d D U . I 1
F5_15 F 0.06816(4) 0.32203(13) 0.38654(6) 0.0806(6) Uani 1 1 d D U . I 1
F6_15 F 0.04279(4) 0.42658(11) 0.37907(6) 0.0718(6) Uani 1 1 d D U . I 1
C4_15 C 0.00919(7) 0.39676(17) 0.44150(9) 0.0548(7) Uani 1 1 d D U . I 1
F7_15 F 0.02617(5) 0.45538(10) 0.46056(6) 0.0810(6) Uani 1 1 d D U . I 1
F8_15 F -0.01130(4) 0.42027(10) 0.40550(5) 0.0622(5) Uani 1 1 d D U . I 1
F9_15 F -0.00684(4) 0.37211(12) 0.47010(6) 0.0742(6) Uani 1 1 d D U . I 1
O1_16 O 0.08972(7) 0.35104(10) 0.54298(6) 0.0233(5) Uani 0.857(7) 1 d D U P H 1
C1_16 C 0.08984(7) 0.38757(17) 0.58096(10) 0.0234(6) Uani 0.857(7) 1 d D U P H 1
C2_16 C 0.09670(10) 0.3353(2) 0.62157(12) 0.0294(7) Uani 0.857(7) 1 d D U P H 1
F1_16 F 0.07199(9) 0.2955(2) 0.62406(13) 0.0359(7) Uani 0.857(7) 1 d D U P H 1
F2_16 F 0.10503(15) 0.3720(4) 0.66002(15) 0.0408(10) Uani 0.857(7) 1 d D U P H 1
F3_16 F 0.11919(8) 0.2891(2) 0.61836(13) 0.0445(9) Uani 0.857(7) 1 d D U P H 1
C3_16 C 0.11589(9) 0.44678(19) 0.58624(12) 0.0399(8) Uani 0.857(7) 1 d D U P H 1
F4_16 F 0.11454(8) 0.48147(13) 0.54766(9) 0.0518(7) Uani 0.857(7) 1 d D U P H 1
F5_16 F 0.14336(5) 0.41668(15) 0.59845(10) 0.0565(6) Uani 0.857(7) 1 d D U P H 1
F6_16 F 0.11270(10) 0.4983(2) 0.61634(11) 0.0600(9) Uani 0.857(7) 1 d D U P H 1
C4_16 C 0.05818(8) 0.4255(2) 0.57876(12) 0.0330(7) Uani 0.857(7) 1 d D U P H 1
F7_16 F 0.05463(14) 0.4844(2) 0.55260(17) 0.0583(13) Uani 0.857(7) 1 d D U P H 1
F8_16 F 0.05437(9) 0.4475(2) 0.61888(11) 0.0413(7) Uani 0.857(7) 1 d D U P H 1
F9_16 F 0.03521(5) 0.37991(16) 0.56236(8) 0.0448(6) Uani 0.857(7) 1 d D U P H 1
C1_17 C 0.13344(5) 0.72113(11) 0.57109(7) 0.0285(4) Uani 1 1 d D U . J 1
C2_17 C 0.14611(5) 0.79136(12) 0.58593(7) 0.0292(4) Uani 1 1 d D U . J 1
C3_17 C 0.12482(5) 0.84629(12) 0.56563(7) 0.0330(5) Uani 1 1 d D U . J 1
C4_17 C 0.09925(5) 0.81066(13) 0.53854(8) 0.0361(5) Uani 1 1 d D U . J 1
C5_17 C 0.10430(5) 0.73297(13) 0.54200(7) 0.0334(5) Uani 1 1 d D U . J 1
C6_17 C 0.08301(6) 0.67406(17) 0.51883(9) 0.0534(7) Uani 1 1 d D U . J 1
H6A_17 H 0.072498 0.691644 0.489392 0.080 Uiso 1 1 calc R U . J 1
H6B_17 H 0.067644 0.662321 0.536345 0.080 Uiso 1 1 calc R U . J 1
H6C_17 H 0.094974 0.629759 0.515638 0.080 Uiso 1 1 calc R U . J 1
C7_17 C 0.07119(6) 0.84865(19) 0.51149(10) 0.0586(8) Uani 1 1 d D U . J 1
H7A_17 H 0.077587 0.893109 0.497835 0.088 Uiso 1 1 calc R U . J 1
H7B_17 H 0.057226 0.862291 0.530830 0.088 Uiso 1 1 calc R U . J 1
H7C_17 H 0.060506 0.815252 0.488198 0.088 Uiso 1 1 calc R U . J 1
C8_17 C 0.12816(7) 0.92819(13) 0.57387(10) 0.0501(7) Uani 1 1 d D U . J 1
H8A_17 H 0.121963 0.954605 0.545631 0.075 Uiso 1 1 calc R U . J 1
H8B_17 H 0.149738 0.939739 0.587366 0.075 Uiso 1 1 calc R U . J 1
H8C_17 H 0.114961 0.943393 0.593976 0.075 Uiso 1 1 calc R U . J 1
C9_17 C 0.17545(5) 0.80282(14) 0.62007(8) 0.0402(5) Uani 1 1 d D U . J 1
H9A_17 H 0.192295 0.775756 0.611272 0.060 Uiso 1 1 calc R U . J 1
H9B_17 H 0.172764 0.784712 0.648935 0.060 Uiso 1 1 calc R U . J 1
H9C_17 H 0.180463 0.855471 0.622307 0.060 Uiso 1 1 calc R U . J 1
C10_17 C 0.14831(6) 0.64878(12) 0.58695(8) 0.0405(5) Uani 1 1 d D U . J 1
H10A_17 H 0.139017 0.609476 0.566607 0.061 Uiso 1 1 calc R U . J 1
H10B_17 H 0.145114 0.638263 0.616800 0.061 Uiso 1 1 calc R U . J 1
H10C_17 H 0.170497 0.651428 0.587784 0.061 Uiso 1 1 calc R U . J 1
C1_18 C 0.20189(9) 0.95699(18) 0.44538(11) 0.0342(8) Uani 0.758(5) 1 d D U P K 1
C2_18 C 0.20329(16) 0.9606(4) 0.49175(15) 0.0335(12) Uani 0.758(5) 1 d D U P K 1
C3_18 C 0.22640(17) 0.9102(4) 0.51333(17) 0.0381(12) Uani 0.758(5) 1 d D U P K 1
C4_18 C 0.23880(8) 0.8750(2) 0.48022(18) 0.0411(10) Uani 0.758(5) 1 d D U P K 1
C5_18 C 0.22418(9) 0.9042(2) 0.43826(14) 0.0408(9) Uani 0.758(5) 1 d D U P K 1
C6_18 C 0.23033(12) 0.8844(3) 0.39359(15) 0.0741(16) Uani 0.758(5) 1 d D U P K 1
H6A_18 H 0.211555 0.863796 0.374803 0.111 Uiso 0.758(5) 1 calc R U P K 1
H6B_18 H 0.246963 0.847876 0.397361 0.111 Uiso 0.758(5) 1 calc R U P K 1
H6C_18 H 0.236472 0.928718 0.379507 0.111 Uiso 0.758(5) 1 calc R U P K 1
C7_18 C 0.26549(8) 0.8217(2) 0.4903(2) 0.0732(17) Uani 0.758(5) 1 d D U P K 1
H7A_18 H 0.266473 0.793904 0.463376 0.110 Uiso 0.758(5) 1 calc R U P K 1
H7B_18 H 0.262540 0.787561 0.513615 0.110 Uiso 0.758(5) 1 calc R U P K 1
H7C_18 H 0.284786 0.849061 0.500349 0.110 Uiso 0.758(5) 1 calc R U P K 1
C8_18 C 0.23585(12) 0.8988(3) 0.56296(16) 0.0577(14) Uani 0.758(5) 1 d D U P K 1
H8A_18 H 0.238331 0.846024 0.569393 0.087 Uiso 0.758(5) 1 calc R U P K 1
H8B_18 H 0.219884 0.918901 0.577179 0.087 Uiso 0.758(5) 1 calc R U P K 1
H8C_18 H 0.255452 0.924176 0.574497 0.087 Uiso 0.758(5) 1 calc R U P K 1
C9_18 C 0.1840(2) 1.0105(5) 0.5137(2) 0.0547(16) Uani 0.758(5) 1 d D U P K 1
H9A_18 H 0.191616 1.061214 0.513590 0.082 Uiso 0.758(5) 1 calc R U P K 1
H9B_18 H 0.185331 0.994465 0.544380 0.082 Uiso 0.758(5) 1 calc R U P K 1
H9C_18 H 0.162429 1.008494 0.497374 0.082 Uiso 0.758(5) 1 calc R U P K 1
C10_18 C 0.18025(10) 1.0002(2) 0.40977(13) 0.0548(11) Uani 0.758(5) 1 d D U P K 1
H10A_18 H 0.176397 0.972363 0.381877 0.082 Uiso 0.758(5) 1 calc R U P K 1
H10B_18 H 0.189648 1.047749 0.405463 0.082 Uiso 0.758(5) 1 calc R U P K 1
H10C_18 H 0.160680 1.008434 0.418885 0.082 Uiso 0.758(5) 1 calc R U P K 1
C1_19 C 0.18786(4) 0.57240(10) 0.47213(6) 0.0247(4) Uani 1 1 d D U . L 1
C2_19 C 0.21233(5) 0.60933(11) 0.45736(7) 0.0286(4) Uani 1 1 d D U . L 1
C3_19 C 0.20129(5) 0.62914(12) 0.41199(7) 0.0331(5) Uani 1 1 d D U . L 1
C4_19 C 0.17031(5) 0.60464(11) 0.39888(7) 0.0313(5) Uani 1 1 d D U . L 1
C5_19 C 0.16191(5) 0.56950(10) 0.43570(7) 0.0271(4) Uani 1 1 d D U . L 1
C6_19 C 0.13112(5) 0.53534(13) 0.43559(9) 0.0418(6) Uani 1 1 d D U . L 1
H6A_19 H 0.114703 0.570678 0.423713 0.063 Uiso 1 1 calc R U . L 1
H6B_19 H 0.130043 0.521979 0.466004 0.063 Uiso 1 1 calc R U . L 1
H6C_19 H 0.128499 0.491041 0.416977 0.063 Uiso 1 1 calc R U . L 1
C7_19 C 0.14950(7) 0.61412(15) 0.35372(8) 0.0499(7) Uani 1 1 d D U . L 1
H7A_19 H 0.155807 0.657932 0.339350 0.075 Uiso 1 1 calc R U . L 1
H7B_19 H 0.128119 0.620032 0.356891 0.075 Uiso 1 1 calc R U . L 1
H7C_19 H 0.151022 0.570578 0.335524 0.075 Uiso 1 1 calc R U . L 1
C8_19 C 0.21956(7) 0.66635(16) 0.38251(10) 0.0572(8) Uani 1 1 d D U . L 1
H8A_19 H 0.224361 0.630610 0.361154 0.086 Uiso 1 1 calc R U . L 1
H8B_19 H 0.238808 0.685808 0.400666 0.086 Uiso 1 1 calc R U . L 1
H8C_19 H 0.207418 0.706887 0.366482 0.086 Uiso 1 1 calc R U . L 1
C9_19 C 0.24477(5) 0.61806(14) 0.48362(10) 0.0463(6) Uani 1 1 d D U . L 1
H9A_19 H 0.256809 0.574165 0.479822 0.069 Uiso 1 1 calc R U . L 1
H9B_19 H 0.244549 0.624189 0.515125 0.069 Uiso 1 1 calc R U . L 1
H9C_19 H 0.254170 0.661552 0.473095 0.069 Uiso 1 1 calc R U . L 1
C10_19 C 0.19054(6) 0.53569(12) 0.51642(7) 0.0372(5) Uani 1 1 d D U . L 1
H10A_19 H 0.169858 0.526987 0.521824 0.056 Uiso 1 1 calc R U . L 1
H10B_19 H 0.202181 0.567560 0.539815 0.056 Uiso 1 1 calc R U . L 1
H10C_19 H 0.201339 0.488544 0.516542 0.056 Uiso 1 1 calc R U . L 1
C1_20 C 0.03571(6) 0.64030(14) 0.32937(11) 0.0531(7) Uani 1 1 d D U . M 1
C2_20 C 0.01054(5) 0.68951(12) 0.31639(8) 0.0362(5) Uani 1 1 d D U . M 1
C3_20 C 0.00409(5) 0.69409(11) 0.26919(7) 0.0297(4) Uani 1 1 d D U . M 1
C4_20 C 0.02517(5) 0.64825(12) 0.25302(10) 0.0426(6) Uani 1 1 d D U . M 1
C5_20 C 0.04471(5) 0.61472(13) 0.29071(12) 0.0586(8) Uani 1 1 d D U . M 1
C6_20 C 0.06988(7) 0.56003(16) 0.28828(18) 0.1075(19) Uani 1 1 d D U . M 1
H6A_20 H 0.060926 0.517224 0.270753 0.161 Uiso 1 1 calc R U . M 1
H6B_20 H 0.079809 0.544100 0.318336 0.161 Uiso 1 1 calc R U . M 1
H6C_20 H 0.085256 0.583226 0.274158 0.161 Uiso 1 1 calc R U . M 1
C7_20 C 0.02395(7) 0.63351(17) 0.20479(11) 0.0661(9) Uani 1 1 d D U . M 1
H7A_20 H 0.004832 0.607151 0.191850 0.099 Uiso 1 1 calc R U . M 1
H7B_20 H 0.041741 0.603390 0.201875 0.099 Uiso 1 1 calc R U . M 1
H7C_20 H 0.024468 0.680348 0.189159 0.099 Uiso 1 1 calc R U . M 1
C8_20 C -0.02205(5) 0.73420(14) 0.23951(8) 0.0409(5) Uani 1 1 d D U . M 1
H8A_20 H -0.013867 0.766225 0.219195 0.061 Uiso 1 1 calc R U . M 1
H8B_20 H -0.032991 0.764149 0.257636 0.061 Uiso 1 1 calc R U . M 1
H8C_20 H -0.036372 0.698421 0.222314 0.061 Uiso 1 1 calc R U . M 1
C9_20 C -0.00660(7) 0.72694(18) 0.34717(9) 0.0577(8) Uani 1 1 d D U . M 1
H9A_20 H -0.024277 0.753873 0.329739 0.087 Uiso 1 1 calc R U . M 1
H9B_20 H 0.007230 0.761492 0.366287 0.087 Uiso 1 1 calc R U . M 1
H9C_20 H -0.013938 0.689899 0.365588 0.087 Uiso 1 1 calc R U . M 1
C10_20 C 0.04954(8) 0.6200(2) 0.37681(13) 0.0984(16) Uani 1 1 d D U . M 1
H10A_20 H 0.065280 0.581881 0.377532 0.148 Uiso 1 1 calc R U . M 1
H10B_20 H 0.033299 0.601279 0.390954 0.148 Uiso 1 1 calc R U . M 1
H10C_20 H 0.059040 0.663702 0.392854 0.148 Uiso 1 1 calc R U . M 1
C1_21 C 0.06225(6) 1.02142(12) 0.31617(8) 0.0369(5) Uani 1 1 d D U . N 1
C2_21 C 0.05373(5) 1.01735(11) 0.26920(7) 0.0319(5) Uani 1 1 d D U . N 1
C3_21 C 0.02554(5) 0.97763(11) 0.25781(7) 0.0324(5) Uani 1 1 d D U . N 1
C4_21 C 0.01657(5) 0.95777(12) 0.29744(8) 0.0348(5) Uani 1 1 d D U . N 1
C5_21 C 0.03935(6) 0.98436(12) 0.33353(7) 0.0373(5) Uani 1 1 d D U . N 1
C6_21 C 0.03866(10) 0.97665(19) 0.38187(9) 0.0784(12) Uani 1 1 d D U . N 1
H6A_21 H 0.028967 1.020355 0.391630 0.118 Uiso 1 1 calc R U . N 1
H6B_21 H 0.059810 0.971868 0.399418 0.118 Uiso 1 1 calc R U . N 1
H6C_21 H 0.026767 0.932716 0.386066 0.118 Uiso 1 1 calc R U . N 1
C7_21 C -0.01286(7) 0.91933(17) 0.30095(14) 0.0732(11) Uani 1 1 d D U . N 1
H7A_21 H -0.027855 0.955742 0.306654 0.110 Uiso 1 1 calc R U . N 1
H7B_21 H -0.008555 0.883721 0.325400 0.110 Uiso 1 1 calc R U . N 1
H7C_21 H -0.021345 0.893494 0.273077 0.110 Uiso 1 1 calc R U . N 1
C8_21 C 0.00789(7) 0.96366(16) 0.21116(9) 0.0607(9) Uani 1 1 d D U . N 1
H8A_21 H -0.002982 1.008695 0.199135 0.091 Uiso 1 1 calc R U . N 1
H8B_21 H -0.007125 0.924092 0.211284 0.091 Uiso 1 1 calc R U . N 1
H8C_21 H 0.022272 0.949108 0.192636 0.091 Uiso 1 1 calc R U . N 1
C9_21 C 0.06950(8) 1.05456(15) 0.23663(11) 0.0634(9) Uani 1 1 d D U . N 1
H9A_21 H 0.066993 1.024537 0.209676 0.095 Uiso 1 1 calc R U . N 1
H9B_21 H 0.091534 1.060212 0.249940 0.095 Uiso 1 1 calc R U . N 1
H9C_21 H 0.060261 1.103204 0.229046 0.095 Uiso 1 1 calc R U . N 1
C10_21 C 0.09028(8) 1.05937(17) 0.34323(13) 0.0782(11) Uani 1 1 d D U . N 1
H10A_21 H 0.106102 1.063704 0.325575 0.117 Uiso 1 1 calc R U . N 1
H10B_21 H 0.098448 1.030487 0.370048 0.117 Uiso 1 1 calc R U . N 1
H10C_21 H 0.084529 1.108619 0.351679 0.117 Uiso 1 1 calc R U . N 1
C1_22 C 0.11098(6) 0.75041(13) 0.19226(7) 0.0360(5) Uani 1 1 d D U . O 1
C2_22 C 0.10620(5) 0.82744(12) 0.18612(7) 0.0296(4) Uani 1 1 d D U . O 1
C3_22 C 0.13115(5) 0.86386(12) 0.21503(7) 0.0313(4) Uani 1 1 d D U . O 1
C4_22 C 0.15097(5) 0.81006(14) 0.23921(7) 0.0364(5) Uani 1 1 d D U . O 1
C5_22 C 0.13884(6) 0.73995(13) 0.22515(8) 0.0390(5) Uani 1 1 d D U . O 1
C6_22 C 0.15341(8) 0.66681(17) 0.23987(11) 0.0654(9) Uani 1 1 d D U . O 1
H6A_22 H 0.137288 0.631261 0.242606 0.098 Uiso 1 1 calc R U . O 1
H6B_22 H 0.167738 0.672488 0.268697 0.098 Uiso 1 1 calc R U . O 1
H6C_22 H 0.164696 0.648977 0.217919 0.098 Uiso 1 1 calc R U . O 1
C7_22 C 0.17984(6) 0.8276(2) 0.27367(9) 0.0581(8) Uani 1 1 d D U . O 1
H7A_22 H 0.196677 0.839373 0.258849 0.087 Uiso 1 1 calc R U . O 1
H7B_22 H 0.185612 0.784832 0.293109 0.087 Uiso 1 1 calc R U . O 1
H7C_22 H 0.175948 0.869921 0.291421 0.087 Uiso 1 1 calc R U . O 1
C8_22 C 0.13660(7) 0.94560(15) 0.21903(10) 0.0534(7) Uani 1 1 d D U . O 1
H8A_22 H 0.154537 0.958479 0.206771 0.080 Uiso 1 1 calc R U . O 1
H8B_22 H 0.140484 0.959917 0.250388 0.080 Uiso 1 1 calc R U . O 1
H8C_22 H 0.118339 0.971661 0.202534 0.080 Uiso 1 1 calc R U . O 1
C9_22 C 0.08030(6) 0.86326(16) 0.15349(8) 0.0463(6) Uani 1 1 d D U . O 1
H9A_22 H 0.084407 0.859960 0.123576 0.069 Uiso 1 1 calc R U . O 1
H9B_22 H 0.078724 0.915162 0.161481 0.069 Uiso 1 1 calc R U . O 1
H9C_22 H 0.060861 0.838021 0.154109 0.069 Uiso 1 1 calc R U . O 1
C10_22 C 0.09195(8) 0.69190(17) 0.16471(10) 0.0621(9) Uani 1 1 d D U . O 1
H10A_22 H 0.070381 0.708041 0.156464 0.093 Uiso 1 1 calc R U . O 1
H10B_22 H 0.093245 0.646148 0.181899 0.093 Uiso 1 1 calc R U . O 1
H10C_22 H 0.099796 0.683285 0.137777 0.093 Uiso 1 1 calc R U . O 1
C1_23 C 0.29975(7) 0.46817(17) 0.07732(10) 0.0264(6) Uani 0.863(5) 1 d D U P P 1
C2_23 C 0.31447(6) 0.49999(14) 0.04540(10) 0.0289(6) Uani 0.863(5) 1 d D U P P 1
C3_23 C 0.30082(7) 0.47095(17) 0.00291(10) 0.0321(7) Uani 0.863(5) 1 d D U P P 1
C4_23 C 0.27701(7) 0.42011(18) 0.00878(10) 0.0312(7) Uani 0.863(5) 1 d D U P P 1
C5_23 C 0.27637(9) 0.4195(2) 0.05464(11) 0.0278(7) Uani 0.863(5) 1 d D U P P 1
C6_23 C 0.25458(13) 0.3771(3) 0.07648(19) 0.0456(13) Uani 0.863(5) 1 d D U P P 1
H6A_23 H 0.237683 0.409437 0.080473 0.068 Uiso 0.863(5) 1 calc R U P P 1
H6B_23 H 0.265724 0.359110 0.105491 0.068 Uiso 0.863(5) 1 calc R U P P 1
H6C_23 H 0.246125 0.335213 0.057708 0.068 Uiso 0.863(5) 1 calc R U P P 1
C7_23 C 0.25536(8) 0.3796(2) -0.02775(11) 0.0494(9) Uani 0.863(5) 1 d D U P P 1
H7A_23 H 0.237621 0.411107 -0.040029 0.074 Uiso 0.863(5) 1 calc R U P P 1
H7B_23 H 0.248158 0.334470 -0.015770 0.074 Uiso 0.863(5) 1 calc R U P P 1
H7C_23 H 0.266201 0.366851 -0.051243 0.074 Uiso 0.863(5) 1 calc R U P P 1
C8_23 C 0.30689(9) 0.4946(2) -0.04090(11) 0.0542(10) Uani 0.863(5) 1 d D U P P 1
H8A_23 H 0.304168 0.452497 -0.061258 0.081 Uiso 0.863(5) 1 calc R U P P 1
H8B_23 H 0.328088 0.513089 -0.036685 0.081 Uiso 0.863(5) 1 calc R U P P 1
H8C_23 H 0.292387 0.533772 -0.053434 0.081 Uiso 0.863(5) 1 calc R U P P 1
C9_23 C 0.33992(7) 0.55692(16) 0.05525(14) 0.0489(9) Uani 0.863(5) 1 d D U P P 1
H9A_23 H 0.348626 0.563947 0.028923 0.073 Uiso 0.863(5) 1 calc R U P P 1
H9B_23 H 0.356152 0.539988 0.080074 0.073 Uiso 0.863(5) 1 calc R U P P 1
H9C_23 H 0.331473 0.603720 0.063148 0.073 Uiso 0.863(5) 1 calc R U P P 1
C10_23 C 0.30742(8) 0.48383(18) 0.12636(10) 0.0405(7) Uani 0.863(5) 1 d D U P P 1
H10A_23 H 0.329191 0.498035 0.135489 0.061 Uiso 0.863(5) 1 calc R U P P 1
H10B_23 H 0.303691 0.439564 0.142625 0.061 Uiso 0.863(5) 1 calc R U P P 1
H10C_23 H 0.294380 0.524117 0.132915 0.061 Uiso 0.863(5) 1 calc R U P P 1
C1_24 C 0.38133(5) 0.31578(12) -0.04194(7) 0.0289(4) Uani 1 1 d D U . Q 1
C2_24 C 0.36111(5) 0.25513(13) -0.05520(7) 0.0338(5) Uani 1 1 d D U . Q 1
C3_24 C 0.37581(6) 0.19088(12) -0.03443(8) 0.0377(5) Uani 1 1 d D U . Q 1
C4_24 C 0.40500(5) 0.21216(12) -0.00799(8) 0.0345(5) Uani 1 1 d D U . Q 1
C5_24 C 0.40827(5) 0.28900(12) -0.01259(7) 0.0289(4) Uani 1 1 d D U . Q 1
C6_24 C 0.43594(6) 0.33479(17) 0.00801(9) 0.0492(7) Uani 1 1 d D U . Q 1
H6A_24 H 0.449545 0.339653 -0.012988 0.074 Uiso 1 1 calc R U . Q 1
H6B_24 H 0.447176 0.310794 0.035198 0.074 Uiso 1 1 calc R U . Q 1
H6C_24 H 0.429112 0.383768 0.015239 0.074 Uiso 1 1 calc R U . Q 1
C7_24 C 0.42883(7) 0.16172(18) 0.01923(11) 0.0633(9) Uani 1 1 d D U . Q 1
H7A_24 H 0.444205 0.148477 0.002026 0.095 Uiso 1 1 calc R U . Q 1
H7B_24 H 0.418715 0.116964 0.026778 0.095 Uiso 1 1 calc R U . Q 1
H7C_24 H 0.439058 0.186949 0.046558 0.095 Uiso 1 1 calc R U . Q 1
C8_24 C 0.36399(9) 0.11339(15) -0.04271(12) 0.0683(10) Uani 1 1 d D U . Q 1
H8A_24 H 0.341398 0.113450 -0.047922 0.102 Uiso 1 1 calc R U . Q 1
H8B_24 H 0.372485 0.082767 -0.016770 0.102 Uiso 1 1 calc R U . Q 1
H8C_24 H 0.370390 0.093422 -0.068850 0.102 Uiso 1 1 calc R U . Q 1
C9_24 C 0.33011(6) 0.2576(2) -0.08732(9) 0.0586(8) Uani 1 1 d D U . Q 1
H9A_24 H 0.323815 0.309044 -0.093282 0.088 Uiso 1 1 calc R U . Q 1
H9B_24 H 0.314726 0.231981 -0.074346 0.088 Uiso 1 1 calc R U . Q 1
H9C_24 H 0.331696 0.233453 -0.115158 0.088 Uiso 1 1 calc R U . Q 1
C10_24 C 0.37600(7) 0.39452(14) -0.05673(10) 0.0501(7) Uani 1 1 d D U . Q 1
H10A_24 H 0.391145 0.408656 -0.074119 0.075 Uiso 1 1 calc R U . Q 1
H10B_24 H 0.378256 0.426558 -0.030647 0.075 Uiso 1 1 calc R U . Q 1
H10C_24 H 0.355110 0.399692 -0.075084 0.075 Uiso 1 1 calc R U . Q 1
C1_25 C 0.32025(5) 0.12615(11) 0.12482(6) 0.0264(4) Uani 1 1 d D U . R 1
C2_25 C 0.29119(5) 0.16283(11) 0.11487(6) 0.0266(4) Uani 1 1 d D U . R 1
C3_25 C 0.27808(4) 0.15167(11) 0.06885(6) 0.0258(4) Uani 1 1 d D U . R 1
C4_25 C 0.29901(5) 0.10785(11) 0.05064(6) 0.0258(4) Uani 1 1 d D U . R 1
C5_25 C 0.32509(5) 0.09174(10) 0.08535(6) 0.0255(4) Uani 1 1 d D U . R 1
C6_25 C 0.35249(5) 0.04551(12) 0.08176(8) 0.0376(5) Uani 1 1 d D U . R 1
H6A_25 H 0.351277 0.032503 0.050590 0.056 Uiso 1 1 calc R U . R 1
H6B_25 H 0.352605 0.000446 0.099310 0.056 Uiso 1 1 calc R U . R 1
H6C_25 H 0.371494 0.073384 0.093049 0.056 Uiso 1 1 calc R U . R 1
C7_25 C 0.29268(6) 0.07883(13) 0.00399(7) 0.0386(5) Uani 1 1 d D U . R 1
H7A_25 H 0.289277 0.120171 -0.016948 0.058 Uiso 1 1 calc R U . R 1
H7B_25 H 0.274223 0.047580 -0.001100 0.058 Uiso 1 1 calc R U . R 1
H7C_25 H 0.310389 0.049784 -0.000453 0.058 Uiso 1 1 calc R U . R 1
C8_25 C 0.24614(5) 0.17278(14) 0.04451(8) 0.0381(5) Uani 1 1 d D U . R 1
H8A_25 H 0.247044 0.193241 0.015407 0.057 Uiso 1 1 calc R U . R 1
H8B_25 H 0.237695 0.209791 0.061751 0.057 Uiso 1 1 calc R U . R 1
H8C_25 H 0.232849 0.129071 0.040484 0.057 Uiso 1 1 calc R U . R 1
C9_25 C 0.27658(6) 0.20264(13) 0.14774(8) 0.0392(5) Uani 1 1 d D U . R 1
H9A_25 H 0.257340 0.225917 0.132152 0.059 Uiso 1 1 calc R U . R 1
H9B_25 H 0.290777 0.240511 0.162917 0.059 Uiso 1 1 calc R U . R 1
H9C_25 H 0.272086 0.167470 0.169621 0.059 Uiso 1 1 calc R U . R 1
C10_25 C 0.34132(6) 0.12073(13) 0.16977(7) 0.0394(5) Uani 1 1 d D U . R 1
H10A_25 H 0.362838 0.122571 0.166681 0.059 Uiso 1 1 calc R U . R 1
H10B_25 H 0.337583 0.074118 0.183775 0.059 Uiso 1 1 calc R U . R 1
H10C_25 H 0.337319 0.161959 0.188269 0.059 Uiso 1 1 calc R U . R 1
C1_26 C 0.55513(17) -0.4031(5) 0.2821(2) 0.0269(13) Uani 0.607(13) 1 d D U P S 1
C2_26 C 0.56057(18) -0.4129(5) 0.2391(2) 0.0300(14) Uani 0.607(13) 1 d D U P S 1
C3_26 C 0.5366(2) -0.3767(6) 0.2082(2) 0.0309(15) Uani 0.607(13) 1 d D U P S 1
C4_26 C 0.5162(3) -0.3445(9) 0.2326(3) 0.0283(14) Uani 0.607(13) 1 d D U P S 1
C5_26 C 0.5276(2) -0.3605(6) 0.2780(2) 0.0258(13) Uani 0.607(13) 1 d D U P S 1
C6_26 C 0.51420(19) -0.3354(4) 0.3159(2) 0.0507(17) Uani 0.607(13) 1 d D U P S 1
H6A_26 H 0.496689 -0.302563 0.304852 0.076 Uiso 0.607(13) 1 calc R U P S 1
H6B_26 H 0.529971 -0.308935 0.337449 0.076 Uiso 0.607(13) 1 calc R U P S 1
H6C_26 H 0.507134 -0.378271 0.330305 0.076 Uiso 0.607(13) 1 calc R U P S 1
C7_26 C 0.48680(18) -0.3049(6) 0.2121(3) 0.0546(19) Uani 0.607(13) 1 d D U P S 1
H7A_26 H 0.490998 -0.268179 0.190878 0.082 Uiso 0.607(13) 1 calc R U P S 1
H7B_26 H 0.478666 -0.280248 0.235443 0.082 Uiso 0.607(13) 1 calc R U P S 1
H7C_26 H 0.471563 -0.340449 0.196649 0.082 Uiso 0.607(13) 1 calc R U P S 1
C8_26 C 0.5313(2) -0.3815(6) 0.1585(2) 0.058(2) Uani 0.607(13) 1 d D U P S 1
H8A_26 H 0.517020 -0.422033 0.147816 0.087 Uiso 0.607(13) 1 calc R U P S 1
H8B_26 H 0.551025 -0.390651 0.149901 0.087 Uiso 0.607(13) 1 calc R U P S 1
H8C_26 H 0.522479 -0.335110 0.145281 0.087 Uiso 0.607(13) 1 calc R U P S 1
C9_26 C 0.58628(17) -0.4588(4) 0.2282(4) 0.057(2) Uani 0.607(13) 1 d D U P S 1
H9A_26 H 0.581124 -0.511165 0.229382 0.085 Uiso 0.607(13) 1 calc R U P S 1
H9B_26 H 0.605526 -0.448612 0.249777 0.085 Uiso 0.607(13) 1 calc R U P S 1
H9C_26 H 0.588910 -0.446474 0.198274 0.085 Uiso 0.607(13) 1 calc R U P S 1
C10_26 C 0.57400(17) -0.4320(4) 0.3256(2) 0.0562(19) Uani 0.607(13) 1 d D U P S 1
H10A_26 H 0.591390 -0.460950 0.319897 0.084 Uiso 0.607(13) 1 calc R U P S 1
H10B_26 H 0.560975 -0.463258 0.339884 0.084 Uiso 0.607(13) 1 calc R U P S 1
H10C_26 H 0.581842 -0.390504 0.345118 0.084 Uiso 0.607(13) 1 calc R U P S 1
C1_27 C 0.51467(5) -0.07744(12) 0.28737(8) 0.0383(5) Uani 1 1 d D U . T 1
C2_27 C 0.52483(5) -0.03986(12) 0.25263(7) 0.0356(5) Uani 1 1 d D U . T 1
C3_27 C 0.55325(5) -0.00437(11) 0.27116(7) 0.0323(5) Uani 1 1 d D U . T 1
C4_27 C 0.56071(5) -0.02040(11) 0.31753(7) 0.0322(5) Uani 1 1 d D U . T 1
C5_27 C 0.53700(6) -0.06512(12) 0.32771(7) 0.0353(5) Uani 1 1 d D U . T 1
C6_27 C 0.53584(8) -0.09459(16) 0.37276(9) 0.0564(8) Uani 1 1 d D U . T 1
H6A_27 H 0.525528 -0.142659 0.369581 0.085 Uiso 1 1 calc R U . T 1
H6B_27 H 0.524329 -0.060281 0.387653 0.085 Uiso 1 1 calc R U . T 1
H6C_27 H 0.556899 -0.100066 0.390488 0.085 Uiso 1 1 calc R U . T 1
C7_27 C 0.58951(7) 0.00578(15) 0.34900(8) 0.0506(7) Uani 1 1 d D U . T 1
H7A_27 H 0.606929 0.003979 0.334161 0.076 Uiso 1 1 calc R U . T 1
H7B_27 H 0.593823 -0.026126 0.375256 0.076 Uiso 1 1 calc R U . T 1
H7C_27 H 0.586534 0.056537 0.358088 0.076 Uiso 1 1 calc R U . T 1
C8_27 C 0.57177(7) 0.04415(14) 0.24731(9) 0.0501(7) Uani 1 1 d D U . T 1
H8A_27 H 0.565541 0.035315 0.215265 0.075 Uiso 1 1 calc R U . T 1
H8B_27 H 0.593777 0.032901 0.257498 0.075 Uiso 1 1 calc R U . T 1
H8C_27 H 0.568089 0.095923 0.253582 0.075 Uiso 1 1 calc R U . T 1
C9_27 C 0.50772(7) -0.03596(15) 0.20506(9) 0.0560(8) Uani 1 1 d D U . T 1
H9A_27 H 0.522129 -0.023075 0.186247 0.084 Uiso 1 1 calc R U . T 1
H9B_27 H 0.491540 0.001673 0.201952 0.084 Uiso 1 1 calc R U . T 1
H9C_27 H 0.498301 -0.083915 0.195917 0.084 Uiso 1 1 calc R U . T 1
C10_27 C 0.48437(6) -0.11671(17) 0.28317(13) 0.0658(9) Uani 1 1 d D U . T 1
H10A_27 H 0.478571 -0.139734 0.253803 0.099 Uiso 1 1 calc R U . T 1
H10B_27 H 0.468424 -0.081276 0.286792 0.099 Uiso 1 1 calc R U . T 1
H10C_27 H 0.486352 -0.154733 0.306179 0.099 Uiso 1 1 calc R U . T 1
O1_29 O 0.1522(2) 0.3223(7) 0.2817(6) 0.021(2) Uani 0.2688(16) 1 d D U P G 2
C1_29 C 0.12312(18) 0.3461(4) 0.2658(2) 0.0234(15) Uani 0.2688(16) 1 d D U P G 2
C2_29 C 0.1061(2) 0.2907(5) 0.2309(3) 0.027(2) Uani 0.2688(16) 1 d D U P G 2
F1_29 F 0.09879(13) 0.2296(3) 0.2518(2) 0.0475(14) Uani 0.2688(16) 1 d D U P G 2
F2_29 F 0.07987(13) 0.3189(4) 0.2076(2) 0.0421(14) Uani 0.2688(16) 1 d D U P G 2
F3_29 F 0.1255(3) 0.2650(6) 0.2063(5) 0.041(3) Uani 0.2688(16) 1 d D U P G 2
C3_29 C 0.12214(16) 0.4231(4) 0.2425(2) 0.0313(15) Uani 0.2688(16) 1 d D U P G 2
F4_29 F 0.14403(13) 0.4673(3) 0.2656(2) 0.0549(16) Uani 0.2688(16) 1 d D U P G 2
F5_29 F 0.12735(11) 0.4174(3) 0.20209(15) 0.0376(12) Uani 0.2688(16) 1 d D U P G 2
F6_29 F 0.09492(12) 0.4561(3) 0.2392(2) 0.0521(15) Uani 0.2688(16) 1 d D U P G 2
C4_29 C 0.1066(2) 0.3523(5) 0.3050(3) 0.0297(19) Uani 0.2688(16) 1 d D U P G 2
F7_29 F 0.1163(2) 0.4101(5) 0.3299(3) 0.056(3) Uani 0.2688(16) 1 d D U P G 2
F8_29 F 0.0759(2) 0.3580(9) 0.2909(4) 0.033(3) Uani 0.2688(16) 1 d D U P G 2
F9_29 F 0.11292(11) 0.2942(3) 0.33141(16) 0.0432(14) Uani 0.2688(16) 1 d D U P G 2
O1_30 O 0.2022(4) 0.2252(8) 0.2809(8) 0.027(2) Uani 0.173(2) 1 d D U P G 2
C1_30 C 0.2007(2) 0.1508(6) 0.2760(3) 0.0334(14) Uani 0.173(2) 1 d D U P G 2
C2_30 C 0.1977(3) 0.1324(7) 0.2263(4) 0.0380(19) Uani 0.173(2) 1 d D U P G 2
F1_30 F 0.2254(2) 0.1381(5) 0.2153(3) 0.045(2) Uani 0.173(2) 1 d D U P G 2
F2_30 F 0.1885(3) 0.0628(5) 0.2169(4) 0.053(2) Uani 0.173(2) 1 d D U P G 2
F3_30 F 0.1777(2) 0.1780(5) 0.1999(3) 0.0424(19) Uani 0.173(2) 1 d D U P G 2
C3_30 C 0.1717(3) 0.1218(7) 0.2918(4) 0.0359(18) Uani 0.173(2) 1 d D U P G 2
F4_30 F 0.1681(3) 0.1545(6) 0.3287(3) 0.042(2) Uani 0.173(2) 1 d D U P G 2
F5_30 F 0.1459(2) 0.1336(5) 0.2607(4) 0.041(2) Uani 0.173(2) 1 d D U P G 2
F6_30 F 0.1735(3) 0.0494(5) 0.2997(4) 0.038(2) Uani 0.173(2) 1 d D U P G 2
C4_30 C 0.2297(3) 0.1145(7) 0.3051(4) 0.0420(17) Uani 0.173(2) 1 d D U P G 2
F7_30 F 0.2283(3) 0.1123(7) 0.3472(3) 0.051(2) Uani 0.173(2) 1 d D U P G 2
F8_30 F 0.2317(5) 0.0438(9) 0.2931(9) 0.046(3) Uani 0.173(2) 1 d D U P G 2
F9_30 F 0.2555(3) 0.1471(7) 0.3014(5) 0.047(3) Uani 0.173(2) 1 d D U P G 2
O1_31 O 0.1902(3) 0.3573(7) 0.2243(4) 0.024(2) Uani 0.2379(17) 1 d D U P G 2
C1_31 C 0.20556(19) 0.3782(5) 0.1931(3) 0.0275(13) Uani 0.2379(17) 1 d D U P G 2
C2_31 C 0.1988(2) 0.4617(5) 0.1837(3) 0.0470(15) Uani 0.2379(17) 1 d D U P G 2
F1_31 F 0.17059(15) 0.4696(5) 0.1566(3) 0.076(2) Uani 0.2379(17) 1 d D U P G 2
F2_31 F 0.21890(18) 0.4915(4) 0.1628(3) 0.077(2) Uani 0.2379(17) 1 d D U P G 2
F3_31 F 0.1998(2) 0.4977(4) 0.2222(3) 0.0744(19) Uani 0.2379(17) 1 d D U P G 2
C3_31 C 0.24098(19) 0.3681(5) 0.2103(3) 0.0294(15) Uani 0.2379(17) 1 d D U P G 2
F4_31 F 0.24702(13) 0.3044(4) 0.2305(2) 0.0543(17) Uani 0.2379(17) 1 d D U P G 2
F5_31 F 0.25206(17) 0.4162(5) 0.2404(2) 0.0464(17) Uani 0.2379(17) 1 d D U P G 2
F6_31 F 0.25647(15) 0.3716(4) 0.1772(2) 0.0408(16) Uani 0.2379(17) 1 d D U P G 2
C4_31 C 0.1944(2) 0.3315(6) 0.1496(3) 0.0499(16) Uani 0.2379(17) 1 d D U P G 2
F7_31 F 0.20795(19) 0.2667(4) 0.1545(3) 0.085(2) Uani 0.2379(17) 1 d D U P G 2
F8_31 F 0.2005(2) 0.3694(7) 0.1152(2) 0.081(2) Uani 0.2379(17) 1 d D U P G 2
F9_31 F 0.1648(2) 0.3180(7) 0.1431(5) 0.068(3) Uani 0.2379(17) 1 d D U P G 2
O1_32 O 0.4447(5) -0.1972(6) 0.5112(7) 0.021(2) Uani 0.462(4) 1 d D U P A 2
C1_32 C 0.44265(19) -0.1229(6) 0.5104(3) 0.0293(17) Uani 0.462(4) 1 d D U P A 2
C2_32 C 0.44442(13) -0.0919(3) 0.46405(17) 0.0411(12) Uani 0.462(4) 1 d D U P A 2
F1_32 F 0.47272(15) -0.0968(5) 0.45706(19) 0.0539(15) Uani 0.462(4) 1 d D U P A 2
F2_32 F 0.43660(16) -0.0207(3) 0.4601(3) 0.0645(18) Uani 0.462(4) 1 d D U P A 2
F3_32 F 0.4259(4) -0.1286(9) 0.4322(5) 0.049(3) Uani 0.462(4) 1 d D U P A 2
C3_32 C 0.41246(11) -0.0966(2) 0.52270(16) 0.0323(11) Uani 0.462(4) 1 d D U P A 2
F4_32 F 0.4061(4) -0.1362(11) 0.5558(6) 0.036(2) Uani 0.462(4) 1 d D U P A 2
F5_32 F 0.38859(18) -0.1030(6) 0.48828(19) 0.0411(14) Uani 0.462(4) 1 d D U P A 2
F6_32 F 0.4139(3) -0.0258(4) 0.5356(2) 0.0441(16) Uani 0.462(4) 1 d D U P A 2
C4_32 C 0.47082(12) -0.0953(3) 0.54551(19) 0.0429(13) Uani 0.462(4) 1 d D U P A 2
F7_32 F 0.46603(11) -0.1039(3) 0.58651(15) 0.0506(11) Uani 0.462(4) 1 d D U P A 2
F8_32 F 0.4767(4) -0.0237(5) 0.5410(3) 0.061(2) Uani 0.462(4) 1 d D U P A 2
F9_32 F 0.4957(4) -0.1342(12) 0.5425(6) 0.059(4) Uani 0.462(4) 1 d D U P A 2
O1_33 O 0.4494(6) -0.3447(15) 0.5249(6) 0.024(3) Uani 0.393(4) 1 d D U P A 2
C1_33 C 0.4625(2) -0.3679(5) 0.5664(4) 0.0286(19) Uani 0.393(4) 1 d D U P A 2
C2_33 C 0.47548(16) -0.4458(3) 0.5641(2) 0.0456(15) Uani 0.393(4) 1 d D U P A 2
F1_33 F 0.50140(19) -0.4443(4) 0.5492(3) 0.077(2) Uani 0.393(4) 1 d D U P A 2
F2_33 F 0.4808(3) -0.4807(6) 0.6039(3) 0.048(2) Uani 0.393(4) 1 d D U P A 2
F3_33 F 0.4545(3) -0.4871(8) 0.5374(4) 0.078(4) Uani 0.393(4) 1 d D U P A 2
C3_33 C 0.43873(16) -0.3672(4) 0.5964(3) 0.0424(17) Uani 0.393(4) 1 d D U P A 2
F4_33 F 0.4231(2) -0.3043(5) 0.5906(5) 0.057(3) Uani 0.393(4) 1 d D U P A 2
F5_33 F 0.41961(9) -0.4247(4) 0.58788(15) 0.0605(15) Uani 0.393(4) 1 d D U P A 2
F6_33 F 0.4520(5) -0.3729(13) 0.6391(4) 0.056(4) Uani 0.393(4) 1 d D U P A 2
C4_33 C 0.48921(15) -0.3143(4) 0.5865(2) 0.0484(16) Uani 0.393(4) 1 d D U P A 2
F7_33 F 0.47871(15) -0.2527(3) 0.59946(16) 0.0660(16) Uani 0.393(4) 1 d D U P A 2
F8_33 F 0.5087(4) -0.3457(8) 0.6209(4) 0.060(3) Uani 0.393(4) 1 d D U P A 2
F9_33 F 0.5040(3) -0.2903(5) 0.5583(3) 0.0446(18) Uani 0.393(4) 1 d D U P A 2
O1_34 O 0.1126(3) 0.2865(8) 0.4973(5) 0.024(2) Uani 0.111(4) 1 d D U P H 2
C1_34 C 0.1378(3) 0.2559(8) 0.4859(5) 0.0256(16) Uani 0.111(4) 1 d D U P H 2
C2_34 C 0.1559(4) 0.3180(9) 0.4680(6) 0.032(2) Uani 0.111(4) 1 d D U P H 2
F1_34 F 0.1396(7) 0.3495(17) 0.4317(7) 0.041(4) Uani 0.111(4) 1 d D U P H 2
F2_34 F 0.1832(3) 0.2954(10) 0.4627(6) 0.044(3) Uani 0.111(4) 1 d D U P H 2
F3_34 F 0.1605(4) 0.3746(7) 0.4958(5) 0.049(3) Uani 0.111(4) 1 d D U P H 2
C3_34 C 0.1587(5) 0.2227(11) 0.5284(6) 0.032(2) Uani 0.111(4) 1 d D U P H 2
F4_34 F 0.1424(7) 0.1818(15) 0.5507(8) 0.042(4) Uani 0.111(4) 1 d D U P H 2
F5_34 F 0.1724(4) 0.2750(10) 0.5557(5) 0.043(3) Uani 0.111(4) 1 d D U P H 2
F6_34 F 0.1804(6) 0.1795(15) 0.5185(11) 0.044(4) Uani 0.111(4) 1 d D U P H 2
C4_34 C 0.1287(4) 0.1959(8) 0.4504(5) 0.030(2) Uani 0.111(4) 1 d D U P H 2
F7_34 F 0.1193(4) 0.1340(7) 0.4674(6) 0.049(3) Uani 0.111(4) 1 d D U P H 2
F8_34 F 0.1515(4) 0.1762(9) 0.4309(5) 0.046(3) Uani 0.111(4) 1 d D U P H 2
F9_34 F 0.1046(3) 0.2174(7) 0.4191(5) 0.043(3) Uani 0.111(4) 1 d D U P H 2
O1_35 O 0.0727(5) 0.3507(6) 0.5396(3) 0.029(3) Uani 0.143(7) 1 d D U P H 2
C1_35 C 0.0824(4) 0.3901(8) 0.5777(5) 0.027(3) Uani 0.143(7) 1 d D U P H 2
C2_35 C 0.1099(4) 0.4399(9) 0.5728(6) 0.041(3) Uani 0.143(7) 1 d D U P H 2
F1_35 F 0.1358(4) 0.4004(9) 0.5780(7) 0.060(4) Uani 0.143(7) 1 d D U P H 2
F2_35 F 0.1157(5) 0.4926(11) 0.6036(7) 0.052(4) Uani 0.143(7) 1 d D U P H 2
F3_35 F 0.1038(4) 0.4698(9) 0.5322(6) 0.060(4) Uani 0.143(7) 1 d D U P H 2
C3_35 C 0.0551(4) 0.4391(10) 0.5842(7) 0.037(3) Uani 0.143(7) 1 d D U P H 2
F4_35 F 0.0287(3) 0.4012(9) 0.5756(6) 0.047(3) Uani 0.143(7) 1 d D U P H 2
F5_35 F 0.0538(7) 0.4960(12) 0.5564(10) 0.039(4) Uani 0.143(7) 1 d D U P H 2
F6_35 F 0.0583(7) 0.4663(15) 0.6248(8) 0.059(6) Uani 0.143(7) 1 d D U P H 2
C4_35 C 0.0928(5) 0.3398(11) 0.6183(6) 0.030(3) Uani 0.143(7) 1 d D U P H 2
F7_35 F 0.0686(6) 0.3113(14) 0.6317(9) 0.046(5) Uani 0.143(7) 1 d D U P H 2
F8_35 F 0.1090(9) 0.376(2) 0.6535(8) 0.040(6) Uani 0.143(7) 1 d D U P H 2
F9_35 F 0.1103(5) 0.2843(12) 0.6103(8) 0.039(4) Uani 0.143(7) 1 d D U P H 2
O1_36 O 0.2177(5) 0.3356(9) 0.3186(5) 0.024(3) Uani 0.0947(19) 1 d D U P G 2
C1_36 C 0.2284(4) 0.3817(8) 0.3529(5) 0.0306(16) Uani 0.0947(19) 1 d D U P G 2
C2_36 C 0.2247(3) 0.3431(8) 0.3966(5) 0.0395(19) Uani 0.0947(19) 1 d D U P G 2
F1_36 F 0.2482(4) 0.2958(9) 0.4092(6) 0.055(3) Uani 0.0947(19) 1 d D U P G 2
F2_36 F 0.2235(3) 0.3931(8) 0.4282(4) 0.048(3) Uani 0.0947(19) 1 d D U P G 2
F3_36 F 0.1970(3) 0.3102(10) 0.3896(5) 0.046(3) Uani 0.0947(19) 1 d D U P G 2
C3_36 C 0.2107(4) 0.4566(8) 0.3482(5) 0.039(2) Uani 0.0947(19) 1 d D U P G 2
F4_36 F 0.2058(4) 0.4813(7) 0.3064(4) 0.043(3) Uani 0.0947(19) 1 d D U P G 2
F5_36 F 0.1842(3) 0.4420(10) 0.3600(6) 0.046(4) Uani 0.0947(19) 1 d D U P G 2
F6_36 F 0.2271(3) 0.5084(8) 0.3736(5) 0.052(3) Uani 0.0947(19) 1 d D U P G 2
C4_36 C 0.2629(4) 0.3993(11) 0.3556(7) 0.036(2) Uani 0.0947(19) 1 d D U P G 2
F7_36 F 0.2650(6) 0.4508(10) 0.3253(6) 0.039(3) Uani 0.0947(19) 1 d D U P G 2
F8_36 F 0.2762(6) 0.4262(14) 0.3955(7) 0.040(4) Uani 0.0947(19) 1 d D U P G 2
F9_36 F 0.2776(5) 0.3385(10) 0.3480(7) 0.045(3) Uani 0.0947(19) 1 d D U P G 2
C1_37 C 0.2448(2) 0.8659(5) 0.5053(3) 0.030(2) Uani 0.242(5) 1 d D U P K 2
C2_37 C 0.2391(2) 0.8817(5) 0.4591(3) 0.030(2) Uani 0.242(5) 1 d D U P K 2
C3_37 C 0.2169(3) 0.9383(6) 0.4498(3) 0.040(3) Uani 0.242(5) 1 d D U P K 2
C4_37 C 0.2095(5) 0.9594(12) 0.4911(5) 0.043(4) Uani 0.242(5) 1 d D U P K 2
C5_37 C 0.2253(5) 0.9113(11) 0.5247(4) 0.030(3) Uani 0.242(5) 1 d D U P K 2
C6_37 C 0.2264(4) 0.9145(13) 0.5743(5) 0.075(6) Uani 0.242(5) 1 d D U P K 2
H6A_37 H 0.230811 0.865343 0.587210 0.113 Uiso 0.242(5) 1 calc R U P K 2
H6B_37 H 0.206393 0.931535 0.579139 0.113 Uiso 0.242(5) 1 calc R U P K 2
H6C_37 H 0.242607 0.948815 0.588452 0.113 Uiso 0.242(5) 1 calc R U P K 2
C7_37 C 0.1859(6) 1.0156(14) 0.4979(8) 0.068(7) Uani 0.242(5) 1 d D U P K 2
H7A_37 H 0.186180 1.057464 0.477920 0.102 Uiso 0.242(5) 1 calc R U P K 2
H7B_37 H 0.190940 1.032839 0.528778 0.102 Uiso 0.242(5) 1 calc R U P K 2
H7C_37 H 0.165370 0.993093 0.491554 0.102 Uiso 0.242(5) 1 calc R U P K 2
C8_37 C 0.2036(4) 0.9743(8) 0.4059(4) 0.077(5) Uani 0.242(5) 1 d D U P K 2
H8A_37 H 0.201065 0.937379 0.382237 0.116 Uiso 0.242(5) 1 calc R U P K 2
H8B_37 H 0.217700 1.013051 0.400236 0.116 Uiso 0.242(5) 1 calc R U P K 2
H8C_37 H 0.183530 0.996086 0.406669 0.116 Uiso 0.242(5) 1 calc R U P K 2
C9_37 C 0.2557(3) 0.8433(8) 0.4277(5) 0.076(5) Uani 0.242(5) 1 d D U P K 2
H9A_37 H 0.242147 0.841422 0.398035 0.115 Uiso 0.242(5) 1 calc R U P K 2
H9B_37 H 0.261030 0.793106 0.438282 0.115 Uiso 0.242(5) 1 calc R U P K 2
H9C_37 H 0.274522 0.870504 0.426365 0.115 Uiso 0.242(5) 1 calc R U P K 2
C10_37 C 0.2679(2) 0.8113(6) 0.5311(5) 0.051(3) Uani 0.242(5) 1 d D U P K 2
H10A_37 H 0.273891 0.775936 0.510504 0.077 Uiso 0.242(5) 1 calc R U P K 2
H10B_37 H 0.258409 0.784929 0.552510 0.077 Uiso 0.242(5) 1 calc R U P K 2
H10C_37 H 0.286202 0.837843 0.546999 0.077 Uiso 0.242(5) 1 calc R U P K 2
O1_39 O 0.2913(6) -0.2544(11) 0.2481(10) 0.030(3) Uani 0.127(3) 1 d D U P D 2
C1_39 C 0.2878(3) -0.3254(9) 0.2603(5) 0.0336(16) Uani 0.127(3) 1 d D U P D 2
C2_39 C 0.2798(3) -0.3748(8) 0.2185(5) 0.0395(19) Uani 0.127(3) 1 d D U P D 2
F1_39 F 0.2506(3) -0.3662(7) 0.1974(5) 0.049(3) Uani 0.127(3) 1 d D U P D 2
F2_39 F 0.2824(7) -0.4466(10) 0.2290(12) 0.044(4) Uani 0.127(3) 1 d D U P D 2
F3_39 F 0.2981(6) -0.362(2) 0.1906(9) 0.037(3) Uani 0.127(3) 1 d D U P D 2
C3_39 C 0.3185(3) -0.3510(8) 0.2910(5) 0.0416(19) Uani 0.127(3) 1 d D U P D 2
F4_39 F 0.3331(6) -0.2986(14) 0.3165(9) 0.064(5) Uani 0.127(3) 1 d D U P D 2
F5_39 F 0.3387(3) -0.3718(9) 0.2667(5) 0.055(3) Uani 0.127(3) 1 d D U P D 2
F6_39 F 0.3158(4) -0.4101(10) 0.3153(6) 0.051(3) Uani 0.127(3) 1 d D U P D 2
C4_39 C 0.2628(3) -0.3295(8) 0.2881(5) 0.0451(18) Uani 0.127(3) 1 d D U P D 2
F7_39 F 0.2747(6) -0.3061(18) 0.3297(7) 0.050(3) Uani 0.127(3) 1 d D U P D 2
F8_39 F 0.2532(3) -0.3986(7) 0.2913(5) 0.048(3) Uani 0.127(3) 1 d D U P D 2
F9_39 F 0.2394(5) -0.2862(13) 0.2763(7) 0.051(3) Uani 0.127(3) 1 d D U P D 2
C1_41 C 0.60727(10) -0.1276(3) 0.16404(18) 0.0297(10) Uani 0.596(4) 1 d D U P U 1
C2_41 C 0.63459(12) -0.1093(3) 0.19593(17) 0.0432(12) Uani 0.596(4) 1 d D U P U 1
C3_41 C 0.65075(10) -0.1752(4) 0.21024(18) 0.0508(14) Uani 0.596(4) 1 d D U P U 1
C4_41 C 0.63329(16) -0.2341(3) 0.1860(2) 0.0486(15) Uani 0.596(4) 1 d D U P U 1
C5_41 C 0.60638(17) -0.2051(3) 0.1582(2) 0.0373(14) Uani 0.596(4) 1 d D U P U 1
C6_41 C 0.58087(15) -0.2428(3) 0.12527(18) 0.0604(16) Uani 0.596(4) 1 d D U P U 1
H6A_41 H 0.580638 -0.224465 0.095301 0.091 Uiso 0.596(4) 1 calc R U P U 1
H6B_41 H 0.560969 -0.232192 0.132880 0.091 Uiso 0.596(4) 1 calc R U P U 1
H6C_41 H 0.584427 -0.296106 0.126268 0.091 Uiso 0.596(4) 1 calc R U P U 1
C7_41 C 0.6422(2) -0.3136(3) 0.1904(3) 0.096(3) Uani 0.596(4) 1 d D U P U 1
H7A_41 H 0.661118 -0.321141 0.179402 0.143 Uiso 0.596(4) 1 calc R U P U 1
H7B_41 H 0.625522 -0.343564 0.172880 0.143 Uiso 0.596(4) 1 calc R U P U 1
H7C_41 H 0.645768 -0.328262 0.221647 0.143 Uiso 0.596(4) 1 calc R U P U 1
C8_41 C 0.68066(11) -0.1814(6) 0.2441(2) 0.099(3) Uani 0.596(4) 1 d D U P U 1
H8A_41 H 0.697563 -0.162217 0.231495 0.148 Uiso 0.596(4) 1 calc R U P U 1
H8B_41 H 0.684621 -0.233230 0.252299 0.148 Uiso 0.596(4) 1 calc R U P U 1
H8C_41 H 0.679270 -0.152807 0.270554 0.148 Uiso 0.596(4) 1 calc R U P U 1
C9_41 C 0.64616(17) -0.0334(4) 0.2121(2) 0.090(2) Uani 0.596(4) 1 d D U P U 1
H9A_41 H 0.665409 -0.022884 0.202511 0.135 Uiso 0.596(4) 1 calc R U P U 1
H9B_41 H 0.649950 -0.031793 0.244545 0.135 Uiso 0.596(4) 1 calc R U P U 1
H9C_41 H 0.630601 0.003586 0.199523 0.135 Uiso 0.596(4) 1 calc R U P U 1
C10_41 C 0.58524(12) -0.0715(3) 0.13934(16) 0.0478(12) Uani 0.596(4) 1 d D U P U 1
H10A_41 H 0.586667 -0.070918 0.108067 0.072 Uiso 0.596(4) 1 calc R U P U 1
H10B_41 H 0.590520 -0.022678 0.152368 0.072 Uiso 0.596(4) 1 calc R U P U 1
H10C_41 H 0.564126 -0.084231 0.141427 0.072 Uiso 0.596(4) 1 calc R U P U 1
C1_38 C 0.62504(19) -0.2451(5) 0.1725(3) 0.0339(17) Uani 0.404(4) 1 d D U P U 2
C2_38 C 0.6059(2) -0.1849(6) 0.1540(3) 0.044(2) Uani 0.404(4) 1 d D U P U 2
C3_38 C 0.6190(2) -0.1184(5) 0.1720(3) 0.052(2) Uani 0.404(4) 1 d D U P U 2
C4_38 C 0.64704(19) -0.1363(4) 0.2023(3) 0.0406(16) Uani 0.404(4) 1 d D U P U 2
C5_38 C 0.65068(15) -0.2136(4) 0.2019(2) 0.0254(13) Uani 0.404(4) 1 d D U P U 2
C6_38 C 0.67767(15) -0.2534(5) 0.2290(2) 0.059(2) Uani 0.404(4) 1 d D U P U 2
H6A_38 H 0.672419 -0.305435 0.231391 0.089 Uiso 0.404(4) 1 calc R U P U 2
H6B_38 H 0.683057 -0.231534 0.258756 0.089 Uiso 0.404(4) 1 calc R U P U 2
H6C_38 H 0.695302 -0.249212 0.214720 0.089 Uiso 0.404(4) 1 calc R U P U 2
C7_38 C 0.6696(2) -0.0824(6) 0.2297(4) 0.092(3) Uani 0.404(4) 1 d D U P U 2
H7A_38 H 0.682898 -0.061368 0.211188 0.139 Uiso 0.404(4) 1 calc R U P U 2
H7B_38 H 0.682427 -0.108226 0.254998 0.139 Uiso 0.404(4) 1 calc R U P U 2
H7C_38 H 0.658176 -0.042745 0.240482 0.139 Uiso 0.404(4) 1 calc R U P U 2
C8_38 C 0.6080(3) -0.0419(6) 0.1595(4) 0.117(4) Uani 0.404(4) 1 d D U P U 2
H8A_38 H 0.616568 -0.024963 0.134527 0.176 Uiso 0.404(4) 1 calc R U P U 2
H8B_38 H 0.614800 -0.008941 0.184946 0.176 Uiso 0.404(4) 1 calc R U P U 2
H8C_38 H 0.585393 -0.041596 0.150926 0.176 Uiso 0.404(4) 1 calc R U P U 2
C9_38 C 0.5773(2) -0.1945(8) 0.1187(3) 0.098(3) Uani 0.404(4) 1 d D U P U 2
H9A_38 H 0.566436 -0.147255 0.113107 0.148 Uiso 0.404(4) 1 calc R U P U 2
H9B_38 H 0.563800 -0.230832 0.128426 0.148 Uiso 0.404(4) 1 calc R U P U 2
H9C_38 H 0.582820 -0.211730 0.091292 0.148 Uiso 0.404(4) 1 calc R U P U 2
C10_38 C 0.6216(2) -0.3268(4) 0.1647(3) 0.063(2) Uani 0.404(4) 1 d D U P U 2
H10A_38 H 0.601128 -0.337169 0.146124 0.095 Uiso 0.404(4) 1 calc R U P U 2
H10B_38 H 0.623766 -0.352214 0.193217 0.095 Uiso 0.404(4) 1 calc R U P U 2
H10C_38 H 0.637543 -0.344112 0.149586 0.095 Uiso 0.404(4) 1 calc R U P U 2
O1_28 O 0.1949(6) 0.2242(9) 0.2618(7) 0.027(2) Uani 0.1004(18) 1 d D U P G 3
C1_28 C 0.2002(3) 0.1537(8) 0.2761(4) 0.0345(15) Uani 0.1004(18) 1 d D U P G 3
C2_28 C 0.2300(3) 0.1499(8) 0.3134(5) 0.0395(19) Uani 0.1004(18) 1 d D U P G 3
F1_28 F 0.2239(3) 0.1739(7) 0.3512(4) 0.045(3) Uani 0.1004(18) 1 d D U P G 3
F2_28 F 0.2399(4) 0.0811(7) 0.3201(6) 0.052(3) Uani 0.1004(18) 1 d D U P G 3
F3_28 F 0.2516(4) 0.1940(9) 0.3025(7) 0.050(3) Uani 0.1004(18) 1 d D U P G 3
C3_28 C 0.2046(4) 0.1051(8) 0.2366(5) 0.0385(19) Uani 0.1004(18) 1 d D U P G 3
F4_28 F 0.1826(4) 0.1184(9) 0.2006(5) 0.049(3) Uani 0.1004(18) 1 d D U P G 3
F5_28 F 0.2328(3) 0.1168(9) 0.2287(6) 0.043(3) Uani 0.1004(18) 1 d D U P G 3
F6_28 F 0.2032(4) 0.0334(6) 0.2464(6) 0.051(3) Uani 0.1004(18) 1 d D U P G 3
C4_28 C 0.1720(4) 0.1252(9) 0.2935(6) 0.038(2) Uani 0.1004(18) 1 d D U P G 3
F7_28 F 0.1487(5) 0.1090(10) 0.2592(7) 0.049(4) Uani 0.1004(18) 1 d D U P G 3
F8_28 F 0.1781(5) 0.0646(9) 0.3177(6) 0.050(3) Uani 0.1004(18) 1 d D U P G 3
F9_28 F 0.1624(5) 0.1735(10) 0.3199(6) 0.039(4) Uani 0.1004(18) 1 d D U P G 3
C1_40 C 0.5490(3) -0.3929(7) 0.2880(3) 0.030(2) Uani 0.393(13) 1 d D U P S 2
C2_40 C 0.5608(3) -0.4179(7) 0.2515(4) 0.031(2) Uani 0.393(13) 1 d D U P S 2
C3_40 C 0.5411(3) -0.3895(8) 0.2124(4) 0.030(2) Uani 0.393(13) 1 d D U P S 2
C4_40 C 0.5180(5) -0.3458(15) 0.2254(4) 0.032(2) Uani 0.393(13) 1 d D U P S 2
C5_40 C 0.5226(4) -0.3482(10) 0.2725(4) 0.032(2) Uani 0.393(13) 1 d D U P S 2
C6_40 C 0.5035(3) -0.3137(8) 0.3014(4) 0.060(3) Uani 0.393(13) 1 d D U P S 2
H6A_40 H 0.485607 -0.289058 0.282820 0.090 Uiso 0.393(13) 1 calc R U P S 2
H6B_40 H 0.515968 -0.277434 0.321051 0.090 Uiso 0.393(13) 1 calc R U P S 2
H6C_40 H 0.496370 -0.351828 0.319336 0.090 Uiso 0.393(13) 1 calc R U P S 2
C7_40 C 0.4906(3) -0.3100(9) 0.1949(4) 0.057(3) Uani 0.393(13) 1 d D U P S 2
H7A_40 H 0.496380 -0.295056 0.167234 0.086 Uiso 0.393(13) 1 calc R U P S 2
H7B_40 H 0.484207 -0.266527 0.209480 0.086 Uiso 0.393(13) 1 calc R U P S 2
H7C_40 H 0.473457 -0.345176 0.188159 0.086 Uiso 0.393(13) 1 calc R U P S 2
C8_40 C 0.5419(3) -0.4072(8) 0.1647(4) 0.058(3) Uani 0.393(13) 1 d D U P S 2
H8A_40 H 0.525711 -0.443205 0.152943 0.087 Uiso 0.393(13) 1 calc R U P S 2
H8B_40 H 0.562088 -0.427708 0.163401 0.087 Uiso 0.393(13) 1 calc R U P S 2
H8C_40 H 0.538293 -0.362043 0.146865 0.087 Uiso 0.393(13) 1 calc R U P S 2
C9_40 C 0.5882(2) -0.4676(6) 0.2517(5) 0.055(3) Uani 0.393(13) 1 d D U P S 2
H9A_40 H 0.580862 -0.517609 0.243156 0.082 Uiso 0.393(13) 1 calc R U P S 2
H9B_40 H 0.601425 -0.468624 0.281620 0.082 Uiso 0.393(13) 1 calc R U P S 2
H9C_40 H 0.599967 -0.448960 0.230622 0.082 Uiso 0.393(13) 1 calc R U P S 2
C10_40 C 0.5630(3) -0.4092(7) 0.3365(3) 0.052(3) Uani 0.393(13) 1 d D U P S 2
H10A_40 H 0.574311 -0.455947 0.338738 0.078 Uiso 0.393(13) 1 calc R U P S 2
H10B_40 H 0.546579 -0.412632 0.353067 0.078 Uiso 0.393(13) 1 calc R U P S 2
H10C_40 H 0.577276 -0.369445 0.348858 0.078 Uiso 0.393(13) 1 calc R U P S 2
C1_42 C 0.2764(5) 0.4174(11) 0.0510(6) 0.035(4) Uani 0.137(5) 1 d D U P P 2
C2_42 C 0.2721(4) 0.4001(9) 0.0052(5) 0.035(3) Uani 0.137(5) 1 d D U P P 2
C3_42 C 0.2929(4) 0.4442(9) -0.0125(5) 0.039(3) Uani 0.137(5) 1 d D U P P 2
C4_42 C 0.3099(4) 0.4877(10) 0.0225(6) 0.040(3) Uani 0.137(5) 1 d D U P P 2
C5_42 C 0.2993(5) 0.4733(11) 0.0618(6) 0.039(3) Uani 0.137(5) 1 d D U P P 2
C6_42 C 0.3101(6) 0.5054(14) 0.1071(7) 0.063(5) Uani 0.137(5) 1 d D U P P 2
H6A_42 H 0.325627 0.543478 0.106214 0.094 Uiso 0.137(5) 1 calc R U P P 2
H6B_42 H 0.319245 0.466469 0.127873 0.094 Uiso 0.137(5) 1 calc R U P P 2
H6C_42 H 0.292555 0.527317 0.117045 0.094 Uiso 0.137(5) 1 calc R U P P 2
C7_42 C 0.3346(4) 0.5433(11) 0.0192(11) 0.073(5) Uani 0.137(5) 1 d D U P P 2
H7A_42 H 0.338886 0.541505 -0.010609 0.110 Uiso 0.137(5) 1 calc R U P P 2
H7B_42 H 0.353434 0.531694 0.041268 0.110 Uiso 0.137(5) 1 calc R U P P 2
H7C_42 H 0.327434 0.592756 0.024877 0.110 Uiso 0.137(5) 1 calc R U P P 2
C8_42 C 0.2938(5) 0.4462(14) -0.0612(6) 0.066(5) Uani 0.137(5) 1 d D U P P 2
H8A_42 H 0.291292 0.396213 -0.073438 0.099 Uiso 0.137(5) 1 calc R U P P 2
H8B_42 H 0.313766 0.466146 -0.064544 0.099 Uiso 0.137(5) 1 calc R U P P 2
H8C_42 H 0.277138 0.477669 -0.077242 0.099 Uiso 0.137(5) 1 calc R U P P 2
C9_42 C 0.2493(5) 0.3459(12) -0.0205(7) 0.056(5) Uani 0.137(5) 1 d D U P P 2
H9A_42 H 0.232599 0.372778 -0.040317 0.084 Uiso 0.137(5) 1 calc R U P P 2
H9B_42 H 0.240575 0.315909 0.000211 0.084 Uiso 0.137(5) 1 calc R U P P 2
H9C_42 H 0.259734 0.313877 -0.038189 0.084 Uiso 0.137(5) 1 calc R U P P 2
C10_42 C 0.2583(8) 0.3833(18) 0.0818(10) 0.045(6) Uani 0.137(5) 1 d D U P P 2
H10A_42 H 0.236399 0.381226 0.067107 0.068 Uiso 0.137(5) 1 calc R U P P 2
H10B_42 H 0.260775 0.413161 0.108869 0.068 Uiso 0.137(5) 1 calc R U P P 2
H10C_42 H 0.265928 0.333314 0.089665 0.068 Uiso 0.137(5) 1 calc R U P P 2

loop_
_atom_site_aniso_label
_atom_site_aniso_U_11
_atom_site_aniso_U_22
_atom_site_aniso_U_33
_atom_site_aniso_U_23
_atom_site_aniso_U_13
_atom_site_aniso_U_12
Ga1 0.02344(10) 0.02692(11) 0.02165(10) 0.00300(8) 0.00370(8) 0.00080(9)
Ga2 0.03209(12) 0.02941(12) 0.02904(12) 0.00509(9) 0.00504(9) 0.00780(10)
Ga3 0.02348(10) 0.02361(10) 0.02226(10) -0.00023(8) 0.00150(8) -0.00149(8)
Ga4 0.02798(11) 0.02818(11) 0.02387(11) 0.00220(9) -0.00110(9) 0.00300(9)
Al1 0.0266(3) 0.0203(3) 0.0240(3) 0.0000(2) 0.0047(2) 0.0004(2)
Al6 0.0257(3) 0.0188(3) 0.0293(3) -0.0012(2) 0.0050(2) 0.0004(2)
Al7 0.0249(3) 0.0273(3) 0.0256(3) 0.0005(2) 0.0085(2) -0.0001(2)
Al8 0.0262(3) 0.0247(3) 0.0307(3) 0.0075(2) 0.0092(2) 0.0053(2)
Al9 0.0248(3) 0.0211(3) 0.0205(3) 0.0037(2) 0.0033(2) -0.0024(2)
Al10 0.0258(3) 0.0328(3) 0.0318(3) 0.0063(3) 0.0086(3) -0.0019(3)
Al11 0.0273(3) 0.0226(3) 0.0246(3) -0.0003(2) 0.0034(2) 0.0019(2)
Al12 0.0258(3) 0.0240(3) 0.0248(3) 0.0014(2) 0.0089(2) -0.0007(2)
Al13 0.0185(3) 0.0166(2) 0.0154(2) -0.00035(19) 0.0026(2) 0.0001(2)
Al14 0.0173(2) 0.0178(3) 0.0153(2) 0.00035(19) 0.0037(2) 0.0013(2)
Al15 0.0209(3) 0.0187(3) 0.0151(2) -0.00083(19) 0.0045(2) -0.0017(2)
Al16 0.0168(2) 0.0217(3) 0.0164(2) -0.0023(2) 0.0038(2) 0.0009(2)
Al2 0.0228(3) 0.0198(3) 0.0503(4) 0.0008(3) 0.0097(3) -0.0021(2)
Al3 0.0276(3) 0.0290(3) 0.0255(3) 0.0008(2) 0.0107(2) 0.0016(2)
Al4 0.0358(4) 0.0207(3) 0.0472(4) -0.0030(3) 0.0209(3) -0.0058(3)
Al5 0.0231(3) 0.0263(3) 0.0305(3) 0.0022(2) 0.0089(2) 0.0008(2)
O1_1 0.023(3) 0.022(3) 0.022(2) 0.0000(18) 0.0018(18) 0.003(2)
C1_1 0.016(2) 0.035(3) 0.028(3) 0.004(2) 0.0012(19) 0.0029(19)
C2_1 0.035(2) 0.059(3) 0.0234(19) 0.002(2) -0.0018(18) 0.016(2)
F1_1 0.111(3) 0.0554(19) 0.0292(14) -0.0086(12) -0.0004(17) 0.0106(19)
F2_1 0.042(5) 0.085(4) 0.022(3) 0.008(3) 0.001(2) 0.018(3)
F3_1 0.0298(19) 0.123(5) 0.0258(17) -0.010(3) -0.0006(15) 0.034(3)
C3_1 0.037(2) 0.038(2) 0.045(2) 0.0118(18) 0.0046(18) 0.0011(17)
F4_1 0.076(3) 0.029(2) 0.064(3) -0.0005(19) 0.021(2) 0.0107(18)
F5_1 0.0398(15) 0.068(2) 0.067(2) 0.0243(17) 0.0070(13) -0.0146(14)
F6_1 0.054(3) 0.054(3) 0.075(3) 0.037(2) 0.009(2) 0.011(2)
C4_1 0.0211(17) 0.060(3) 0.044(2) 0.026(2) 0.0003(15) 0.0014(17)
F7_1 0.0309(16) 0.095(3) 0.063(2) 0.032(2) 0.0170(14) 0.0266(19)
F8_1 0.0215(18) 0.112(6) 0.054(3) 0.046(3) -0.0089(18) -0.009(3)
F9_1 0.046(3) 0.102(4) 0.087(4) 0.065(3) -0.026(2) -0.043(3)
O1_2 0.0211(6) 0.0358(8) 0.0188(6) -0.0061(6) 0.0053(5) 0.0015(6)
C1_2 0.0241(10) 0.0498(13) 0.0213(9) -0.0108(9) 0.0064(8) 0.0043(9)
C2_2 0.0508(15) 0.0657(17) 0.0329(12) -0.0134(12) 0.0071(11) 0.0215(13)
F1_2 0.0638(11) 0.1123(15) 0.0357(8) -0.0123(9) -0.0029(7) 0.0579(11)
F2_2 0.0688(11) 0.0855(13) 0.0454(9) -0.0258(9) 0.0112(8) 0.0378(10)
F3_2 0.0794(12) 0.0377(8) 0.0491(9) -0.0063(7) 0.0134(8) 0.0145(8)
C3_2 0.0334(11) 0.0521(14) 0.0228(10) -0.0095(9) 0.0080(9) 0.0025(10)
F4_2 0.0511(8) 0.0513(8) 0.0244(6) 0.0008(6) 0.0071(6) 0.0089(7)
F5_2 0.0400(7) 0.0525(8) 0.0317(7) -0.0165(6) 0.0005(6) -0.0063(6)
F6_2 0.0405(8) 0.1072(14) 0.0220(6) -0.0118(7) 0.0116(6) 0.0081(8)
C4_2 0.0280(12) 0.106(2) 0.0347(13) -0.0269(14) 0.0145(10) -0.0130(14)
F7_2 0.0714(12) 0.0925(14) 0.0534(10) -0.0062(10) 0.0272(9) -0.0441(10)
F8_2 0.0287(8) 0.160(2) 0.0434(9) -0.0375(11) 0.0183(7) -0.0069(10)
F9_2 0.0283(7) 0.1036(13) 0.0328(7) -0.0266(8) 0.0073(6) -0.0131(8)
O1_3 0.0162(6) 0.0289(7) 0.0233(6) -0.0011(5) 0.0040(5) -0.0008(5)
C1_3 0.0170(8) 0.0308(10) 0.0209(9) 0.0020(7) 0.0035(7) -0.0017(7)
C2_3 0.0226(10) 0.0522(14) 0.0287(10) 0.0044(10) 0.0070(8) -0.0042(9)
F1_3 0.0477(9) 0.0746(11) 0.0370(8) 0.0273(7) 0.0068(7) -0.0101(8)
F2_3 0.0226(6) 0.0872(12) 0.0467(8) 0.0021(8) 0.0129(6) -0.0108(7)
F3_3 0.0397(8) 0.0721(10) 0.0372(7) -0.0173(7) 0.0192(6) -0.0051(7)
C3_3 0.0257(10) 0.0481(13) 0.0287(11) 0.0083(9) -0.0014(8) 0.0002(9)
F4_3 0.0497(9) 0.0780(11) 0.0291(7) 0.0229(7) 0.0044(6) -0.0048(8)
F5_3 0.0357(8) 0.0454(8) 0.0636(10) 0.0100(7) -0.0007(7) 0.0141(6)
F6_3 0.0293(7) 0.0774(11) 0.0401(8) 0.0088(7) -0.0145(6) -0.0066(7)
C4_3 0.0285(11) 0.0387(12) 0.0461(13) -0.0079(10) 0.0056(10) -0.0072(9)
F7_3 0.0512(9) 0.0666(10) 0.0505(9) -0.0322(8) 0.0169(7) -0.0157(8)
F8_3 0.0402(8) 0.0452(9) 0.0737(11) -0.0076(8) 0.0075(8) -0.0211(7)
F9_3 0.0424(8) 0.0294(7) 0.0881(12) -0.0054(7) -0.0014(8) 0.0035(6)
O1_4 0.025(5) 0.024(3) 0.028(4) -0.002(3) 0.005(3) 0.002(3)
C1_4 0.029(3) 0.024(3) 0.027(3) -0.004(2) 0.002(2) -0.008(2)
C2_4 0.044(2) 0.0252(19) 0.035(2) -0.0006(15) 0.0066(17) 0.0045(17)
F1_4 0.0355(18) 0.049(2) 0.047(3) 0.004(3) -0.004(2) 0.0132(15)
F2_4 0.082(3) 0.0231(15) 0.051(2) 0.0062(13) 0.008(3) 0.005(2)
F3_4 0.060(4) 0.035(3) 0.023(2) 0.000(2) 0.001(2) 0.008(3)
C3_4 0.042(2) 0.033(2) 0.051(3) -0.0103(19) 0.012(2) -0.0118(18)
F4_4 0.029(4) 0.048(3) 0.056(4) -0.020(3) 0.006(3) -0.009(2)
F5_4 0.055(3) 0.047(2) 0.062(3) -0.004(3) 0.033(2) -0.019(2)
F6_4 0.058(3) 0.0337(19) 0.073(5) -0.017(2) 0.015(4) -0.0236(17)
C4_4 0.036(2) 0.0292(19) 0.032(2) -0.0083(16) 0.0053(17) -0.0001(17)
F7_4 0.051(2) 0.0511(18) 0.0317(15) -0.0167(12) 0.0004(17) 0.002(2)
F8_4 0.057(3) 0.0302(19) 0.047(4) -0.016(2) 0.014(3) 0.0061(16)
F9_4 0.038(4) 0.041(5) 0.042(4) -0.008(3) 0.021(3) -0.003(3)
O1_5 0.0262(7) 0.0279(7) 0.0190(6) -0.0061(5) 0.0064(5) -0.0030(6)
C1_5 0.0269(10) 0.0277(10) 0.0202(9) -0.0062(7) 0.0089(7) -0.0036(8)
C2_5 0.0455(13) 0.0286(11) 0.0359(12) -0.0059(9) 0.0150(10) -0.0031(10)
F1_5 0.0494(8) 0.0387(8) 0.0418(8) -0.0002(6) 0.0069(6) 0.0134(6)
F2_5 0.0705(10) 0.0287(7) 0.0571(9) -0.0153(6) 0.0217(8) -0.0078(7)
F3_5 0.0636(10) 0.0374(8) 0.0479(8) 0.0105(6) 0.0294(7) -0.0023(7)
C3_5 0.0323(11) 0.0419(12) 0.0262(10) -0.0112(9) 0.0084(9) -0.0108(9)
F4_5 0.0333(7) 0.0506(8) 0.0291(6) -0.0014(6) -0.0005(5) 0.0003(6)
F5_5 0.0357(7) 0.0551(9) 0.0525(9) -0.0087(7) 0.0117(6) -0.0213(7)
F6_5 0.0489(9) 0.0682(10) 0.0310(7) -0.0262(7) 0.0039(6) -0.0087(7)
C4_5 0.0296(10) 0.0370(11) 0.0243(10) -0.0055(8) 0.0095(8) -0.0038(9)
F7_5 0.0407(7) 0.0525(8) 0.0316(7) 0.0105(6) 0.0153(6) -0.0043(6)
F8_5 0.0447(8) 0.0529(8) 0.0364(7) -0.0165(6) 0.0219(6) -0.0002(7)
F9_5 0.0257(6) 0.0489(8) 0.0363(7) -0.0077(6) 0.0082(5) -0.0076(6)
O1_6 0.0241(13) 0.0217(8) 0.0262(11) 0.0014(7) 0.0078(10) -0.0035(8)
C1_6 0.0312(12) 0.0230(10) 0.0286(11) 0.0031(9) 0.0071(9) -0.0072(9)
C2_6 0.0334(12) 0.0290(12) 0.0557(15) 0.0014(11) 0.0117(11) -0.0089(10)
F1_6 0.0372(10) 0.0448(11) 0.0636(12) 0.0022(9) -0.0095(9) -0.0095(9)
F2_6 0.0422(12) 0.0378(9) 0.0707(15) 0.0073(9) 0.0197(10) -0.0171(8)
F3_6 0.0374(12) 0.0417(11) 0.093(2) -0.0010(13) 0.0302(13) -0.0068(9)
C3_6 0.0545(16) 0.0395(13) 0.0332(12) 0.0088(10) 0.0042(11) -0.0183(12)
F4_6 0.0543(16) 0.0540(12) 0.0379(11) 0.0108(9) -0.0138(11) -0.0204(11)
F5_6 0.104(3) 0.0663(18) 0.0343(11) -0.0052(11) 0.0309(13) -0.0302(18)
F6_6 0.0714(18) 0.0484(11) 0.0445(12) 0.0249(9) -0.0039(12) -0.0143(12)
C4_6 0.0369(13) 0.0218(10) 0.0414(13) 0.0040(9) 0.0095(11) -0.0025(10)
F7_6 0.0333(9) 0.0354(9) 0.0726(14) 0.0150(10) 0.0163(9) 0.0025(7)
F8_6 0.0433(16) 0.0204(8) 0.0626(17) 0.0016(8) 0.0096(13) -0.0041(8)
F9_6 0.073(2) 0.0341(13) 0.0329(11) -0.0028(10) 0.0167(14) 0.0071(15)
O1_7 0.0265(7) 0.0244(7) 0.0242(7) 0.0023(5) -0.0017(5) -0.0010(6)
C1_7 0.0256(10) 0.0239(9) 0.0235(9) 0.0025(7) -0.0018(7) -0.0004(8)
C2_7 0.0324(11) 0.0311(11) 0.0258(10) 0.0028(8) 0.0006(8) -0.0008(9)
F1_7 0.0465(8) 0.0527(9) 0.0339(7) -0.0062(6) 0.0122(6) -0.0036(7)
F2_7 0.0403(7) 0.0380(7) 0.0286(6) -0.0019(5) -0.0078(5) -0.0058(6)
F3_7 0.0589(9) 0.0242(6) 0.0312(7) -0.0009(5) -0.0019(6) 0.0007(6)
C3_7 0.0281(11) 0.0382(12) 0.0367(12) -0.0039(9) -0.0003(9) -0.0018(9)
F4_7 0.0356(7) 0.0595(9) 0.0448(8) -0.0180(7) 0.0094(6) -0.0014(7)
F5_7 0.0389(8) 0.0485(8) 0.0520(9) -0.0022(7) 0.0112(7) -0.0162(6)
F6_7 0.0295(7) 0.0561(9) 0.0589(9) -0.0072(7) -0.0102(6) 0.0101(6)
C4_7 0.0424(13) 0.0279(11) 0.0322(11) 0.0055(9) -0.0044(9) -0.0032(9)
F7_7 0.0633(10) 0.0231(6) 0.0502(8) -0.0013(6) -0.0020(7) 0.0011(6)
F8_7 0.0674(10) 0.0368(8) 0.0382(8) 0.0141(6) -0.0136(7) -0.0054(7)
F9_7 0.0468(8) 0.0410(8) 0.0471(8) 0.0114(6) 0.0071(7) -0.0163(6)
O1_8 0.0257(7) 0.0260(7) 0.0267(7) -0.0030(5) 0.0101(6) 0.0006(6)
C1_8 0.0275(10) 0.0274(10) 0.0230(9) 0.0005(7) 0.0114(8) 0.0040(8)
C2_8 0.0265(11) 0.0428(13) 0.0384(12) 0.0003(10) 0.0062(9) -0.0002(9)
F1_8 0.0376(8) 0.0547(9) 0.0402(8) -0.0082(7) 0.0005(6) -0.0079(7)
F2_8 0.0256(7) 0.0657(10) 0.0777(11) 0.0014(9) 0.0109(7) 0.0088(7)
F3_8 0.0470(8) 0.0531(9) 0.0356(7) 0.0148(6) -0.0033(6) -0.0011(7)
C3_8 0.0476(13) 0.0313(11) 0.0338(11) -0.0001(9) 0.0228(10) 0.0067(10)
F4_8 0.0678(10) 0.0451(8) 0.0253(6) -0.0086(6) 0.0088(6) -0.0005(7)
F5_8 0.0590(9) 0.0279(7) 0.0476(8) 0.0018(6) 0.0247(7) 0.0121(6)
F6_8 0.0748(11) 0.0484(9) 0.0581(9) -0.0054(7) 0.0514(9) 0.0051(8)
C4_8 0.0409(12) 0.0319(11) 0.0341(11) 0.0009(9) 0.0212(10) 0.0013(9)
F7_8 0.0796(11) 0.0401(8) 0.0293(7) 0.0111(6) 0.0184(7) 0.0052(7)
F8_8 0.0504(9) 0.0447(8) 0.0756(11) 0.0019(8) 0.0439(8) -0.0067(7)
F9_8 0.0440(7) 0.0266(6) 0.0437(7) -0.0022(5) 0.0216(6) 0.0000(5)
O1_9 0.0310(9) 0.0330(11) 0.0159(8) -0.0023(7) 0.0003(7) -0.0083(9)
C1_9 0.0250(10) 0.0302(10) 0.0152(9) -0.0034(8) 0.0014(8) -0.0034(8)
C2_9 0.0388(13) 0.0514(15) 0.0268(12) -0.0082(10) 0.0014(10) 0.0111(11)
F1_9 0.0341(9) 0.1037(19) 0.0419(12) -0.0101(11) 0.0144(8) 0.0104(10)
F2_9 0.0690(12) 0.0533(10) 0.0355(9) -0.0232(8) -0.0008(8) 0.0132(9)
F3_9 0.0796(13) 0.0513(11) 0.0433(11) -0.0014(8) -0.0006(9) 0.0351(9)
C3_9 0.0293(11) 0.0501(14) 0.0237(11) 0.0014(10) -0.0022(9) -0.0059(10)
F4_9 0.0307(9) 0.0878(15) 0.0341(11) 0.0006(9) 0.0101(8) 0.0099(10)
F5_9 0.0567(11) 0.0520(12) 0.0380(12) 0.0081(9) -0.0015(10) -0.0274(10)
F6_9 0.0312(11) 0.0754(18) 0.0244(8) 0.0024(9) -0.0081(7) -0.0090(10)
C4_9 0.0426(13) 0.0413(13) 0.0199(10) 0.0003(9) 0.0010(10) -0.0076(10)
F7_9 0.0701(11) 0.0398(9) 0.0395(9) 0.0104(7) 0.0041(8) 0.0140(8)
F8_9 0.0613(11) 0.0627(11) 0.0166(7) 0.0015(7) 0.0036(7) -0.0181(9)
F9_9 0.0644(11) 0.0626(12) 0.0296(8) 0.0026(8) 0.0062(8) -0.0357(9)
O1_10 0.0143(13) 0.0187(18) 0.0272(14) -0.0012(14) 0.0057(12) -0.0035(11)
C1_10 0.0157(13) 0.0259(15) 0.0219(14) -0.0031(11) 0.0050(10) -0.0018(11)
C2_10 0.0180(15) 0.038(2) 0.050(2) -0.0103(17) 0.0099(14) -0.0009(15)
F1_10 0.0335(14) 0.117(3) 0.0433(17) -0.0444(18) 0.0159(13) -0.005(2)
F2_10 0.0151(13) 0.045(2) 0.074(2) -0.0086(16) 0.0112(12) 0.0057(13)
F3_10 0.0318(10) 0.0271(10) 0.127(2) -0.0113(11) 0.0273(12) 0.0028(8)
C3_10 0.0262(17) 0.080(3) 0.0266(17) -0.003(2) 0.0060(13) -0.023(2)
F4_10 0.0527(19) 0.121(4) 0.0365(19) -0.040(2) 0.0271(16) -0.047(2)
F5_10 0.0367(11) 0.120(2) 0.0474(13) 0.0491(14) -0.0064(9) -0.0120(12)
F6_10 0.0307(12) 0.107(2) 0.0362(13) -0.0245(14) 0.0111(10) -0.0368(15)
C4_10 0.0223(14) 0.0342(16) 0.058(2) 0.0098(14) 0.0168(13) -0.0015(12)
F7_10 0.0464(13) 0.0256(10) 0.146(2) -0.0147(12) 0.0494(15) -0.0099(9)
F8_10 0.0240(9) 0.0513(12) 0.0589(12) 0.0224(10) 0.0178(8) -0.0027(8)
F9_10 0.0263(10) 0.0823(16) 0.0760(15) 0.0564(13) 0.0077(10) 0.0035(10)
O1_11 0.0271(16) 0.0188(13) 0.0158(11) 0.0002(9) 0.0059(9) -0.0022(10)
C1_11 0.0239(12) 0.0241(12) 0.0171(10) 0.0004(9) 0.0058(9) -0.0039(9)
C2_11 0.0377(14) 0.0254(12) 0.0339(13) 0.0020(10) 0.0126(12) 0.0028(11)
F1_11 0.0341(9) 0.0407(10) 0.0698(13) 0.0079(9) 0.0153(9) 0.0100(8)
F2_11 0.0557(11) 0.0250(8) 0.0429(10) 0.0048(7) 0.0211(9) 0.0008(8)
F3_11 0.0735(14) 0.0304(9) 0.0337(9) -0.0014(7) 0.0232(9) 0.0104(9)
C3_11 0.0307(12) 0.0304(13) 0.0256(12) -0.0004(10) 0.0080(10) -0.0074(10)
F4_11 0.0257(11) 0.0377(10) 0.0562(16) 0.0028(10) 0.0087(10) -0.0001(8)
F5_11 0.0434(14) 0.0461(12) 0.0302(9) -0.0052(10) 0.0012(9) -0.0238(10)
F6_11 0.0408(10) 0.0383(10) 0.0382(9) 0.0063(7) 0.0185(8) -0.0121(8)
C4_11 0.0303(13) 0.0309(13) 0.0179(11) 0.0032(9) 0.0068(9) -0.0069(10)
F7_11 0.0435(10) 0.0353(10) 0.0264(9) -0.0079(7) 0.0107(8) -0.0002(8)
F8_11 0.0577(12) 0.0390(10) 0.0215(8) 0.0101(7) 0.0032(8) -0.0060(8)
F9_11 0.0302(11) 0.0511(14) 0.0239(10) 0.0015(10) -0.0004(9) -0.0132(9)
O1_12 0.0300(18) 0.0162(11) 0.032(2) 0.0022(11) 0.0145(17) 0.0038(11)
C1_12 0.0350(14) 0.0184(12) 0.0310(13) 0.0024(10) 0.0134(11) 0.0054(11)
C2_12 0.0442(18) 0.0316(17) 0.0395(19) -0.0098(15) 0.0123(16) 0.0029(15)
F1_12 0.0674(14) 0.0427(11) 0.0293(9) -0.0006(8) 0.0137(9) 0.0118(10)
F2_12 0.0683(16) 0.0334(11) 0.0580(14) -0.0190(10) 0.0210(12) 0.0042(11)
F3_12 0.0400(12) 0.0688(17) 0.0540(14) -0.0278(12) -0.0015(10) 0.0033(12)
C3_12 0.0467(16) 0.0236(13) 0.0463(16) 0.0073(12) 0.0191(14) 0.0044(12)
F4_12 0.0741(19) 0.0402(13) 0.0405(13) 0.0166(10) 0.0230(13) 0.0106(14)
F5_12 0.0627(15) 0.0328(15) 0.077(2) 0.0048(13) 0.0295(14) -0.0077(12)
F6_12 0.092(4) 0.0265(14) 0.078(2) 0.0186(14) 0.046(2) 0.0234(17)
C4_12 0.0327(15) 0.0299(14) 0.0383(16) 0.0065(12) 0.0150(12) 0.0143(12)
F7_12 0.0403(17) 0.059(2) 0.0426(15) 0.0003(13) 0.0015(12) 0.0105(14)
F8_12 0.0429(11) 0.0392(10) 0.0532(12) 0.0064(9) 0.0227(9) 0.0212(9)
F9_12 0.0287(9) 0.0338(10) 0.0674(13) 0.0113(9) 0.0201(9) 0.0054(7)
O1_13 0.0298(7) 0.0247(7) 0.0260(7) 0.0057(5) 0.0028(6) -0.0072(6)
C1_13 0.0259(10) 0.0237(9) 0.0251(9) 0.0029(7) 0.0062(8) -0.0048(8)
C2_13 0.0495(14) 0.0262(11) 0.0344(12) 0.0015(9) 0.0096(10) -0.0016(10)
F1_13 0.0564(9) 0.0423(8) 0.0556(9) 0.0077(7) 0.0219(7) 0.0202(7)
F2_13 0.0769(11) 0.0307(7) 0.0496(9) -0.0079(6) 0.0101(8) -0.0159(7)
F3_13 0.0624(9) 0.0377(7) 0.0287(7) -0.0003(5) 0.0144(6) 0.0019(7)
C3_13 0.0300(11) 0.0408(13) 0.0407(12) 0.0068(10) 0.0108(10) -0.0047(10)
F4_13 0.0461(9) 0.0566(9) 0.0573(9) 0.0001(7) 0.0205(7) 0.0136(7)
F5_13 0.0289(7) 0.0593(9) 0.0426(8) 0.0134(7) -0.0027(6) -0.0092(6)
F6_13 0.0347(8) 0.0655(10) 0.0659(10) 0.0213(8) 0.0146(7) -0.0154(7)
C4_13 0.0387(12) 0.0305(11) 0.0323(11) 0.0088(9) 0.0069(9) -0.0045(9)
F7_13 0.0684(10) 0.0500(9) 0.0286(7) 0.0053(6) 0.0178(7) -0.0026(7)
F8_13 0.0615(9) 0.0300(7) 0.0475(8) 0.0157(6) 0.0100(7) -0.0100(6)
F9_13 0.0375(7) 0.0530(9) 0.0429(8) 0.0225(7) -0.0044(6) -0.0040(6)
O1_14 0.0181(7) 0.0253(9) 0.0220(8) -0.0008(7) 0.0054(6) 0.0025(6)
C1_14 0.0170(9) 0.0254(10) 0.0211(10) 0.0003(8) 0.0050(8) 0.0031(8)
C2_14 0.0251(12) 0.0319(11) 0.0286(11) -0.0007(9) 0.0068(10) -0.0018(9)
F1_14 0.0409(11) 0.0398(14) 0.0300(9) 0.0082(8) 0.0090(8) -0.0046(10)
F2_14 0.0230(8) 0.0478(12) 0.0509(12) 0.0031(8) 0.0086(7) -0.0098(7)
F3_14 0.0420(11) 0.0264(7) 0.0443(9) -0.0067(6) 0.0100(8) -0.0046(7)
C3_14 0.0237(12) 0.0344(12) 0.0239(11) -0.0001(9) 0.0028(9) 0.0055(9)
F4_14 0.0391(12) 0.0537(15) 0.0326(13) 0.0200(11) 0.0017(10) -0.0024(9)
F5_14 0.0366(11) 0.0533(10) 0.0239(7) -0.0096(7) -0.0026(8) 0.0122(9)
F6_14 0.0242(8) 0.0392(13) 0.0372(12) -0.0003(9) 0.0006(8) 0.0106(8)
C4_14 0.0242(12) 0.0317(11) 0.0260(11) -0.0034(9) 0.0088(9) 0.0045(10)
F7_14 0.0454(11) 0.0254(7) 0.0468(10) -0.0048(6) 0.0146(8) 0.0044(7)
F8_14 0.0301(9) 0.0549(11) 0.0408(9) -0.0123(7) 0.0179(8) 0.0058(8)
F9_14 0.0362(9) 0.0460(9) 0.0221(7) -0.0084(6) 0.0019(6) 0.0049(7)
O1_15 0.0223(7) 0.0423(9) 0.0297(8) 0.0148(6) -0.0016(6) -0.0010(6)
C1_15 0.0242(10) 0.0361(11) 0.0237(9) 0.0078(8) 0.0010(8) 0.0066(8)
C2_15 0.0642(18) 0.0462(15) 0.0335(13) 0.0042(11) -0.0066(12) 0.0100(13)
F1_15 0.0463(9) 0.0940(14) 0.0640(11) 0.0313(10) -0.0204(8) -0.0307(9)
F2_15 0.0813(12) 0.0517(9) 0.0234(7) 0.0003(6) -0.0069(7) 0.0135(8)
F3_15 0.1101(15) 0.0428(9) 0.0516(10) -0.0053(7) -0.0091(10) 0.0265(10)
C3_15 0.0376(14) 0.076(2) 0.0552(17) 0.0368(15) 0.0038(12) 0.0029(13)
F4_15 0.0375(8) 0.0790(12) 0.0834(12) 0.0489(10) -0.0134(8) -0.0207(8)
F5_15 0.0619(11) 0.1331(18) 0.0584(11) 0.0352(11) 0.0386(9) 0.0463(12)
F6_15 0.0521(10) 0.0836(13) 0.0712(12) 0.0546(10) -0.0055(8) -0.0036(9)
C4_15 0.0531(16) 0.0713(19) 0.0363(13) -0.0026(13) 0.0019(12) 0.0257(14)
F7_15 0.1174(17) 0.0521(10) 0.0556(11) -0.0197(8) -0.0210(11) 0.0218(10)
F8_15 0.0525(9) 0.0799(12) 0.0460(9) -0.0027(8) -0.0076(7) 0.0406(9)
F9_15 0.0531(10) 0.1258(17) 0.0493(10) 0.0074(10) 0.0235(8) 0.0335(11)
O1_16 0.0309(13) 0.0210(8) 0.0198(8) -0.0033(6) 0.0095(9) -0.0029(8)
C1_16 0.0302(13) 0.0215(12) 0.0207(12) -0.0035(9) 0.0102(10) 0.0005(10)
C2_16 0.0323(16) 0.0333(16) 0.0236(14) 0.0009(12) 0.0079(12) 0.0058(12)
F1_16 0.0500(14) 0.0354(13) 0.0272(13) 0.0038(10) 0.0189(9) -0.0041(10)
F2_16 0.0455(17) 0.0560(17) 0.0197(12) -0.0068(11) 0.0041(12) 0.0073(13)
F3_16 0.0478(19) 0.0539(16) 0.0339(14) 0.0075(12) 0.0131(14) 0.0268(15)
C3_16 0.0578(19) 0.0345(16) 0.0324(17) -0.0182(13) 0.0210(14) -0.0165(14)
F4_16 0.087(2) 0.0325(10) 0.0463(13) -0.0123(9) 0.0371(13) -0.0271(11)
F5_16 0.0361(11) 0.0826(16) 0.0534(15) -0.0260(12) 0.0152(10) -0.0225(10)
F6_16 0.094(2) 0.0446(13) 0.0531(15) -0.0327(11) 0.0421(13) -0.0297(12)
C4_16 0.0442(16) 0.0341(16) 0.0219(13) -0.0001(11) 0.0098(11) 0.0124(12)
F7_16 0.095(2) 0.046(2) 0.0370(17) 0.0144(17) 0.0206(15) 0.0370(17)
F8_16 0.0524(15) 0.0469(17) 0.0282(13) -0.0039(10) 0.0170(10) 0.0193(12)
F9_16 0.0274(9) 0.0719(15) 0.0339(11) -0.0065(9) 0.0038(7) 0.0090(9)
C1_17 0.0276(10) 0.0297(10) 0.0305(10) 0.0037(8) 0.0116(8) 0.0008(8)
C2_17 0.0281(10) 0.0316(11) 0.0298(10) 0.0001(8) 0.0105(8) 0.0035(8)
C3_17 0.0325(11) 0.0325(11) 0.0370(12) 0.0012(9) 0.0143(9) 0.0083(9)
C4_17 0.0257(10) 0.0464(13) 0.0391(12) 0.0066(10) 0.0134(9) 0.0096(9)
C5_17 0.0238(10) 0.0439(12) 0.0342(11) 0.0024(9) 0.0100(9) -0.0057(9)
C6_17 0.0371(14) 0.0700(19) 0.0517(16) -0.0003(14) 0.0066(12) -0.0248(13)
C7_17 0.0335(14) 0.081(2) 0.0599(18) 0.0127(16) 0.0065(12) 0.0223(14)
C8_17 0.0624(18) 0.0326(13) 0.0591(17) -0.0043(11) 0.0219(14) 0.0106(12)
C9_17 0.0346(12) 0.0477(14) 0.0365(12) -0.0064(10) 0.0038(10) -0.0001(10)
C10_17 0.0477(14) 0.0301(12) 0.0461(14) 0.0083(10) 0.0157(11) 0.0030(10)
C1_18 0.0365(19) 0.0229(16) 0.0439(18) 0.0042(13) 0.0102(15) -0.0089(14)
C2_18 0.037(3) 0.020(2) 0.044(2) 0.0008(16) 0.0095(16) -0.0056(16)
C3_18 0.033(3) 0.030(2) 0.048(2) 0.007(2) 0.001(2) -0.0110(18)
C4_18 0.0228(17) 0.0286(18) 0.073(3) 0.000(2) 0.012(2) -0.0081(13)
C5_18 0.0319(19) 0.039(2) 0.059(2) -0.0087(17) 0.0252(17) -0.0147(16)
C6_18 0.078(3) 0.085(3) 0.078(3) -0.028(3) 0.057(3) -0.039(3)
C7_18 0.0247(17) 0.046(2) 0.146(5) -0.008(3) 0.012(2) -0.0016(15)
C8_18 0.059(3) 0.046(2) 0.057(3) 0.020(2) -0.012(2) -0.026(2)
C9_18 0.066(4) 0.033(2) 0.066(4) -0.015(2) 0.018(3) 0.003(2)
C10_18 0.063(3) 0.043(2) 0.051(2) 0.0182(16) -0.0044(19) -0.0149(19)
C1_19 0.0265(10) 0.0184(9) 0.0267(10) -0.0025(7) 0.0003(8) 0.0031(7)
C2_19 0.0249(10) 0.0218(10) 0.0383(11) -0.0073(8) 0.0051(8) 0.0024(8)
C3_19 0.0402(12) 0.0256(10) 0.0371(11) -0.0035(9) 0.0160(10) 0.0039(9)
C4_19 0.0411(12) 0.0246(10) 0.0263(10) -0.0037(8) 0.0028(9) 0.0037(9)
C5_19 0.0288(10) 0.0179(9) 0.0315(10) -0.0022(7) -0.0005(8) 0.0012(8)
C6_19 0.0313(12) 0.0307(12) 0.0572(15) 0.0054(11) -0.0037(11) -0.0053(9)
C7_19 0.0697(18) 0.0426(14) 0.0303(12) -0.0003(10) -0.0049(12) 0.0054(13)
C8_19 0.0690(19) 0.0502(16) 0.0644(19) 0.0039(14) 0.0410(16) 0.0023(14)
C9_19 0.0248(11) 0.0372(13) 0.0720(18) -0.0091(12) -0.0004(11) -0.0006(10)
C10_19 0.0481(14) 0.0278(11) 0.0320(11) 0.0023(9) 0.0006(10) 0.0049(10)
C1_20 0.0314(12) 0.0332(13) 0.084(2) 0.0296(13) -0.0096(13) -0.0095(10)
C2_20 0.0265(10) 0.0354(12) 0.0458(13) 0.0145(10) 0.0059(9) -0.0069(9)
C3_20 0.0202(9) 0.0263(10) 0.0441(12) 0.0037(9) 0.0098(8) -0.0023(8)
C4_20 0.0252(11) 0.0249(11) 0.0812(18) -0.0135(11) 0.0189(11) -0.0082(9)
C5_20 0.0237(11) 0.0170(11) 0.131(3) 0.0024(14) 0.0077(14) -0.0019(9)
C6_20 0.0295(15) 0.0273(14) 0.253(6) -0.022(2) 0.002(2) 0.0081(12)
C7_20 0.0541(17) 0.0576(18) 0.099(2) -0.0424(17) 0.0439(17) -0.0251(14)
C8_20 0.0320(12) 0.0478(14) 0.0417(13) 0.0096(11) 0.0056(10) 0.0042(10)
C9_20 0.0535(17) 0.081(2) 0.0444(15) 0.0078(14) 0.0242(13) -0.0115(15)
C10_20 0.069(2) 0.083(3) 0.115(3) 0.070(2) -0.043(2) -0.0303(19)
C1_21 0.0443(13) 0.0234(10) 0.0382(12) -0.0084(9) -0.0015(10) -0.0004(9)
C2_21 0.0460(13) 0.0194(9) 0.0341(11) 0.0022(8) 0.0164(10) 0.0057(9)
C3_21 0.0384(12) 0.0240(10) 0.0315(11) -0.0047(8) 0.0001(9) 0.0112(9)
C4_21 0.0342(11) 0.0226(10) 0.0503(13) 0.0013(9) 0.0155(10) 0.0064(9)
C5_21 0.0610(15) 0.0274(11) 0.0267(10) 0.0015(8) 0.0165(10) 0.0114(10)
C6_21 0.142(3) 0.067(2) 0.0335(14) 0.0081(14) 0.0360(18) 0.039(2)
C7_21 0.0434(16) 0.0432(16) 0.143(3) 0.0080(19) 0.043(2) 0.0040(13)
C8_21 0.071(2) 0.0520(16) 0.0440(15) -0.0179(12) -0.0203(14) 0.0333(15)
C9_21 0.092(2) 0.0352(14) 0.080(2) 0.0213(14) 0.0569(19) 0.0141(15)
C10_21 0.076(2) 0.0437(17) 0.096(3) -0.0221(17) -0.0224(19) -0.0148(16)
C1_22 0.0465(13) 0.0362(12) 0.0319(11) -0.0050(9) 0.0229(10) -0.0070(10)
C2_22 0.0271(10) 0.0390(11) 0.0253(10) 0.0038(8) 0.0110(8) -0.0020(9)
C3_22 0.0283(10) 0.0368(11) 0.0317(11) -0.0001(9) 0.0131(9) -0.0044(9)
C4_22 0.0282(11) 0.0545(14) 0.0292(11) 0.0024(10) 0.0125(9) 0.0062(10)
C5_22 0.0475(14) 0.0427(13) 0.0344(12) 0.0076(10) 0.0255(10) 0.0156(11)
C6_22 0.091(2) 0.0554(17) 0.0661(19) 0.0203(15) 0.0526(18) 0.0374(17)
C7_22 0.0309(13) 0.100(2) 0.0423(15) -0.0023(15) 0.0064(11) 0.0045(14)
C8_22 0.0600(18) 0.0444(15) 0.0626(18) -0.0050(13) 0.0281(15) -0.0176(13)
C9_22 0.0357(13) 0.0697(18) 0.0338(12) 0.0131(12) 0.0081(10) 0.0048(12)
C10_22 0.084(2) 0.0616(18) 0.0533(17) -0.0289(14) 0.0431(16) -0.0365(16)
C1_23 0.0268(12) 0.0235(12) 0.0298(14) 0.0010(11) 0.0082(12) 0.0058(10)
C2_23 0.0284(13) 0.0216(12) 0.0376(15) 0.0074(11) 0.0093(12) 0.0059(9)
C3_23 0.0372(16) 0.0332(16) 0.0274(14) 0.0094(12) 0.0100(12) 0.0138(12)
C4_23 0.0284(14) 0.0315(15) 0.0309(13) -0.0005(11) 0.0002(11) 0.0105(11)
C5_23 0.0243(15) 0.0265(15) 0.0332(14) 0.0022(12) 0.0072(12) 0.0046(12)
C6_23 0.032(2) 0.048(3) 0.059(3) 0.006(2) 0.0153(18) -0.0046(19)
C7_23 0.0446(18) 0.051(2) 0.0427(18) -0.0129(16) -0.0113(15) 0.0132(16)
C8_23 0.069(2) 0.060(2) 0.0399(17) 0.0247(16) 0.0239(16) 0.0325(18)
C9_23 0.0387(16) 0.0304(15) 0.076(2) 0.0095(15) 0.0096(16) -0.0043(12)
C10_23 0.0446(17) 0.0447(18) 0.0297(15) -0.0064(13) 0.0026(13) 0.0113(14)
C1_24 0.0297(10) 0.0327(11) 0.0270(10) 0.0021(8) 0.0123(8) -0.0016(8)
C2_24 0.0286(11) 0.0485(13) 0.0259(10) -0.0044(9) 0.0097(8) -0.0086(9)
C3_24 0.0468(13) 0.0323(11) 0.0415(13) -0.0094(9) 0.0258(11) -0.0095(10)
C4_24 0.0360(12) 0.0366(12) 0.0358(12) 0.0015(9) 0.0185(9) 0.0097(9)
C5_24 0.0239(10) 0.0362(11) 0.0288(10) -0.0047(8) 0.0106(8) -0.0018(8)
C6_24 0.0308(12) 0.0714(18) 0.0473(15) -0.0167(13) 0.0127(11) -0.0167(12)
C7_24 0.0607(19) 0.0645(19) 0.072(2) 0.0241(16) 0.0302(16) 0.0355(16)
C8_24 0.099(3) 0.0406(15) 0.084(2) -0.0249(15) 0.060(2) -0.0290(16)
C9_24 0.0350(13) 0.107(3) 0.0326(13) -0.0044(14) 0.0038(11) -0.0199(15)
C10_24 0.0582(17) 0.0413(14) 0.0583(17) 0.0183(12) 0.0289(14) 0.0087(12)
C1_25 0.0332(11) 0.0223(9) 0.0218(9) 0.0058(7) 0.0013(8) -0.0080(8)
C2_25 0.0320(10) 0.0259(10) 0.0232(9) 0.0024(7) 0.0088(8) -0.0072(8)
C3_25 0.0251(10) 0.0258(10) 0.0260(9) 0.0020(8) 0.0045(8) -0.0067(8)
C4_25 0.0303(10) 0.0233(9) 0.0223(9) 0.0013(7) 0.0025(8) -0.0062(8)
C5_25 0.0293(10) 0.0196(9) 0.0266(10) 0.0046(7) 0.0036(8) -0.0043(8)
C6_25 0.0373(12) 0.0295(11) 0.0452(13) 0.0056(10) 0.0070(10) 0.0058(9)
C7_25 0.0473(14) 0.0403(13) 0.0263(11) -0.0065(9) 0.0038(10) -0.0061(11)
C8_25 0.0268(11) 0.0423(13) 0.0413(13) 0.0010(10) -0.0013(9) -0.0018(9)
C9_25 0.0508(14) 0.0396(13) 0.0322(12) -0.0003(10) 0.0202(11) -0.0036(11)
C10_25 0.0484(14) 0.0408(13) 0.0233(10) 0.0074(9) -0.0046(10) -0.0109(11)
C1_26 0.019(3) 0.026(3) 0.035(2) 0.007(2) 0.0046(18) -0.0017(18)
C2_26 0.026(2) 0.025(3) 0.043(3) -0.002(2) 0.017(2) -0.0015(17)
C3_26 0.030(3) 0.032(3) 0.031(2) -0.002(2) 0.007(2) -0.007(2)
C4_26 0.018(2) 0.031(3) 0.037(3) 0.003(3) 0.009(2) -0.0002(19)
C5_26 0.024(3) 0.027(3) 0.031(2) 0.001(2) 0.015(2) -0.002(2)
C6_26 0.055(4) 0.055(4) 0.055(3) -0.011(3) 0.038(3) -0.011(3)
C7_26 0.029(3) 0.059(4) 0.071(5) 0.018(4) 0.001(3) 0.006(2)
C8_26 0.065(5) 0.079(6) 0.034(3) -0.015(3) 0.017(3) -0.028(4)
C9_26 0.038(3) 0.036(3) 0.105(6) -0.009(4) 0.036(4) 0.002(2)
C10_26 0.042(3) 0.058(4) 0.059(4) 0.033(3) -0.009(3) -0.012(3)
C1_27 0.0303(11) 0.0311(12) 0.0536(14) -0.0149(10) 0.0093(10) 0.0051(9)
C2_27 0.0412(12) 0.0272(11) 0.0325(11) -0.0093(9) -0.0051(9) 0.0122(9)
C3_27 0.0474(13) 0.0207(10) 0.0266(10) -0.0033(8) 0.0029(9) 0.0035(9)
C4_27 0.0444(13) 0.0255(10) 0.0240(10) -0.0031(8) 0.0012(9) 0.0000(9)
C5_27 0.0457(13) 0.0292(11) 0.0331(11) -0.0070(9) 0.0130(10) 0.0012(10)
C6_27 0.087(2) 0.0485(16) 0.0432(15) -0.0038(12) 0.0345(15) -0.0069(15)
C7_27 0.0641(18) 0.0438(14) 0.0349(13) -0.0043(11) -0.0089(12) -0.0148(13)
C8_27 0.081(2) 0.0319(13) 0.0386(13) 0.0072(10) 0.0152(13) -0.0049(13)
C9_27 0.0630(18) 0.0480(15) 0.0426(14) -0.0099(12) -0.0206(13) 0.0250(14)
C10_27 0.0307(13) 0.0549(18) 0.114(3) -0.0288(18) 0.0193(16) 0.0012(12)
O1_29 0.017(4) 0.030(6) 0.019(3) 0.007(4) 0.008(3) -0.001(3)
C1_29 0.017(3) 0.029(4) 0.025(3) -0.002(3) 0.007(3) 0.003(3)
C2_29 0.026(5) 0.032(4) 0.027(4) -0.011(3) 0.013(3) 0.001(3)
F1_29 0.053(3) 0.034(3) 0.064(4) -0.008(2) 0.030(3) -0.012(2)
F2_29 0.026(3) 0.059(4) 0.037(3) -0.006(3) -0.003(2) -0.004(3)
F3_29 0.058(6) 0.028(3) 0.050(5) -0.020(3) 0.041(4) -0.005(3)
C3_29 0.036(4) 0.023(3) 0.040(4) 0.000(3) 0.019(3) 0.004(3)
F4_29 0.060(3) 0.041(3) 0.071(4) -0.019(3) 0.028(3) -0.022(3)
F5_29 0.036(3) 0.047(3) 0.033(2) 0.019(2) 0.014(2) 0.007(2)
F6_29 0.047(3) 0.046(3) 0.071(4) 0.021(3) 0.029(3) 0.021(2)
C4_29 0.023(4) 0.046(5) 0.021(3) -0.006(3) 0.006(3) 0.000(4)
F7_29 0.032(3) 0.086(5) 0.045(5) -0.044(4) 0.002(4) 0.000(4)
F8_29 0.018(3) 0.057(7) 0.025(3) -0.009(4) 0.003(3) 0.003(3)
F9_29 0.036(3) 0.069(4) 0.030(2) 0.022(2) 0.019(2) 0.017(3)
O1_30 0.032(4) 0.021(3) 0.033(4) 0.004(3) 0.016(4) 0.003(3)
C1_30 0.036(3) 0.024(3) 0.042(3) 0.000(2) 0.013(2) 0.000(2)
C2_30 0.043(3) 0.029(3) 0.045(3) -0.002(3) 0.017(3) -0.001(3)
F1_30 0.049(4) 0.044(4) 0.050(4) 0.004(3) 0.028(3) 0.001(3)
F2_30 0.066(5) 0.038(4) 0.060(5) -0.020(4) 0.022(4) -0.014(4)
F3_30 0.052(4) 0.032(4) 0.042(4) -0.004(3) 0.007(3) -0.008(3)
C3_30 0.036(3) 0.024(3) 0.051(3) 0.004(3) 0.016(3) 0.002(3)
F4_30 0.043(6) 0.034(5) 0.052(5) 0.003(4) 0.022(4) 0.000(4)
F5_30 0.027(3) 0.037(5) 0.059(4) 0.010(4) 0.009(3) -0.002(4)
F6_30 0.049(5) 0.025(4) 0.040(5) 0.001(4) 0.008(4) -0.001(4)
C4_30 0.041(3) 0.032(3) 0.052(3) 0.003(3) 0.010(3) 0.005(3)
F7_30 0.055(6) 0.037(5) 0.057(4) 0.009(4) 0.000(4) 0.000(5)
F8_30 0.033(5) 0.033(5) 0.070(7) 0.008(5) 0.003(5) 0.015(4)
F9_30 0.034(4) 0.040(5) 0.063(6) -0.005(5) 0.002(4) 0.006(4)
O1_31 0.023(3) 0.031(4) 0.018(3) 0.005(3) 0.007(2) 0.003(3)
C1_31 0.026(2) 0.036(3) 0.022(2) 0.001(2) 0.008(2) -0.006(2)
C2_31 0.040(3) 0.040(3) 0.062(3) 0.020(2) 0.014(3) 0.000(3)
F1_31 0.047(3) 0.088(4) 0.092(4) 0.062(4) 0.013(3) 0.011(3)
F2_31 0.052(4) 0.061(4) 0.126(5) 0.056(4) 0.037(4) 0.002(3)
F3_31 0.078(5) 0.041(3) 0.113(4) -0.010(3) 0.037(4) -0.003(4)
C3_31 0.026(3) 0.040(3) 0.025(3) 0.003(2) 0.012(2) -0.001(3)
F4_31 0.027(3) 0.065(3) 0.078(4) 0.041(3) 0.027(3) 0.016(3)
F5_31 0.033(4) 0.073(4) 0.032(3) -0.008(3) 0.003(3) -0.017(3)
F6_31 0.037(3) 0.057(4) 0.035(3) 0.003(3) 0.025(3) -0.010(3)
C4_31 0.042(3) 0.075(4) 0.037(3) -0.022(3) 0.017(3) -0.020(3)
F7_31 0.078(5) 0.068(4) 0.120(6) -0.054(4) 0.045(4) -0.025(3)
F8_31 0.061(4) 0.152(6) 0.031(3) -0.005(4) 0.013(3) -0.027(5)
F9_31 0.049(4) 0.102(7) 0.051(5) -0.031(5) 0.008(4) -0.040(4)
O1_32 0.015(3) 0.021(3) 0.025(4) -0.009(3) 0.001(3) -0.007(2)
C1_32 0.031(3) 0.024(3) 0.034(3) -0.007(3) 0.010(3) 0.000(3)
C2_32 0.050(3) 0.032(2) 0.045(3) 0.000(2) 0.018(2) -0.002(2)
F1_32 0.059(3) 0.052(2) 0.060(4) -0.002(3) 0.034(3) -0.015(3)
F2_32 0.097(5) 0.035(2) 0.070(3) 0.0111(19) 0.036(4) 0.004(3)
F3_32 0.064(4) 0.050(4) 0.034(3) 0.003(3) 0.014(3) 0.000(3)
C3_32 0.034(2) 0.028(2) 0.035(2) -0.0034(18) 0.0065(19) -0.0009(18)
F4_32 0.040(5) 0.030(3) 0.039(4) 0.000(3) 0.015(3) 0.005(3)
F5_32 0.033(2) 0.042(2) 0.045(3) -0.001(3) 0.001(2) 0.0086(16)
F6_32 0.058(4) 0.0243(18) 0.052(4) -0.006(2) 0.018(3) 0.0020(19)
C4_32 0.040(3) 0.038(3) 0.051(3) -0.016(2) 0.010(2) -0.009(2)
F7_32 0.048(3) 0.060(2) 0.0396(19) -0.0207(16) 0.000(2) -0.010(2)
F8_32 0.059(4) 0.045(3) 0.079(6) -0.024(3) 0.016(5) -0.027(2)
F9_32 0.028(4) 0.065(7) 0.080(7) -0.024(4) 0.005(4) -0.011(4)
O1_33 0.020(4) 0.027(6) 0.022(3) -0.001(3) 0.000(3) 0.002(4)
C1_33 0.029(4) 0.030(3) 0.025(4) 0.007(3) 0.003(3) 0.006(3)
C2_33 0.058(4) 0.041(3) 0.036(3) 0.010(2) 0.007(3) 0.012(3)
F1_33 0.084(5) 0.095(5) 0.065(4) 0.033(4) 0.043(4) 0.069(4)
F2_33 0.064(6) 0.046(4) 0.031(3) 0.014(2) 0.005(3) 0.023(4)
F3_33 0.146(8) 0.028(4) 0.045(4) 0.001(3) -0.010(5) 0.004(5)
C3_33 0.030(3) 0.069(4) 0.028(3) 0.006(3) 0.004(3) 0.016(3)
F4_33 0.056(6) 0.090(5) 0.024(3) 0.001(4) 0.003(4) 0.046(4)
F5_33 0.029(2) 0.104(4) 0.046(3) 0.033(3) 0.0026(17) -0.013(2)
F6_33 0.027(5) 0.114(10) 0.027(4) 0.024(5) 0.004(4) 0.018(6)
C4_33 0.038(3) 0.053(4) 0.046(3) 0.019(3) -0.008(3) -0.006(3)
F7_33 0.098(4) 0.046(2) 0.038(2) -0.0051(19) -0.023(3) -0.009(3)
F8_33 0.042(4) 0.087(7) 0.041(3) 0.023(3) -0.016(2) -0.012(4)
F9_33 0.044(4) 0.042(3) 0.042(4) 0.014(2) -0.004(3) -0.010(2)
O1_34 0.021(4) 0.026(4) 0.022(4) -0.003(4) 0.002(3) 0.005(3)
C1_34 0.022(3) 0.031(3) 0.025(3) 0.000(2) 0.006(2) 0.006(2)
C2_34 0.026(4) 0.035(4) 0.034(4) 0.001(3) 0.006(3) -0.001(3)
F1_34 0.035(6) 0.036(7) 0.050(5) 0.015(5) 0.004(5) -0.005(6)
F2_34 0.031(4) 0.050(7) 0.054(8) 0.008(6) 0.017(5) 0.003(5)
F3_34 0.032(6) 0.053(5) 0.062(6) -0.020(5) 0.010(5) -0.014(5)
C3_34 0.027(4) 0.040(4) 0.029(4) 0.006(3) 0.003(3) 0.009(3)
F4_34 0.037(6) 0.058(7) 0.032(7) 0.015(6) 0.005(6) 0.005(5)
F5_34 0.036(6) 0.053(5) 0.033(5) 0.003(4) -0.009(5) 0.007(5)
F6_34 0.029(6) 0.057(8) 0.042(8) 0.002(6) 0.000(5) 0.018(6)
C4_34 0.028(4) 0.032(3) 0.032(3) -0.004(3) 0.010(3) 0.005(3)
F7_34 0.055(7) 0.032(4) 0.065(7) -0.002(4) 0.024(6) -0.003(5)
F8_34 0.039(5) 0.054(6) 0.049(6) -0.015(5) 0.020(5) 0.008(5)
F9_34 0.041(5) 0.048(6) 0.036(5) -0.017(4) -0.003(4) 0.011(5)
O1_35 0.050(8) 0.021(5) 0.013(4) -0.005(3) 0.001(5) 0.000(5)
C1_35 0.041(5) 0.023(5) 0.018(5) -0.006(4) 0.008(4) -0.007(4)
C2_35 0.052(6) 0.037(6) 0.038(7) -0.010(5) 0.015(6) -0.012(5)
F1_35 0.051(7) 0.065(8) 0.070(10) -0.011(7) 0.024(7) -0.010(5)
F2_35 0.048(7) 0.046(7) 0.069(9) -0.027(7) 0.031(8) -0.021(5)
F3_35 0.082(10) 0.046(8) 0.056(8) 0.014(6) 0.021(7) -0.036(6)
C3_35 0.045(6) 0.032(6) 0.034(7) -0.004(5) 0.013(5) 0.005(5)
F4_35 0.043(6) 0.050(7) 0.049(8) 0.005(6) 0.010(5) 0.003(5)
F5_35 0.062(10) 0.019(5) 0.039(7) -0.011(4) 0.017(7) 0.000(6)
F6_35 0.075(11) 0.068(13) 0.038(7) -0.021(6) 0.020(6) 0.016(8)
C4_35 0.035(7) 0.035(7) 0.021(6) -0.009(5) 0.006(5) 0.000(5)
F7_35 0.050(7) 0.056(11) 0.039(10) 0.007(8) 0.023(6) -0.004(7)
F8_35 0.046(10) 0.048(8) 0.022(8) -0.008(7) 0.001(7) 0.002(7)
F9_35 0.039(9) 0.029(6) 0.046(9) -0.008(5) 0.003(7) 0.005(6)
O1_36 0.026(5) 0.030(5) 0.016(4) 0.003(4) 0.007(4) 0.000(4)
C1_36 0.031(3) 0.039(3) 0.021(3) -0.003(3) 0.004(3) -0.004(3)
C2_36 0.045(4) 0.051(4) 0.021(3) -0.002(3) 0.004(3) -0.011(3)
F1_36 0.060(5) 0.062(6) 0.037(7) 0.008(5) -0.001(6) 0.000(5)
F2_36 0.052(6) 0.070(6) 0.025(4) -0.011(4) 0.016(5) -0.017(5)
F3_36 0.048(4) 0.068(7) 0.027(6) -0.007(5) 0.018(4) -0.019(4)
C3_36 0.042(4) 0.043(4) 0.030(4) -0.011(3) 0.001(4) 0.004(3)
F4_36 0.059(8) 0.032(6) 0.037(5) -0.005(4) 0.008(4) 0.017(5)
F5_36 0.043(5) 0.057(10) 0.036(9) -0.026(7) 0.007(6) 0.002(5)
F6_36 0.053(6) 0.048(5) 0.049(6) -0.023(5) -0.003(5) 0.004(5)
C4_36 0.031(3) 0.050(4) 0.025(4) -0.002(3) 0.004(3) -0.005(3)
F7_36 0.044(7) 0.048(6) 0.028(6) -0.006(5) 0.014(6) -0.012(6)
F8_36 0.037(7) 0.057(8) 0.026(5) 0.000(5) 0.005(5) -0.026(7)
F9_36 0.039(6) 0.060(5) 0.041(7) 0.004(5) 0.017(6) 0.007(5)
C1_37 0.029(5) 0.019(4) 0.047(5) 0.002(4) 0.016(4) -0.006(3)
C2_37 0.022(5) 0.030(5) 0.045(6) 0.007(4) 0.024(5) -0.006(4)
C3_37 0.039(6) 0.028(6) 0.060(6) 0.026(4) 0.024(5) 0.001(4)
C4_37 0.042(9) 0.016(7) 0.076(7) -0.008(5) 0.025(6) -0.005(5)
C5_37 0.025(6) 0.014(5) 0.058(7) -0.001(5) 0.027(6) -0.009(4)
C6_37 0.046(9) 0.122(16) 0.061(7) -0.020(8) 0.018(6) -0.019(9)
C7_37 0.042(8) 0.035(8) 0.12(2) -0.026(12) 0.012(12) 0.003(6)
C8_37 0.090(12) 0.056(8) 0.072(8) 0.033(7) -0.013(8) -0.027(8)
C9_37 0.070(9) 0.089(10) 0.093(10) -0.024(8) 0.067(9) -0.020(8)
C10_37 0.037(6) 0.044(6) 0.072(8) 0.020(6) 0.010(5) 0.010(4)
O1_39 0.033(5) 0.025(3) 0.034(5) 0.004(3) 0.009(4) -0.007(4)
C1_39 0.036(3) 0.026(3) 0.039(3) 0.006(3) 0.010(2) -0.010(3)
C2_39 0.043(4) 0.026(3) 0.047(3) 0.002(3) 0.003(3) -0.006(3)
F1_39 0.046(4) 0.035(5) 0.060(6) 0.004(5) -0.004(4) -0.009(4)
F2_39 0.052(9) 0.024(4) 0.053(8) 0.002(4) 0.009(7) -0.003(5)
F3_39 0.048(5) 0.021(7) 0.039(5) -0.004(5) 0.002(5) -0.007(5)
C3_39 0.043(3) 0.035(4) 0.044(4) 0.012(3) 0.002(3) -0.009(3)
F4_39 0.063(9) 0.057(6) 0.060(7) 0.004(5) -0.015(6) -0.021(6)
F5_39 0.051(6) 0.044(6) 0.071(7) 0.024(5) 0.018(5) 0.004(5)
F6_39 0.051(8) 0.048(5) 0.051(6) 0.024(5) 0.008(5) -0.002(5)
C4_39 0.047(3) 0.039(3) 0.054(4) 0.006(3) 0.022(3) -0.015(3)
F7_39 0.052(6) 0.056(8) 0.055(5) 0.003(5) 0.037(4) -0.028(6)
F8_39 0.043(7) 0.043(4) 0.058(7) 0.017(5) 0.012(5) -0.018(4)
F9_39 0.054(6) 0.042(6) 0.069(8) 0.003(6) 0.037(5) -0.007(5)
C1_41 0.020(2) 0.035(2) 0.035(2) 0.0114(17) 0.0081(17) 0.0012(17)
C2_41 0.029(3) 0.052(3) 0.050(3) 0.015(2) 0.012(2) -0.012(2)
C3_41 0.022(2) 0.092(4) 0.042(3) 0.031(3) 0.0143(17) 0.018(3)
C4_41 0.052(4) 0.051(3) 0.057(4) 0.029(3) 0.040(3) 0.029(3)
C5_41 0.048(3) 0.032(2) 0.042(3) 0.0054(19) 0.030(2) 0.003(2)
C6_41 0.092(4) 0.054(3) 0.047(3) -0.023(2) 0.042(3) -0.031(3)
C7_41 0.143(6) 0.074(4) 0.099(5) 0.046(3) 0.090(5) 0.070(4)
C8_41 0.033(3) 0.198(8) 0.067(4) 0.050(4) 0.016(2) 0.016(4)
C9_41 0.096(5) 0.096(4) 0.076(4) 0.002(3) 0.015(3) -0.073(4)
C10_41 0.055(3) 0.042(2) 0.047(3) 0.015(2) 0.014(2) 0.024(2)
C1_38 0.025(3) 0.057(3) 0.024(3) 0.000(3) 0.014(2) -0.001(3)
C2_38 0.025(3) 0.083(5) 0.028(3) 0.018(4) 0.016(2) 0.022(4)
C3_38 0.054(5) 0.054(4) 0.060(5) 0.031(3) 0.038(4) 0.026(4)
C4_38 0.040(4) 0.030(3) 0.063(4) -0.001(3) 0.037(3) -0.003(3)
C5_38 0.022(3) 0.029(3) 0.030(3) 0.005(2) 0.018(2) 0.008(2)
C6_38 0.032(3) 0.112(6) 0.038(3) 0.019(4) 0.016(3) 0.035(4)
C7_38 0.091(6) 0.078(5) 0.132(7) -0.038(5) 0.076(5) -0.045(5)
C8_38 0.156(8) 0.094(6) 0.136(8) 0.075(6) 0.108(7) 0.074(6)
C9_38 0.045(4) 0.207(10) 0.046(4) 0.017(6) 0.014(3) 0.023(6)
C10_38 0.072(5) 0.060(4) 0.071(5) -0.032(4) 0.046(4) -0.023(4)
O1_28 0.028(4) 0.021(4) 0.036(5) 0.000(4) 0.014(4) 0.001(4)
C1_28 0.038(3) 0.025(3) 0.043(3) 0.001(3) 0.013(3) 0.001(3)
C2_28 0.040(3) 0.030(3) 0.048(3) 0.004(3) 0.008(3) 0.006(3)
F1_28 0.051(6) 0.031(6) 0.050(5) 0.006(5) 0.002(5) 0.005(5)
F2_28 0.051(5) 0.036(5) 0.065(6) 0.007(5) 0.007(5) 0.010(4)
F3_28 0.031(6) 0.044(6) 0.070(7) 0.001(6) 0.004(5) 0.005(5)
C3_28 0.043(3) 0.029(3) 0.046(3) -0.002(3) 0.015(3) 0.000(3)
F4_28 0.052(5) 0.044(6) 0.050(5) -0.006(5) 0.010(5) -0.006(5)
F5_28 0.048(5) 0.038(6) 0.049(6) 0.006(5) 0.021(4) 0.005(5)
F6_28 0.056(6) 0.024(4) 0.077(6) -0.006(4) 0.022(5) 0.005(4)
C4_28 0.038(4) 0.027(4) 0.051(4) 0.003(3) 0.018(3) 0.000(4)
F7_28 0.042(6) 0.033(7) 0.071(6) 0.000(6) 0.010(5) -0.009(6)
F8_28 0.054(6) 0.044(6) 0.057(6) 0.012(5) 0.025(6) 0.012(5)
F9_28 0.039(7) 0.034(7) 0.049(7) 0.011(5) 0.020(6) 0.010(6)
C1_40 0.026(4) 0.030(4) 0.035(3) 0.013(3) 0.006(3) -0.007(3)
C2_40 0.024(3) 0.021(3) 0.045(4) 0.006(4) 0.004(3) -0.002(2)
C3_40 0.032(4) 0.031(5) 0.028(3) -0.006(3) 0.011(3) -0.006(3)
C4_40 0.028(5) 0.037(5) 0.028(4) 0.008(4) 0.003(3) -0.004(4)
C5_40 0.028(4) 0.033(5) 0.037(4) 0.010(3) 0.011(3) 0.000(3)
C6_40 0.043(5) 0.078(7) 0.070(6) 0.005(5) 0.036(4) 0.011(4)
C7_40 0.040(5) 0.067(6) 0.057(6) 0.017(6) -0.005(5) 0.010(4)
C8_40 0.068(8) 0.069(8) 0.039(4) -0.019(4) 0.017(5) -0.023(5)
C9_40 0.039(4) 0.029(4) 0.096(8) -0.010(5) 0.012(5) 0.000(3)
C10_40 0.045(5) 0.055(6) 0.048(4) 0.025(4) -0.008(4) -0.015(4)
C1_42 0.032(7) 0.035(7) 0.043(6) 0.016(6) 0.018(6) 0.012(6)
C2_42 0.034(5) 0.040(6) 0.040(5) 0.024(5) 0.031(4) 0.020(5)
C3_42 0.037(6) 0.042(7) 0.045(5) 0.027(5) 0.027(5) 0.022(5)
C4_42 0.036(6) 0.032(6) 0.056(6) 0.027(5) 0.016(6) 0.016(5)
C5_42 0.040(6) 0.031(6) 0.045(6) 0.009(5) 0.009(5) 0.019(5)
C6_42 0.059(10) 0.060(11) 0.063(8) -0.003(8) 0.000(9) 0.030(9)
C7_42 0.050(9) 0.047(9) 0.125(12) 0.037(9) 0.026(9) 0.010(6)
C8_42 0.076(11) 0.085(11) 0.051(7) 0.056(7) 0.045(7) 0.054(9)
C9_42 0.055(10) 0.047(9) 0.059(10) 0.022(8) 0.000(8) 0.019(7)
C10_42 0.056(12) 0.051(12) 0.042(10) 0.029(9) 0.040(9) 0.038(9)

loop_
_atom_type_symbol
_atom_type_description
_atom_type_scat_dispersion_real
_atom_type_scat_dispersion_imag
_atom_type_scat_source
C C 0.0033 0.0016 'International Tables Vol C Tables 4.2.6.8 and 6.1.1.4'
O O 0.0106 0.0060 'International Tables Vol C Tables 4.2.6.8 and 6.1.1.4'
F F 0.0171 0.0103 'International Tables Vol C Tables 4.2.6.8 and 6.1.1.4'
Al Al 0.0645 0.0514 'International Tables Vol C Tables 4.2.6.8 and 6.1.1.4'
Ga Ga 0.2307 1.6083 'International Tables Vol C Tables 4.2.6.8 and 6.1.1.4'
H H 0.0000 0.0000 'International Tables Vol C Tables 4.2.6.8 and 6.1.1.4'

loop_
_geom_angle_atom_site_label_1
_geom_angle_atom_site_label_2
_geom_angle_atom_site_label_3
_geom_angle
_geom_angle_site_symmetry_1
_geom_angle_site_symmetry_3
_geom_angle_publ_flag
Al2 Ga1 Al3 75.22(3) . . ?
Al2 Ga1 Al1 74.86(3) . . ?
Al3 Ga1 Al1 76.25(2) . . ?
Al4 Ga2 Al6 73.77(3) . . ?
Al4 Ga2 Al5 73.51(2) . . ?
Al6 Ga2 Al5 75.91(2) . . ?
Al7 Ga3 Al9 76.31(2) . . ?
Al7 Ga3 Al8 75.44(2) . . ?
Al9 Ga3 Al8 76.07(3) . . ?
Al11 Ga4 Al10 75.66(2) . . ?
Al11 Ga4 Al12 76.96(3) . . ?
Al10 Ga4 Al12 73.62(2) . . ?
C3_21 Al1 C2_21 37.47(8) . . ?
C3_21 Al1 C4_21 37.22(8) . . ?
C2_21 Al1 C4_21 62.30(8) . . ?
C3_21 Al1 C5_21 62.19(8) . . ?
C2_21 Al1 C5_21 62.15(8) . . ?
C4_21 Al1 C5_21 37.20(9) . . ?
C3_21 Al1 C1_21 62.30(8) . . ?
C2_21 Al1 C1_21 37.21(8) . . ?
C4_21 Al1 C1_21 62.16(9) . . ?
C5_21 Al1 C1_21 37.13(9) . . ?
C3_21 Al1 Ga1 173.64(6) . . ?
C2_21 Al1 Ga1 148.27(7) . . ?
C4_21 Al1 Ga1 141.94(7) . . ?
C5_21 Al1 Ga1 121.22(6) . . ?
C1_21 Al1 Ga1 123.86(6) . . ?
C2_19 Al6 C1_19 37.91(8) . . ?
C2_19 Al6 C3_19 37.66(8) . . ?
C1_19 Al6 C3_19 63.04(8) . . ?
C2_19 Al6 C4_19 62.66(8) . . ?
C1_19 Al6 C4_19 62.69(8) . . ?
C3_19 Al6 C4_19 37.33(8) . . ?
C2_19 Al6 C5_19 62.92(8) . . ?
C1_19 Al6 C5_19 37.58(7) . . ?
C3_19 Al6 C5_19 62.66(8) . . ?
C4_19 Al6 C5_19 37.35(8) . . ?
C2_19 Al6 Ga2 160.03(6) . . ?
C1_19 Al6 Ga2 160.01(6) . . ?
C3_19 Al6 Ga2 126.39(6) . . ?
C4_19 Al6 Ga2 112.61(6) . . ?
C5_19 Al6 Ga2 126.48(6) . . ?
C2_24 Al7 C1_24 37.60(8) . . ?
C2_24 Al7 C3_24 37.50(9) . . ?
C1_24 Al7 C3_24 62.46(8) . . ?
C2_24 Al7 C5_24 62.61(8) . . ?
C1_24 Al7 C5_24 37.29(8) . . ?
C3_24 Al7 C5_24 62.29(8) . . ?
C2_24 Al7 C4_24 62.56(9) . . ?
C1_24 Al7 C4_24 62.13(8) . . ?
C3_24 Al7 C4_24 37.42(9) . . ?
C5_24 Al7 C4_24 36.95(8) . . ?
C2_24 Al7 Ga3 166.56(7) . . ?
C1_24 Al7 Ga3 139.11(6) . . ?
C3_24 Al7 Ga3 154.69(7) . . ?
C5_24 Al7 Ga3 123.70(6) . . ?
C4_24 Al7 Ga3 130.22(7) . . ?
C5_42 Al8 C4_42 38.7(4) . . ?
C5_42 Al8 C1_42 38.8(4) . . ?
C4_42 Al8 C1_42 63.5(6) . . ?
C4_23 Al8 C5_23 37.56(11) . . ?
C4_23 Al8 C3_23 38.07(11) . . ?
C5_23 Al8 C3_23 62.69(12) . . ?
C4_23 Al8 C1_23 62.67(11) . . ?
C5_23 Al8 C1_23 37.29(10) . . ?
C3_23 Al8 C1_23 62.18(10) . . ?
C4_23 Al8 C2_23 62.51(10) . . ?
C5_23 Al8 C2_23 61.90(11) . . ?
C3_23 Al8 C2_23 37.00(10) . . ?
C1_23 Al8 C2_23 36.79(9) . . ?
C5_42 Al8 C3_42 62.7(5) . . ?
C4_42 Al8 C3_42 36.8(3) . . ?
C1_42 Al8 C3_42 61.3(5) . . ?
C5_42 Al8 C2_42 62.8(5) . . ?
C4_42 Al8 C2_42 61.5(5) . . ?
C1_42 Al8 C2_42 36.7(4) . . ?
C3_42 Al8 C2_42 35.6(4) . . ?
C5_42 Al8 Ga3 127.5(5) . . ?
C4_42 Al8 Ga3 140.2(5) . . ?
C1_42 Al8 Ga3 136.0(5) . . ?
C4_23 Al8 Ga3 166.62(10) . . ?
C5_23 Al8 Ga3 133.67(10) . . ?
C3_23 Al8 Ga3 155.07(9) . . ?
C1_23 Al8 Ga3 117.04(8) . . ?
C2_23 Al8 Ga3 126.25(8) . . ?
C3_42 Al8 Ga3 162.6(3) . . ?
C2_42 Al8 Ga3 157.6(4) . . ?
C4_25 Al9 C5_25 37.72(7) . . ?
C4_25 Al9 C3_25 37.70(8) . . ?
C5_25 Al9 C3_25 62.92(8) . . ?
C4_25 Al9 C1_25 62.84(7) . . ?
C5_25 Al9 C1_25 37.58(7) . . ?
C3_25 Al9 C1_25 62.63(7) . . ?
C4_25 Al9 C2_25 62.85(7) . . ?
C5_25 Al9 C2_25 62.78(8) . . ?
C3_25 Al9 C2_25 37.47(7) . . ?
C1_25 Al9 C2_25 37.38(8) . . ?
C4_25 Al9 Ga3 159.08(6) . . ?
C5_25 Al9 Ga3 127.75(6) . . ?
C3_25 Al9 Ga3 162.78(6) . . ?
C1_25 Al9 Ga3 116.01(6) . . ?
C2_25 Al9 Ga3 130.43(6) . . ?
C4_41 Al10 C3_41 39.1(2) . . ?
C4_41 Al10 C5_41 38.4(2) . . ?
C3_41 Al10 C5_41 65.1(2) . . ?
C4_41 Al10 C2_41 63.8(2) . . ?
C3_41 Al10 C2_41 38.04(18) . . ?
C5_41 Al10 C2_41 64.0(2) . . ?
C4_41 Al10 C1_41 63.5(2) . . ?
C3_41 Al10 C1_41 64.08(16) . . ?
C5_41 Al10 C1_41 38.02(18) . . ?
C2_41 Al10 C1_41 37.95(15) . . ?
C3_38 Al10 C2_38 36.5(3) . . ?
C3_38 Al10 C4_38 36.8(2) . . ?
C2_38 Al10 C4_38 60.3(3) . . ?
C3_38 Al10 C1_38 61.1(3) . . ?
C2_38 Al10 C1_38 36.3(3) . . ?
C4_38 Al10 C1_38 60.2(3) . . ?
C3_38 Al10 C5_38 60.2(2) . . ?
C2_38 Al10 C5_38 59.2(3) . . ?
C4_38 Al10 C5_38 35.71(19) . . ?
C1_38 Al10 C5_38 35.3(2) . . ?
C4_41 Al10 Ga4 129.00(15) . . ?
C3_41 Al10 Ga4 119.85(13) . . ?
C5_41 Al10 Ga4 155.85(15) . . ?
C2_41 Al10 Ga4 135.96(14) . . ?
C1_41 Al10 Ga4 165.69(14) . . ?
C3_38 Al10 Ga4 157.9(3) . . ?
C2_38 Al10 Ga4 165.3(3) . . ?
C4_38 Al10 Ga4 128.8(2) . . ?
C1_38 Al10 Ga4 133.6(2) . . ?
C5_38 Al10 Ga4 119.81(16) . . ?
C2_27 Al11 C1_27 37.74(9) . . ?
C2_27 Al11 C3_27 37.62(8) . . ?
C1_27 Al11 C3_27 62.83(9) . . ?
C2_27 Al11 C4_27 62.64(8) . . ?
C1_27 Al11 C4_27 62.43(8) . . ?
C3_27 Al11 C4_27 37.45(7) . . ?
C2_27 Al11 C5_27 62.81(9) . . ?
C1_27 Al11 C5_27 37.57(8) . . ?
C3_27 Al11 C5_27 62.49(8) . . ?
C4_27 Al11 C5_27 37.00(8) . . ?
C2_27 Al11 Ga4 172.94(7) . . ?
C1_27 Al11 Ga4 148.85(7) . . ?
C3_27 Al11 Ga4 137.05(7) . . ?
C4_27 Al11 Ga4 116.10(6) . . ?
C5_27 Al11 Ga4 120.89(7) . . ?
C4_40 Al12 C5_40 37.8(4) . . ?
C5_26 Al12 C4_26 37.3(3) . . ?
C5_26 Al12 C1_26 37.6(2) . . ?
C4_26 Al12 C1_26 62.5(3) . . ?
C5_26 Al12 C3_26 62.4(3) . . ?
C4_26 Al12 C3_26 37.4(2) . . ?
C1_26 Al12 C3_26 62.4(3) . . ?
C5_26 Al12 C2_26 62.2(3) . . ?
C4_26 Al12 C2_26 62.4(3) . . ?
C1_26 Al12 C2_26 37.0(2) . . ?
C3_26 Al12 C2_26 37.4(2) . . ?
C4_40 Al12 C1_40 62.1(6) . . ?
C5_40 Al12 C1_40 37.4(3) . . ?
C4_40 Al12 C3_40 37.2(4) . . ?
C5_40 Al12 C3_40 62.4(5) . . ?
C1_40 Al12 C3_40 61.2(4) . . ?
C4_40 Al12 C2_40 62.1(6) . . ?
C5_40 Al12 C2_40 62.5(4) . . ?
C1_40 Al12 C2_40 36.7(3) . . ?
C3_40 Al12 C2_40 36.7(3) . . ?
C4_40 Al12 Ga4 160.6(3) . . ?
C5_40 Al12 Ga4 126.3(4) . . ?
C5_26 Al12 Ga4 123.6(2) . . ?
C4_26 Al12 Ga4 154.4(2) . . ?
C1_26 Al12 Ga4 114.00(19) . . ?
C3_26 Al12 Ga4 166.7(2) . . ?
C2_26 Al12 Ga4 131.8(2) . . ?
C1_40 Al12 Ga4 112.9(3) . . ?
C3_40 Al12 Ga4 159.7(3) . . ?
C2_40 Al12 Ga4 126.5(3) . . ?
O1_31 Al13 O1_30 123.5(9) . . ?
O1_31 Al13 O1_36 122.0(8) . . ?
O1_30 Al13 O1_36 87.6(9) . . ?
O1_10 Al13 O1_9 107.4(2) . . ?
O1_10 Al13 O1_12 110.8(2) . . ?
O1_9 Al13 O1_12 111.66(15) . . ?
O1_10 Al13 O1_11 111.1(3) . . ?
O1_9 Al13 O1_11 107.63(15) . . ?
O1_12 Al13 O1_11 108.2(2) . . ?
O1_31 Al13 O1_29 105.2(7) . . ?
O1_30 Al13 O1_29 107.2(8) . . ?
O1_36 Al13 O1_29 110.0(9) . . ?
O1_35 Al14 O1_34 105.7(9) . . ?
O1_15 Al14 O1_14 107.50(8) . . ?
O1_15 Al14 O1_16 113.38(11) . . ?
O1_14 Al14 O1_16 107.24(11) . . ?
O1_15 Al14 O1_13 108.12(7) . . ?
O1_14 Al14 O1_13 112.06(8) . . ?
O1_16 Al14 O1_13 108.62(8) . . ?
O1_8 Al15 O1_7 111.57(7) . . ?
O1_8 Al15 O1_5 108.51(7) . . ?
O1_7 Al15 O1_5 107.41(7) . . ?
O1_8 Al15 O1_6 107.79(13) . . ?
O1_7 Al15 O1_6 107.54(11) . . ?
O1_5 Al15 O1_6 114.07(14) . . ?
O1_4 Al16 O1_2 114.6(7) . . ?
O1_4 Al16 O1_3 107.4(7) . . ?
O1_2 Al16 O1_3 107.46(7) . . ?
O1_4 Al16 O1_1 110.1(8) . . ?
O1_2 Al16 O1_1 105.6(6) . . ?
O1_3 Al16 O1_1 111.7(6) . . ?
O1_33 Al16 O1_32 102.7(11) . . ?
C4_20 Al2 C5_20 37.67(10) . . ?
C4_20 Al2 C3_20 37.41(8) . . ?
C5_20 Al2 C3_20 62.26(8) . . ?
C4_20 Al2 C1_20 62.60(11) . . ?
C5_20 Al2 C1_20 37.20(12) . . ?
C3_20 Al2 C1_20 62.00(8) . . ?
C4_20 Al2 C2_20 62.68(9) . . ?
C5_20 Al2 C2_20 62.24(10) . . ?
C3_20 Al2 C2_20 37.27(8) . . ?
C1_20 Al2 C2_20 37.05(9) . . ?
C4_20 Al2 Ga1 158.16(7) . . ?
C5_20 Al2 Ga1 128.58(7) . . ?
C3_20 Al2 Ga1 164.36(6) . . ?
C1_20 Al2 Ga1 118.23(8) . . ?
C2_20 Al2 Ga1 132.75(7) . . ?
C2_22 Al3 C1_22 37.54(8) . . ?
C2_22 Al3 C3_22 37.62(8) . . ?
C1_22 Al3 C3_22 62.40(8) . . ?
C2_22 Al3 C4_22 62.68(8) . . ?
C1_22 Al3 C4_22 62.45(9) . . ?
C3_22 Al3 C4_22 37.08(8) . . ?
C2_22 Al3 C5_22 62.63(8) . . ?
C1_22 Al3 C5_22 37.58(9) . . ?
C3_22 Al3 C5_22 61.84(9) . . ?
C4_22 Al3 C5_22 36.91(9) . . ?
C2_22 Al3 Ga1 163.78(7) . . ?
C1_22 Al3 Ga1 158.60(7) . . ?
C3_22 Al3 Ga1 134.17(6) . . ?
C4_22 Al3 Ga1 120.28(6) . . ?
C5_22 Al3 Ga1 130.43(7) . . ?
C4_18 Al4 C3_18 38.02(17) . . ?
C4_18 Al4 C2_18 63.38(18) . . ?
C3_18 Al4 C2_18 38.01(18) . . ?
C4_18 Al4 C5_18 37.78(15) . . ?
C3_18 Al4 C5_18 63.13(18) . . ?
C2_18 Al4 C5_18 62.73(17) . . ?
C4_18 Al4 C1_18 63.08(14) . . ?
C3_18 Al4 C1_18 63.03(18) . . ?
C2_18 Al4 C1_18 37.32(14) . . ?
C5_18 Al4 C1_18 37.46(13) . . ?
C3_37 Al4 C4_37 37.5(4) . . ?
C3_37 Al4 C5_37 61.2(5) . . ?
C4_37 Al4 C5_37 35.9(4) . . ?
C3_37 Al4 C2_37 36.0(3) . . ?
C4_37 Al4 C2_37 59.7(5) . . ?
C5_37 Al4 C2_37 58.8(4) . . ?
C3_37 Al4 C1_37 59.0(3) . . ?
C4_37 Al4 C1_37 58.0(5) . . ?
C5_37 Al4 C1_37 34.3(3) . . ?
C2_37 Al4 C1_37 34.4(2) . . ?
C4_18 Al4 Ga2 157.63(14) . . ?
C3_18 Al4 Ga2 163.40(14) . . ?
C3_37 Al4 Ga2 128.5(3) . . ?
C2_18 Al4 Ga2 129.54(15) . . ?
C5_18 Al4 Ga2 125.90(12) . . ?
C1_18 Al4 Ga2 114.29(10) . . ?
C4_37 Al4 Ga2 135.8(4) . . ?
C5_37 Al4 Ga2 157.0(3) . . ?
C2_37 Al4 Ga2 142.9(3) . . ?
C1_37 Al4 Ga2 166.0(2) . . ?
C1_17 Al5 C5_17 37.50(8) . . ?
C1_17 Al5 C2_17 37.65(8) . . ?
C5_17 Al5 C2_17 62.59(8) . . ?
C1_17 Al5 C4_17 62.60(8) . . ?
C5_17 Al5 C4_17 37.54(9) . . ?
C2_17 Al5 C4_17 62.20(8) . . ?
C1_17 Al5 C3_17 62.55(8) . . ?
C5_17 Al5 C3_17 62.34(9) . . ?
C2_17 Al5 C3_17 37.25(8) . . ?
C4_17 Al5 C3_17 36.95(8) . . ?
C1_17 Al5 Ga2 152.43(6) . . ?
C5_17 Al5 Ga2 125.03(6) . . ?
C2_17 Al5 Ga2 169.92(6) . . ?
C4_17 Al5 Ga2 118.81(7) . . ?
C3_17 Al5 Ga2 137.15(6) . . ?
C1_1 O1_1 Al16 145.0(13) . . ?
O1_1 C1_1 C2_1 112.2(9) . . ?
O1_1 C1_1 C3_1 107.4(9) . . ?
C2_1 C1_1 C3_1 109.0(5) . . ?
O1_1 C1_1 C4_1 110.2(9) . . ?
C2_1 C1_1 C4_1 109.3(5) . . ?
C3_1 C1_1 C4_1 108.6(5) . . ?
F2_1 C2_1 F3_1 109.5(9) . . ?
F2_1 C2_1 F1_1 104.4(7) . . ?
F3_1 C2_1 F1_1 107.0(5) . . ?
F2_1 C2_1 C1_1 114.8(8) . . ?
F3_1 C2_1 C1_1 110.0(5) . . ?
F1_1 C2_1 C1_1 110.8(5) . . ?
F6_1 C3_1 F4_1 108.0(7) . . ?
F6_1 C3_1 F5_1 106.3(5) . . ?
F4_1 C3_1 F5_1 107.0(5) . . ?
F6_1 C3_1 C1_1 113.4(6) . . ?
F4_1 C3_1 C1_1 111.0(6) . . ?
F5_1 C3_1 C1_1 110.8(4) . . ?
F9_1 C4_1 F7_1 100.9(5) . . ?
F9_1 C4_1 F8_1 110.0(6) . . ?
F7_1 C4_1 F8_1 106.9(5) . . ?
F9_1 C4_1 C1_1 114.2(6) . . ?
F7_1 C4_1 C1_1 111.1(4) . . ?
F8_1 C4_1 C1_1 112.9(5) . . ?
C1_2 O1_2 Al16 146.01(13) . . ?
O1_2 C1_2 C3_2 106.90(16) . . ?
O1_2 C1_2 C2_2 110.92(19) . . ?
C3_2 C1_2 C2_2 109.65(18) . . ?
O1_2 C1_2 C4_2 110.99(18) . . ?
C3_2 C1_2 C4_2 109.9(2) . . ?
C2_2 C1_2 C4_2 108.5(2) . . ?
F3_2 C2_2 F1_2 108.2(2) . . ?
F3_2 C2_2 F2_2 106.8(2) . . ?
F1_2 C2_2 F2_2 108.0(2) . . ?
F3_2 C2_2 C1_2 110.7(2) . . ?
F1_2 C2_2 C1_2 110.9(2) . . ?
F2_2 C2_2 C1_2 111.9(2) . . ?
F4_2 C3_2 F5_2 108.84(18) . . ?
F4_2 C3_2 F6_2 106.9(2) . . ?
F5_2 C3_2 F6_2 107.85(18) . . ?
F4_2 C3_2 C1_2 110.33(17) . . ?
F5_2 C3_2 C1_2 110.57(19) . . ?
F6_2 C3_2 C1_2 112.25(18) . . ?
F9_2 C4_2 F8_2 106.8(2) . . ?
F9_2 C4_2 F7_2 108.2(2) . . ?
F8_2 C4_2 F7_2 107.9(2) . . ?
F9_2 C4_2 C1_2 110.4(2) . . ?
F8_2 C4_2 C1_2 112.4(2) . . ?
F7_2 C4_2 C1_2 111.0(2) . . ?
C1_3 O1_3 Al16 148.67(13) . . ?
O1_3 C1_3 C3_3 109.12(16) . . ?
O1_3 C1_3 C2_3 107.98(16) . . ?
C3_3 C1_3 C2_3 109.52(17) . . ?
O1_3 C1_3 C4_3 112.13(16) . . ?
C3_3 C1_3 C4_3 108.90(17) . . ?
C2_3 C1_3 C4_3 109.15(17) . . ?
F3_3 C2_3 F1_3 107.97(18) . . ?
F3_3 C2_3 F2_3 107.89(19) . . ?
F1_3 C2_3 F2_3 107.07(18) . . ?
F3_3 C2_3 C1_3 111.14(18) . . ?
F1_3 C2_3 C1_3 110.02(18) . . ?
F2_3 C2_3 C1_3 112.56(17) . . ?
F4_3 C3_3 F6_3 108.85(18) . . ?
F4_3 C3_3 F5_3 107.6(2) . . ?
F6_3 C3_3 F5_3 107.21(18) . . ?
F4_3 C3_3 C1_3 110.43(18) . . ?
F6_3 C3_3 C1_3 112.47(18) . . ?
F5_3 C3_3 C1_3 110.12(17) . . ?
F9_3 C4_3 F7_3 107.2(2) . . ?
F9_3 C4_3 F8_3 108.0(2) . . ?
F7_3 C4_3 F8_3 107.21(19) . . ?
F9_3 C4_3 C1_3 110.49(18) . . ?
F7_3 C4_3 C1_3 111.27(19) . . ?
F8_3 C4_3 C1_3 112.47(19) . . ?
C1_4 O1_4 Al16 150.6(14) . . ?
O1_4 C1_4 C4_4 109.9(10) . . ?
O1_4 C1_4 C3_4 110.2(10) . . ?
C4_4 C1_4 C3_4 108.9(5) . . ?
O1_4 C1_4 C2_4 110.2(9) . . ?
C4_4 C1_4 C2_4 108.6(5) . . ?
C3_4 C1_4 C2_4 108.9(5) . . ?
F3_4 C2_4 F1_4 107.6(7) . . ?
F3_4 C2_4 F2_4 107.2(7) . . ?
F1_4 C2_4 F2_4 107.7(5) . . ?
F3_4 C2_4 C1_4 110.5(6) . . ?
F1_4 C2_4 C1_4 111.1(5) . . ?
F2_4 C2_4 C1_4 112.6(5) . . ?
F4_4 C3_4 F5_4 107.1(7) . . ?
F4_4 C3_4 F6_4 106.2(9) . . ?
F5_4 C3_4 F6_4 108.3(6) . . ?
F4_4 C3_4 C1_4 112.5(9) . . ?
F5_4 C3_4 C1_4 111.2(5) . . ?
F6_4 C3_4 C1_4 111.3(7) . . ?
F9_4 C4_4 F7_4 106.8(7) . . ?
F9_4 C4_4 F8_4 107.6(10) . . ?
F7_4 C4_4 F8_4 107.4(4) . . ?
F9_4 C4_4 C1_4 110.7(9) . . ?
F7_4 C4_4 C1_4 111.2(4) . . ?
F8_4 C4_4 C1_4 112.8(5) . . ?
C1_5 O1_5 Al15 146.99(13) . . ?
O1_5 C1_5 C2_5 110.99(16) . . ?
O1_5 C1_5 C4_5 111.23(16) . . ?
C2_5 C1_5 C4_5 108.43(17) . . ?
O1_5 C1_5 C3_5 107.71(16) . . ?
C2_5 C1_5 C3_5 109.44(17) . . ?
C4_5 C1_5 C3_5 109.01(16) . . ?
F1_5 C2_5 F3_5 107.51(19) . . ?
F1_5 C2_5 F2_5 107.56(19) . . ?
F3_5 C2_5 F2_5 107.41(18) . . ?
F1_5 C2_5 C1_5 110.81(18) . . ?
F3_5 C2_5 C1_5 110.91(18) . . ?
F2_5 C2_5 C1_5 112.44(18) . . ?
F4_5 C3_5 F5_5 107.33(18) . . ?
F4_5 C3_5 F6_5 108.03(18) . . ?
F5_5 C3_5 F6_5 107.05(17) . . ?
F4_5 C3_5 C1_5 111.24(17) . . ?
F5_5 C3_5 C1_5 110.71(18) . . ?
F6_5 C3_5 C1_5 112.25(18) . . ?
F7_5 C4_5 F9_5 107.23(17) . . ?
F7_5 C4_5 F8_5 107.74(17) . . ?
F9_5 C4_5 F8_5 107.12(17) . . ?
F7_5 C4_5 C1_5 111.29(17) . . ?
F9_5 C4_5 C1_5 110.74(16) . . ?
F8_5 C4_5 C1_5 112.49(17) . . ?
C1_6 O1_6 Al15 146.3(2) . . ?
O1_6 C1_6 C4_6 111.9(3) . . ?
O1_6 C1_6 C3_6 110.7(2) . . ?
C4_6 C1_6 C3_6 109.5(2) . . ?
O1_6 C1_6 C2_6 106.6(2) . . ?
C4_6 C1_6 C2_6 109.1(2) . . ?
C3_6 C1_6 C2_6 108.9(2) . . ?
F3_6 C2_6 F2_6 108.4(3) . . ?
F3_6 C2_6 F1_6 105.4(3) . . ?
F2_6 C2_6 F1_6 107.3(2) . . ?
F3_6 C2_6 C1_6 111.7(2) . . ?
F2_6 C2_6 C1_6 113.2(2) . . ?
F1_6 C2_6 C1_6 110.4(2) . . ?
F4_6 C3_6 F6_6 108.8(3) . . ?
F4_6 C3_6 F5_6 106.7(3) . . ?
F6_6 C3_6 F5_6 108.5(3) . . ?
F4_6 C3_6 C1_6 110.3(3) . . ?
F6_6 C3_6 C1_6 112.3(2) . . ?
F5_6 C3_6 C1_6 110.1(3) . . ?
F9_6 C4_6 F8_6 108.3(3) . . ?
F9_6 C4_6 F7_6 107.4(3) . . ?
F8_6 C4_6 F7_6 106.8(2) . . ?
F9_6 C4_6 C1_6 110.6(3) . . ?
F8_6 C4_6 C1_6 112.8(3) . . ?
F7_6 C4_6 C1_6 110.7(2) . . ?
C1_7 O1_7 Al15 150.49(13) . . ?
O1_7 C1_7 C2_7 111.81(16) . . ?
O1_7 C1_7 C3_7 110.06(17) . . ?
C2_7 C1_7 C3_7 109.30(16) . . ?
O1_7 C1_7 C4_7 107.14(16) . . ?
C2_7 C1_7 C4_7 109.29(17) . . ?
C3_7 C1_7 C4_7 109.18(17) . . ?
F3_7 C2_7 F1_7 107.39(18) . . ?
F3_7 C2_7 F2_7 107.53(17) . . ?
F1_7 C2_7 F2_7 106.80(17) . . ?
F3_7 C2_7 C1_7 111.05(16) . . ?
F1_7 C2_7 C1_7 111.04(17) . . ?
F2_7 C2_7 C1_7 112.76(17) . . ?
F4_7 C3_7 F5_7 107.56(19) . . ?
F4_7 C3_7 F6_7 107.14(19) . . ?
F5_7 C3_7 F6_7 106.89(17) . . ?
F4_7 C3_7 C1_7 111.70(17) . . ?
F5_7 C3_7 C1_7 110.83(18) . . ?
F6_7 C3_7 C1_7 112.45(19) . . ?
F9_7 C4_7 F7_7 107.45(18) . . ?
F9_7 C4_7 F8_7 107.91(19) . . ?
F7_7 C4_7 F8_7 107.77(18) . . ?
F9_7 C4_7 C1_7 110.32(17) . . ?
F7_7 C4_7 C1_7 110.67(18) . . ?
F8_7 C4_7 C1_7 112.53(17) . . ?
C1_8 O1_8 Al15 148.13(13) . . ?
O1_8 C1_8 C4_8 111.27(16) . . ?
O1_8 C1_8 C2_8 110.25(16) . . ?
C4_8 C1_8 C2_8 109.72(18) . . ?
O1_8 C1_8 C3_8 107.01(17) . . ?
C4_8 C1_8 C3_8 109.16(16) . . ?
C2_8 C1_8 C3_8 109.38(17) . . ?
F3_8 C2_8 F1_8 107.91(19) . . ?
F3_8 C2_8 F2_8 107.69(19) . . ?
F1_8 C2_8 F2_8 107.42(18) . . ?
F3_8 C2_8 C1_8 110.53(18) . . ?
F1_8 C2_8 C1_8 110.73(18) . . ?
F2_8 C2_8 C1_8 112.38(19) . . ?
F4_8 C3_8 F6_8 107.76(18) . . ?
F4_8 C3_8 F5_8 107.08(19) . . ?
F6_8 C3_8 F5_8 107.51(18) . . ?
F4_8 C3_8 C1_8 111.02(18) . . ?
F6_8 C3_8 C1_8 112.75(19) . . ?
F5_8 C3_8 C1_8 110.48(17) . . ?
F7_8 C4_8 F9_8 107.11(18) . . ?
F7_8 C4_8 F8_8 108.06(18) . . ?
F9_8 C4_8 F8_8 107.11(18) . . ?
F7_8 C4_8 C1_8 111.27(18) . . ?
F9_8 C4_8 C1_8 110.46(16) . . ?
F8_8 C4_8 C1_8 112.57(18) . . ?
C1_9 O1_9 Al13 148.53(18) . . ?
O1_9 C1_9 C2_9 111.2(2) . . ?
O1_9 C1_9 C3_9 107.0(2) . . ?
C2_9 C1_9 C3_9 109.2(2) . . ?
O1_9 C1_9 C4_9 111.3(2) . . ?
C2_9 C1_9 C4_9 108.7(2) . . ?
C3_9 C1_9 C4_9 109.3(2) . . ?
F1_9 C2_9 F3_9 107.8(2) . . ?
F1_9 C2_9 F2_9 107.7(2) . . ?
F3_9 C2_9 F2_9 107.4(2) . . ?
F1_9 C2_9 C1_9 111.5(2) . . ?
F3_9 C2_9 C1_9 110.1(2) . . ?
F2_9 C2_9 C1_9 112.2(2) . . ?
F5_9 C3_9 F4_9 107.7(3) . . ?
F5_9 C3_9 F6_9 108.0(2) . . ?
F4_9 C3_9 F6_9 106.6(2) . . ?
F5_9 C3_9 C1_9 111.0(2) . . ?
F4_9 C3_9 C1_9 111.0(2) . . ?
F6_9 C3_9 C1_9 112.3(2) . . ?
F9_9 C4_9 F7_9 107.6(2) . . ?
F9_9 C4_9 F8_9 107.3(2) . . ?
F7_9 C4_9 F8_9 107.0(2) . . ?
F9_9 C4_9 C1_9 110.9(2) . . ?
F7_9 C4_9 C1_9 111.4(2) . . ?
F8_9 C4_9 C1_9 112.4(2) . . ?
C1_10 O1_10 Al13 144.9(4) . . ?
O1_10 C1_10 C2_10 107.0(4) . . ?
O1_10 C1_10 C3_10 111.3(4) . . ?
C2_10 C1_10 C3_10 109.2(3) . . ?
O1_10 C1_10 C4_10 111.3(3) . . ?
C2_10 C1_10 C4_10 109.0(3) . . ?
C3_10 C1_10 C4_10 109.0(3) . . ?
F1_10 C2_10 F3_10 107.0(4) . . ?
F1_10 C2_10 F2_10 107.1(4) . . ?
F3_10 C2_10 F2_10 107.7(4) . . ?
F1_10 C2_10 C1_10 111.8(3) . . ?
F3_10 C2_10 C1_10 110.1(3) . . ?
F2_10 C2_10 C1_10 112.8(4) . . ?
F4_10 C3_10 F5_10 106.1(4) . . ?
F4_10 C3_10 F6_10 107.4(5) . . ?
F5_10 C3_10 F6_10 107.3(4) . . ?
F4_10 C3_10 C1_10 111.7(4) . . ?
F5_10 C3_10 C1_10 111.7(4) . . ?
F6_10 C3_10 C1_10 112.3(3) . . ?
F9_10 C4_10 F7_10 107.5(3) . . ?
F9_10 C4_10 F8_10 108.3(3) . . ?
F7_10 C4_10 F8_10 107.3(2) . . ?
F9_10 C4_10 C1_10 110.7(2) . . ?
F7_10 C4_10 C1_10 111.1(3) . . ?
F8_10 C4_10 C1_10 111.9(2) . . ?
C1_11 O1_11 Al13 147.1(3) . . ?
O1_11 C1_11 C3_11 110.3(3) . . ?
O1_11 C1_11 C4_11 107.4(3) . . ?
C3_11 C1_11 C4_11 110.0(2) . . ?
O1_11 C1_11 C2_11 111.9(3) . . ?
C3_11 C1_11 C2_11 108.4(2) . . ?
C4_11 C1_11 C2_11 108.8(2) . . ?
F2_11 C2_11 F3_11 108.3(2) . . ?
F2_11 C2_11 F1_11 107.1(2) . . ?
F3_11 C2_11 F1_11 106.8(2) . . ?
F2_11 C2_11 C1_11 113.3(2) . . ?
F3_11 C2_11 C1_11 110.4(2) . . ?
F1_11 C2_11 C1_11 110.7(2) . . ?
F5_11 C3_11 F4_11 107.5(2) . . ?
F5_11 C3_11 F6_11 107.1(2) . . ?
F4_11 C3_11 F6_11 106.5(2) . . ?
F5_11 C3_11 C1_11 111.0(2) . . ?
F4_11 C3_11 C1_11 111.2(2) . . ?
F6_11 C3_11 C1_11 113.3(2) . . ?
F9_11 C4_11 F8_11 107.9(2) . . ?
F9_11 C4_11 F7_11 107.9(3) . . ?
F8_11 C4_11 F7_11 105.9(2) . . ?
F9_11 C4_11 C1_11 111.3(3) . . ?
F8_11 C4_11 C1_11 112.3(2) . . ?
F7_11 C4_11 C1_11 111.3(2) . . ?
C1_12 O1_12 Al13 147.0(4) . . ?
O1_12 C1_12 C2_12 110.4(3) . . ?
O1_12 C1_12 C3_12 107.5(3) . . ?
C2_12 C1_12 C3_12 109.9(3) . . ?
O1_12 C1_12 C4_12 111.4(3) . . ?
C2_12 C1_12 C4_12 109.2(3) . . ?
C3_12 C1_12 C4_12 108.4(2) . . ?
F3_12 C2_12 F2_12 107.6(4) . . ?
F3_12 C2_12 F1_12 108.4(3) . . ?
F2_12 C2_12 F1_12 107.1(3) . . ?
F3_12 C2_12 C1_12 110.4(3) . . ?
F2_12 C2_12 C1_12 113.0(3) . . ?
F1_12 C2_12 C1_12 110.2(3) . . ?
F4_12 C3_12 F6_12 108.4(4) . . ?
F4_12 C3_12 F5_12 106.8(3) . . ?
F6_12 C3_12 F5_12 106.3(3) . . ?
F4_12 C3_12 C1_12 111.5(3) . . ?
F6_12 C3_12 C1_12 113.0(4) . . ?
F5_12 C3_12 C1_12 110.5(3) . . ?
F9_12 C4_12 F7_12 107.0(3) . . ?
F9_12 C4_12 F8_12 107.8(2) . . ?
F7_12 C4_12 F8_12 107.5(3) . . ?
F9_12 C4_12 C1_12 110.2(2) . . ?
F7_12 C4_12 C1_12 111.5(3) . . ?
F8_12 C4_12 C1_12 112.6(3) . . ?
C1_13 O1_13 Al14 146.80(13) . . ?
O1_13 C1_13 C4_13 107.63(16) . . ?
O1_13 C1_13 C3_13 110.26(17) . . ?
C4_13 C1_13 C3_13 109.43(17) . . ?
O1_13 C1_13 C2_13 111.12(16) . . ?
C4_13 C1_13 C2_13 109.49(17) . . ?
C3_13 C1_13 C2_13 108.88(17) . . ?
F2_13 C2_13 F3_13 108.07(19) . . ?
F2_13 C2_13 F1_13 107.79(19) . . ?
F3_13 C2_13 F1_13 106.76(19) . . ?
F2_13 C2_13 C1_13 113.00(19) . . ?
F3_13 C2_13 C1_13 110.43(17) . . ?
F1_13 C2_13 C1_13 110.55(18) . . ?
F4_13 C3_13 F5_13 107.08(19) . . ?
F4_13 C3_13 F6_13 107.48(19) . . ?
F5_13 C3_13 F6_13 107.12(19) . . ?
F4_13 C3_13 C1_13 111.22(18) . . ?
F5_13 C3_13 C1_13 111.23(18) . . ?
F6_13 C3_13 C1_13 112.44(19) . . ?
F9_13 C4_13 F7_13 107.81(19) . . ?
F9_13 C4_13 F8_13 107.35(18) . . ?
F7_13 C4_13 F8_13 106.95(18) . . ?
F9_13 C4_13 C1_13 111.48(17) . . ?
F7_13 C4_13 C1_13 110.63(18) . . ?
F8_13 C4_13 C1_13 112.38(18) . . ?
C1_14 O1_14 Al14 150.31(16) . . ?
O1_14 C1_14 C4_14 107.20(19) . . ?
O1_14 C1_14 C3_14 111.9(2) . . ?
C4_14 C1_14 C3_14 109.6(2) . . ?
O1_14 C1_14 C2_14 110.0(2) . . ?
C4_14 C1_14 C2_14 109.2(2) . . ?
C3_14 C1_14 C2_14 108.8(2) . . ?
F3_14 C2_14 F1_14 108.6(2) . . ?
F3_14 C2_14 F2_14 107.9(2) . . ?
F1_14 C2_14 F2_14 106.8(3) . . ?
F3_14 C2_14 C1_14 110.6(2) . . ?
F1_14 C2_14 C1_14 110.3(3) . . ?
F2_14 C2_14 C1_14 112.6(2) . . ?
F4_14 C3_14 F5_14 108.1(2) . . ?
F4_14 C3_14 F6_14 108.3(3) . . ?
F5_14 C3_14 F6_14 106.3(2) . . ?
F4_14 C3_14 C1_14 110.5(2) . . ?
F5_14 C3_14 C1_14 110.6(2) . . ?
F6_14 C3_14 C1_14 112.8(2) . . ?
F9_14 C4_14 F8_14 108.3(2) . . ?
F9_14 C4_14 F7_14 107.1(2) . . ?
F8_14 C4_14 F7_14 107.1(2) . . ?
F9_14 C4_14 C1_14 110.9(2) . . ?
F8_14 C4_14 C1_14 113.0(2) . . ?
F7_14 C4_14 C1_14 110.1(2) . . ?
C1_15 O1_15 Al14 149.24(14) . . ?
O1_15 C1_15 C4_15 109.33(18) . . ?
O1_15 C1_15 C3_15 112.36(17) . . ?
C4_15 C1_15 C3_15 109.4(2) . . ?
O1_15 C1_15 C2_15 108.46(18) . . ?
C4_15 C1_15 C2_15 108.5(2) . . ?
C3_15 C1_15 C2_15 108.6(2) . . ?
F3_15 C2_15 F2_15 108.3(2) . . ?
F3_15 C2_15 F1_15 108.3(2) . . ?
F2_15 C2_15 F1_15 107.6(2) . . ?
F3_15 C2_15 C1_15 111.3(2) . . ?
F2_15 C2_15 C1_15 111.8(2) . . ?
F1_15 C2_15 C1_15 109.4(2) . . ?
F4_15 C3_15 F6_15 106.9(2) . . ?
F4_15 C3_15 F5_15 108.3(2) . . ?
F6_15 C3_15 F5_15 109.5(2) . . ?
F4_15 C3_15 C1_15 109.9(2) . . ?
F6_15 C3_15 C1_15 112.4(2) . . ?
F5_15 C3_15 C1_15 109.8(2) . . ?
F9_15 C4_15 F8_15 107.0(2) . . ?
F9_15 C4_15 F7_15 107.6(2) . . ?
F8_15 C4_15 F7_15 108.7(2) . . ?
F9_15 C4_15 C1_15 111.5(2) . . ?
F8_15 C4_15 C1_15 112.5(2) . . ?
F7_15 C4_15 C1_15 109.3(2) . . ?
C1_16 O1_16 Al14 150.0(2) . . ?
O1_16 C1_16 C2_16 111.4(2) . . ?
O1_16 C1_16 C4_16 110.3(2) . . ?
C2_16 C1_16 C4_16 109.0(2) . . ?
O1_16 C1_16 C3_16 107.1(2) . . ?
C2_16 C1_16 C3_16 109.0(3) . . ?
C4_16 C1_16 C3_16 110.0(3) . . ?
F3_16 C2_16 F1_16 107.7(3) . . ?
F3_16 C2_16 F2_16 108.3(4) . . ?
F1_16 C2_16 F2_16 107.0(3) . . ?
F3_16 C2_16 C1_16 110.3(3) . . ?
F1_16 C2_16 C1_16 111.1(3) . . ?
F2_16 C2_16 C1_16 112.3(3) . . ?
F5_16 C3_16 F4_16 108.1(3) . . ?
F5_16 C3_16 F6_16 108.7(3) . . ?
F4_16 C3_16 F6_16 107.2(3) . . ?
F5_16 C3_16 C1_16 111.3(3) . . ?
F4_16 C3_16 C1_16 110.0(3) . . ?
F6_16 C3_16 C1_16 111.4(3) . . ?
F9_16 C4_16 F7_16 106.9(3) . . ?
F9_16 C4_16 F8_16 107.3(3) . . ?
F7_16 C4_16 F8_16 107.3(3) . . ?
F9_16 C4_16 C1_16 110.7(2) . . ?
F7_16 C4_16 C1_16 111.8(3) . . ?
F8_16 C4_16 C1_16 112.6(3) . . ?
C5_17 C1_17 C2_17 107.98(18) . . ?
C5_17 C1_17 C10_17 127.8(2) . . ?
C2_17 C1_17 C10_17 124.1(2) . . ?
C5_17 C1_17 Al5 71.70(12) . . ?
C2_17 C1_17 Al5 71.78(12) . . ?
C10_17 C1_17 Al5 125.26(15) . . ?
C3_17 C2_17 C1_17 107.86(19) . . ?
C3_17 C2_17 C9_17 127.2(2) . . ?
C1_17 C2_17 C9_17 124.75(19) . . ?
C3_17 C2_17 Al5 71.83(12) . . ?
C1_17 C2_17 Al5 70.57(12) . . ?
C9_17 C2_17 Al5 127.20(15) . . ?
C4_17 C3_17 C2_17 108.16(19) . . ?
C4_17 C3_17 C8_17 126.0(2) . . ?
C2_17 C3_17 C8_17 125.8(2) . . ?
C4_17 C3_17 Al5 71.14(13) . . ?
C2_17 C3_17 Al5 70.93(12) . . ?
C8_17 C3_17 Al5 126.41(17) . . ?
C3_17 C4_17 C5_17 108.35(19) . . ?
C3_17 C4_17 C7_17 125.4(2) . . ?
C5_17 C4_17 C7_17 126.2(2) . . ?
C3_17 C4_17 Al5 71.91(12) . . ?
C5_17 C4_17 Al5 71.01(12) . . ?
C7_17 C4_17 Al5 123.88(18) . . ?
C1_17 C5_17 C4_17 107.64(19) . . ?
C1_17 C5_17 C6_17 125.8(2) . . ?
C4_17 C5_17 C6_17 126.5(2) . . ?
C1_17 C5_17 Al5 70.80(12) . . ?
C4_17 C5_17 Al5 71.45(12) . . ?
C6_17 C5_17 Al5 122.71(17) . . ?
C5_17 C6_17 H6A_17 109.5 . . ?
C5_17 C6_17 H6B_17 109.5 . . ?
H6A_17 C6_17 H6B_17 109.5 . . ?
C5_17 C6_17 H6C_17 109.5 . . ?
H6A_17 C6_17 H6C_17 109.5 . . ?
H6B_17 C6_17 H6C_17 109.5 . . ?
C4_17 C7_17 H7A_17 109.5 . . ?
C4_17 C7_17 H7B_17 109.5 . . ?
H7A_17 C7_17 H7B_17 109.5 . . ?
C4_17 C7_17 H7C_17 109.5 . . ?
H7A_17 C7_17 H7C_17 109.5 . . ?
H7B_17 C7_17 H7C_17 109.5 . . ?
C3_17 C8_17 H8A_17 109.5 . . ?
C3_17 C8_17 H8B_17 109.5 . . ?
H8A_17 C8_17 H8B_17 109.5 . . ?
C3_17 C8_17 H8C_17 109.5 . . ?
H8A_17 C8_17 H8C_17 109.5 . . ?
H8B_17 C8_17 H8C_17 109.5 . . ?
C2_17 C9_17 H9A_17 109.5 . . ?
C2_17 C9_17 H9B_17 109.5 . . ?
H9A_17 C9_17 H9B_17 109.5 . . ?
C2_17 C9_17 H9C_17 109.5 . . ?
H9A_17 C9_17 H9C_17 109.5 . . ?
H9B_17 C9_17 H9C_17 109.5 . . ?
C1_17 C10_17 H10A_17 109.5 . . ?
C1_17 C10_17 H10B_17 109.5 . . ?
H10A_17 C10_17 H10B_17 109.5 . . ?
C1_17 C10_17 H10C_17 109.5 . . ?
H10A_17 C10_17 H10C_17 109.5 . . ?
H10B_17 C10_17 H10C_17 109.5 . . ?
C2_18 C1_18 C5_18 107.8(3) . . ?
C2_18 C1_18 C10_18 126.2(4) . . ?
C5_18 C1_18 C10_18 126.0(3) . . ?
C2_18 C1_18 Al4 70.3(3) . . ?
C5_18 C1_18 Al4 70.67(19) . . ?
C10_18 C1_18 Al4 123.7(2) . . ?
C1_18 C2_18 C3_18 108.1(4) . . ?
C1_18 C2_18 C9_18 125.2(4) . . ?
C3_18 C2_18 C9_18 126.7(5) . . ?
C1_18 C2_18 Al4 72.4(3) . . ?
C3_18 C2_18 Al4 69.9(4) . . ?
C9_18 C2_18 Al4 124.4(6) . . ?
C4_18 C3_18 C2_18 107.8(4) . . ?
C4_18 C3_18 C8_18 127.2(5) . . ?
C2_18 C3_18 C8_18 125.0(5) . . ?
C4_18 C3_18 Al4 70.5(4) . . ?
C2_18 C3_18 Al4 72.1(3) . . ?
C8_18 C3_18 Al4 123.8(5) . . ?
C3_18 C4_18 C5_18 108.6(3) . . ?
C3_18 C4_18 C7_18 123.5(5) . . ?
C5_18 C4_18 C7_18 127.6(4) . . ?
C3_18 C4_18 Al4 71.5(4) . . ?
C5_18 C4_18 Al4 73.2(2) . . ?
C7_18 C4_18 Al4 126.2(3) . . ?
C4_18 C5_18 C1_18 107.7(3) . . ?
C4_18 C5_18 C6_18 127.5(4) . . ?
C1_18 C5_18 C6_18 124.7(4) . . ?
C4_18 C5_18 Al4 69.0(2) . . ?
C1_18 C5_18 Al4 71.87(19) . . ?
C6_18 C5_18 Al4 124.5(2) . . ?
C5_18 C6_18 H6A_18 109.5 . . ?
C5_18 C6_18 H6B_18 109.5 . . ?
H6A_18 C6_18 H6B_18 109.5 . . ?
C5_18 C6_18 H6C_18 109.5 . . ?
H6A_18 C6_18 H6C_18 109.5 . . ?
H6B_18 C6_18 H6C_18 109.5 . . ?
C4_18 C7_18 H7A_18 109.5 . . ?
C4_18 C7_18 H7B_18 109.5 . . ?
H7A_18 C7_18 H7B_18 109.5 . . ?
C4_18 C7_18 H7C_18 109.5 . . ?
H7A_18 C7_18 H7C_18 109.5 . . ?
H7B_18 C7_18 H7C_18 109.5 . . ?
C3_18 C8_18 H8A_18 109.5 . . ?
C3_18 C8_18 H8B_18 109.5 . . ?
H8A_18 C8_18 H8B_18 109.5 . . ?
C3_18 C8_18 H8C_18 109.5 . . ?
H8A_18 C8_18 H8C_18 109.5 . . ?
H8B_18 C8_18 H8C_18 109.5 . . ?
C2_18 C9_18 H9A_18 109.5 . . ?
C2_18 C9_18 H9B_18 109.5 . . ?
H9A_18 C9_18 H9B_18 109.5 . . ?
C2_18 C9_18 H9C_18 109.5 . . ?
H9A_18 C9_18 H9C_18 109.5 . . ?
H9B_18 C9_18 H9C_18 109.5 . . ?
C1_18 C10_18 H10A_18 109.5 . . ?
C1_18 C10_18 H10B_18 109.5 . . ?
H10A_18 C10_18 H10B_18 109.5 . . ?
C1_18 C10_18 H10C_18 109.5 . . ?
H10A_18 C10_18 H10C_18 109.5 . . ?
H10B_18 C10_18 H10C_18 109.5 . . ?
C5_19 C1_19 C2_19 107.76(18) . . ?
C5_19 C1_19 C10_19 126.34(19) . . ?
C2_19 C1_19 C10_19 125.53(18) . . ?
C5_19 C1_19 Al6 71.74(11) . . ?
C2_19 C1_19 Al6 70.94(11) . . ?
C10_19 C1_19 Al6 128.22(14) . . ?
C3_19 C2_19 C1_19 107.90(18) . . ?
C3_19 C2_19 C9_19 126.1(2) . . ?
C1_19 C2_19 C9_19 125.6(2) . . ?
C3_19 C2_19 Al6 71.56(12) . . ?
C1_19 C2_19 Al6 71.15(11) . . ?
C9_19 C2_19 Al6 127.82(15) . . ?
C4_19 C3_19 C2_19 107.89(19) . . ?
C4_19 C3_19 C8_19 125.8(2) . . ?
C2_19 C3_19 C8_19 126.3(2) . . ?
C4_19 C3_19 Al6 71.53(12) . . ?
C2_19 C3_19 Al6 70.78(12) . . ?
C8_19 C3_19 Al6 125.31(17) . . ?
C3_19 C4_19 C5_19 108.55(18) . . ?
C3_19 C4_19 C7_19 126.2(2) . . ?
C5_19 C4_19 C7_19 125.2(2) . . ?
C3_19 C4_19 Al6 71.14(12) . . ?
C5_19 C4_19 Al6 71.38(12) . . ?
C7_19 C4_19 Al6 123.22(16) . . ?
C4_19 C5_19 C1_19 107.89(18) . . ?
C4_19 C5_19 C6_19 125.45(19) . . ?
C1_19 C5_19 C6_19 126.7(2) . . ?
C4_19 C5_19 Al6 71.27(11) . . ?
C1_19 C5_19 Al6 70.68(11) . . ?
C6_19 C5_19 Al6 123.86(15) . . ?
C5_19 C6_19 H6A_19 109.5 . . ?
C5_19 C6_19 H6B_19 109.5 . . ?
H6A_19 C6_19 H6B_19 109.5 . . ?
C5_19 C6_19 H6C_19 109.5 . . ?
H6A_19 C6_19 H6C_19 109.5 . . ?
H6B_19 C6_19 H6C_19 109.5 . . ?
C4_19 C7_19 H7A_19 109.5 . . ?
C4_19 C7_19 H7B_19 109.5 . . ?
H7A_19 C7_19 H7B_19 109.5 . . ?
C4_19 C7_19 H7C_19 109.5 . . ?
H7A_19 C7_19 H7C_19 109.5 . . ?
H7B_19 C7_19 H7C_19 109.5 . . ?
C3_19 C8_19 H8A_19 109.5 . . ?
C3_19 C8_19 H8B_19 109.5 . . ?
H8A_19 C8_19 H8B_19 109.5 . . ?
C3_19 C8_19 H8C_19 109.5 . . ?
H8A_19 C8_19 H8C_19 109.5 . . ?
H8B_19 C8_19 H8C_19 109.5 . . ?
C2_19 C9_19 H9A_19 109.5 . . ?
C2_19 C9_19 H9B_19 109.5 . . ?
H9A_19 C9_19 H9B_19 109.5 . . ?
C2_19 C9_19 H9C_19 109.5 . . ?
H9A_19 C9_19 H9C_19 109.5 . . ?
H9B_19 C9_19 H9C_19 109.5 . . ?
C1_19 C10_19 H10A_19 109.5 . . ?
C1_19 C10_19 H10B_19 109.5 . . ?
H10A_19 C10_19 H10B_19 109.5 . . ?
C1_19 C10_19 H10C_19 109.5 . . ?
H10A_19 C10_19 H10C_19 109.5 . . ?
H10B_19 C10_19 H10C_19 109.5 . . ?
C5_20 C1_20 C2_20 108.5(2) . . ?
C5_20 C1_20 C10_20 127.5(3) . . ?
C2_20 C1_20 C10_20 124.0(3) . . ?
C5_20 C1_20 Al2 70.84(15) . . ?
C2_20 C1_20 Al2 71.91(13) . . ?
C10_20 C1_20 Al2 123.49(19) . . ?
C1_20 C2_20 C3_20 107.3(2) . . ?
C1_20 C2_20 C9_20 125.6(2) . . ?
C3_20 C2_20 C9_20 127.1(2) . . ?
C1_20 C2_20 Al2 71.04(13) . . ?
C3_20 C2_20 Al2 70.68(12) . . ?
C9_20 C2_20 Al2 125.37(18) . . ?
C4_20 C3_20 C2_20 108.8(2) . . ?
C4_20 C3_20 C8_20 123.4(2) . . ?
C2_20 C3_20 C8_20 127.6(2) . . ?
C4_20 C3_20 Al2 70.94(12) . . ?
C2_20 C3_20 Al2 72.05(12) . . ?
C8_20 C3_20 Al2 127.08(15) . . ?
C3_20 C4_20 C5_20 107.1(2) . . ?
C3_20 C4_20 C7_20 124.6(2) . . ?
C5_20 C4_20 C7_20 128.1(2) . . ?
C3_20 C4_20 Al2 71.65(13) . . ?
C5_20 C4_20 Al2 71.22(14) . . ?
C7_20 C4_20 Al2 127.19(18) . . ?
C1_20 C5_20 C4_20 108.3(2) . . ?
C1_20 C5_20 C6_20 127.2(3) . . ?
C4_20 C5_20 C6_20 124.5(3) . . ?
C1_20 C5_20 Al2 71.96(14) . . ?
C4_20 C5_20 Al2 71.11(13) . . ?
C6_20 C5_20 Al2 123.92(19) . . ?
C5_20 C6_20 H6A_20 109.5 . . ?
C5_20 C6_20 H6B_20 109.5 . . ?
H6A_20 C6_20 H6B_20 109.5 . . ?
C5_20 C6_20 H6C_20 109.5 . . ?
H6A_20 C6_20 H6C_20 109.5 . . ?
H6B_20 C6_20 H6C_20 109.5 . . ?
C4_20 C7_20 H7A_20 109.5 . . ?
C4_20 C7_20 H7B_20 109.5 . . ?
H7A_20 C7_20 H7B_20 109.5 . . ?
C4_20 C7_20 H7C_20 109.5 . . ?
H7A_20 C7_20 H7C_20 109.5 . . ?
H7B_20 C7_20 H7C_20 109.5 . . ?
C3_20 C8_20 H8A_20 109.5 . . ?
C3_20 C8_20 H8B_20 109.5 . . ?
H8A_20 C8_20 H8B_20 109.5 . . ?
C3_20 C8_20 H8C_20 109.5 . . ?
H8A_20 C8_20 H8C_20 109.5 . . ?
H8B_20 C8_20 H8C_20 109.5 . . ?
C2_20 C9_20 H9A_20 109.5 . . ?
C2_20 C9_20 H9B_20 109.5 . . ?
H9A_20 C9_20 H9B_20 109.5 . . ?
C2_20 C9_20 H9C_20 109.5 . . ?
H9A_20 C9_20 H9C_20 109.5 . . ?
H9B_20 C9_20 H9C_20 109.5 . . ?
C1_20 C10_20 H10A_20 109.5 . . ?
C1_20 C10_20 H10B_20 109.5 . . ?
H10A_20 C10_20 H10B_20 109.5 . . ?
C1_20 C10_20 H10C_20 109.5 . . ?
H10A_20 C10_20 H10C_20 109.5 . . ?
H10B_20 C10_20 H10C_20 109.5 . . ?
C5_21 C1_21 C2_21 107.87(19) . . ?
C5_21 C1_21 C10_21 125.5(3) . . ?
C2_21 C1_21 C10_21 126.6(3) . . ?
C5_21 C1_21 Al1 71.23(12) . . ?
C2_21 C1_21 Al1 70.99(12) . . ?
C10_21 C1_21 Al1 124.18(19) . . ?
C1_21 C2_21 C3_21 107.78(19) . . ?
C1_21 C2_21 C9_21 126.8(2) . . ?
C3_21 C2_21 C9_21 125.1(2) . . ?
C1_21 C2_21 Al1 71.80(12) . . ?
C3_21 C2_21 Al1 70.78(12) . . ?
C9_21 C2_21 Al1 127.62(16) . . ?
C4_21 C3_21 C2_21 108.27(19) . . ?
C4_21 C3_21 C8_21 126.8(2) . . ?
C2_21 C3_21 C8_21 124.8(2) . . ?
C4_21 C3_21 Al1 71.97(12) . . ?
C2_21 C3_21 Al1 71.75(12) . . ?
C8_21 C3_21 Al1 124.65(15) . . ?
C3_21 C4_21 C5_21 107.86(19) . . ?
C3_21 C4_21 C7_21 126.3(3) . . ?
C5_21 C4_21 C7_21 125.7(3) . . ?
C3_21 C4_21 Al1 70.81(12) . . ?
C5_21 C4_21 Al1 71.52(13) . . ?
C7_21 C4_21 Al1 126.02(17) . . ?
C1_21 C5_21 C4_21 108.23(19) . . ?
C1_21 C5_21 C6_21 126.1(3) . . ?
C4_21 C5_21 C6_21 125.7(3) . . ?
C1_21 C5_21 Al1 71.64(13) . . ?
C4_21 C5_21 Al1 71.28(12) . . ?
C6_21 C5_21 Al1 124.39(18) . . ?
C5_21 C6_21 H6A_21 109.5 . . ?
C5_21 C6_21 H6B_21 109.5 . . ?
H6A_21 C6_21 H6B_21 109.5 . . ?
C5_21 C6_21 H6C_21 109.5 . . ?
H6A_21 C6_21 H6C_21 109.5 . . ?
H6B_21 C6_21 H6C_21 109.5 . . ?
C4_21 C7_21 H7A_21 109.5 . . ?
C4_21 C7_21 H7B_21 109.5 . . ?
H7A_21 C7_21 H7B_21 109.5 . . ?
C4_21 C7_21 H7C_21 109.5 . . ?
H7A_21 C7_21 H7C_21 109.5 . . ?
H7B_21 C7_21 H7C_21 109.5 . . ?
C3_21 C8_21 H8A_21 109.5 . . ?
C3_21 C8_21 H8B_21 109.5 . . ?
H8A_21 C8_21 H8B_21 109.5 . . ?
C3_21 C8_21 H8C_21 109.5 . . ?
H8A_21 C8_21 H8C_21 109.5 . . ?
H8B_21 C8_21 H8C_21 109.5 . . ?
C2_21 C9_21 H9A_21 109.5 . . ?
C2_21 C9_21 H9B_21 109.5 . . ?
H9A_21 C9_21 H9B_21 109.5 . . ?
C2_21 C9_21 H9C_21 109.5 . . ?
H9A_21 C9_21 H9C_21 109.5 . . ?
H9B_21 C9_21 H9C_21 109.5 . . ?
C1_21 C10_21 H10A_21 109.5 . . ?
C1_21 C10_21 H10B_21 109.5 . . ?
H10A_21 C10_21 H10B_21 109.5 . . ?
C1_21 C10_21 H10C_21 109.5 . . ?
H10A_21 C10_21 H10C_21 109.5 . . ?
H10B_21 C10_21 H10C_21 109.5 . . ?
C2_22 C1_22 C5_22 107.8(2) . . ?
C2_22 C1_22 C10_22 124.9(2) . . ?
C5_22 C1_22 C10_22 126.9(2) . . ?
C2_22 C1_22 Al3 70.87(12) . . ?
C5_22 C1_22 Al3 71.98(12) . . ?
C10_22 C1_22 Al3 128.25(16) . . ?
C1_22 C2_22 C3_22 107.44(19) . . ?
C1_22 C2_22 C9_22 125.9(2) . . ?
C3_22 C2_22 C9_22 126.6(2) . . ?
C1_22 C2_22 Al3 71.59(12) . . ?
C3_22 C2_22 Al3 71.70(12) . . ?
C9_22 C2_22 Al3 124.24(15) . . ?
C4_22 C3_22 C2_22 108.7(2) . . ?
C4_22 C3_22 C8_22 124.6(2) . . ?
C2_22 C3_22 C8_22 126.8(2) . . ?
C4_22 C3_22 Al3 72.04(13) . . ?
C2_22 C3_22 Al3 70.67(11) . . ?
C8_22 C3_22 Al3 124.50(16) . . ?
C5_22 C4_22 C3_22 107.9(2) . . ?
C5_22 C4_22 C7_22 127.9(2) . . ?
C3_22 C4_22 C7_22 124.2(2) . . ?
C5_22 C4_22 Al3 71.59(13) . . ?
C3_22 C4_22 Al3 70.88(12) . . ?
C7_22 C4_22 Al3 123.17(16) . . ?
C4_22 C5_22 C1_22 108.1(2) . . ?
C4_22 C5_22 C6_22 126.3(3) . . ?
C1_22 C5_22 C6_22 125.5(3) . . ?
C4_22 C5_22 Al3 71.50(13) . . ?
C1_22 C5_22 Al3 70.44(12) . . ?
C6_22 C5_22 Al3 126.45(16) . . ?
C5_22 C6_22 H6A_22 109.5 . . ?
C5_22 C6_22 H6B_22 109.5 . . ?
H6A_22 C6_22 H6B_22 109.5 . . ?
C5_22 C6_22 H6C_22 109.5 . . ?
H6A_22 C6_22 H6C_22 109.5 . . ?
H6B_22 C6_22 H6C_22 109.5 . . ?
C4_22 C7_22 H7A_22 109.5 . . ?
C4_22 C7_22 H7B_22 109.5 . . ?
H7A_22 C7_22 H7B_22 109.5 . . ?
C4_22 C7_22 H7C_22 109.5 . . ?
H7A_22 C7_22 H7C_22 109.5 . . ?
H7B_22 C7_22 H7C_22 109.5 . . ?
C3_22 C8_22 H8A_22 109.5 . . ?
C3_22 C8_22 H8B_22 109.5 . . ?
H8A_22 C8_22 H8B_22 109.5 . . ?
C3_22 C8_22 H8C_22 109.5 . . ?
H8A_22 C8_22 H8C_22 109.5 . . ?
H8B_22 C8_22 H8C_22 109.5 . . ?
C2_22 C9_22 H9A_22 109.5 . . ?
C2_22 C9_22 H9B_22 109.5 . . ?
H9A_22 C9_22 H9B_22 109.5 . . ?
C2_22 C9_22 H9C_22 109.5 . . ?
H9A_22 C9_22 H9C_22 109.5 . . ?
H9B_22 C9_22 H9C_22 109.5 . . ?
C1_22 C10_22 H10A_22 109.5 . . ?
C1_22 C10_22 H10B_22 109.5 . . ?
H10A_22 C10_22 H10B_22 109.5 . . ?
C1_22 C10_22 H10C_22 109.5 . . ?
H10A_22 C10_22 H10C_22 109.5 . . ?
H10B_22 C10_22 H10C_22 109.5 . . ?
C2_23 C1_23 C5_23 107.9(2) . . ?
C2_23 C1_23 C10_23 125.7(3) . . ?
C5_23 C1_23 C10_23 126.4(3) . . ?
C2_23 C1_23 Al8 72.02(16) . . ?
C5_23 C1_23 Al8 70.47(19) . . ?
C10_23 C1_23 Al8 123.5(2) . . ?
C1_23 C2_23 C3_23 108.7(2) . . ?
C1_23 C2_23 C9_23 125.1(3) . . ?
C3_23 C2_23 C9_23 126.1(3) . . ?
C1_23 C2_23 Al8 71.19(16) . . ?
C3_23 C2_23 Al8 70.59(15) . . ?
C9_23 C2_23 Al8 125.39(19) . . ?
C2_23 C3_23 C4_23 107.4(2) . . ?
C2_23 C3_23 C8_23 127.0(3) . . ?
C4_23 C3_23 C8_23 125.2(3) . . ?
C2_23 C3_23 Al8 72.41(15) . . ?
C4_23 C3_23 Al8 69.87(16) . . ?
C8_23 C3_23 Al8 128.5(2) . . ?
C5_23 C4_23 C3_23 107.6(2) . . ?
C5_23 C4_23 C7_23 126.5(3) . . ?
C3_23 C4_23 C7_23 125.8(3) . . ?
C5_23 C4_23 Al8 71.95(17) . . ?
C3_23 C4_23 Al8 72.06(16) . . ?
C7_23 C4_23 Al8 124.8(2) . . ?
C4_23 C5_23 C1_23 108.4(3) . . ?
C4_23 C5_23 C6_23 127.1(3) . . ?
C1_23 C5_23 C6_23 124.6(3) . . ?
C4_23 C5_23 Al8 70.49(17) . . ?
C1_23 C5_23 Al8 72.24(19) . . ?
C6_23 C5_23 Al8 124.3(3) . . ?
C5_23 C6_23 H6A_23 109.5 . . ?
C5_23 C6_23 H6B_23 109.5 . . ?
H6A_23 C6_23 H6B_23 109.5 . . ?
C5_23 C6_23 H6C_23 109.5 . . ?
H6A_23 C6_23 H6C_23 109.5 . . ?
H6B_23 C6_23 H6C_23 109.5 . . ?
C4_23 C7_23 H7A_23 109.5 . . ?
C4_23 C7_23 H7B_23 109.5 . . ?
H7A_23 C7_23 H7B_23 109.5 . . ?
C4_23 C7_23 H7C_23 109.5 . . ?
H7A_23 C7_23 H7C_23 109.5 . . ?
H7B_23 C7_23 H7C_23 109.5 . . ?
C3_23 C8_23 H8A_23 109.5 . . ?
C3_23 C8_23 H8B_23 109.5 . . ?
H8A_23 C8_23 H8B_23 109.5 . . ?
C3_23 C8_23 H8C_23 109.5 . . ?
H8A_23 C8_23 H8C_23 109.5 . . ?
H8B_23 C8_23 H8C_23 109.5 . . ?
C2_23 C9_23 H9A_23 109.5 . . ?
C2_23 C9_23 H9B_23 109.5 . . ?
H9A_23 C9_23 H9B_23 109.5 . . ?
C2_23 C9_23 H9C_23 109.5 . . ?
H9A_23 C9_23 H9C_23 109.5 . . ?
H9B_23 C9_23 H9C_23 109.5 . . ?
C1_23 C10_23 H10A_23 109.5 . . ?
C1_23 C10_23 H10B_23 109.5 . . ?
H10A_23 C10_23 H10B_23 109.5 . . ?
C1_23 C10_23 H10C_23 109.5 . . ?
H10A_23 C10_23 H10C_23 109.5 . . ?
H10B_23 C10_23 H10C_23 109.5 . . ?
C5_24 C1_24 C2_24 108.04(19) . . ?
C5_24 C1_24 C10_24 125.1(2) . . ?
C2_24 C1_24 C10_24 126.9(2) . . ?
C5_24 C1_24 Al7 71.80(12) . . ?
C2_24 C1_24 Al7 70.66(12) . . ?
C10_24 C1_24 Al7 124.27(16) . . ?
C3_24 C2_24 C1_24 107.84(19) . . ?
C3_24 C2_24 C9_24 125.8(2) . . ?
C1_24 C2_24 C9_24 126.4(2) . . ?
C3_24 C2_24 Al7 71.83(12) . . ?
C1_24 C2_24 Al7 71.74(12) . . ?
C9_24 C2_24 Al7 124.12(16) . . ?
C2_24 C3_24 C4_24 107.89(19) . . ?
C2_24 C3_24 C8_24 125.6(3) . . ?
C4_24 C3_24 C8_24 126.2(3) . . ?
C2_24 C3_24 Al7 70.67(12) . . ?
C4_24 C3_24 Al7 71.82(12) . . ?
C8_24 C3_24 Al7 127.77(17) . . ?
C5_24 C4_24 C3_24 108.08(19) . . ?
C5_24 C4_24 C7_24 125.5(2) . . ?
C3_24 C4_24 C7_24 126.4(2) . . ?
C5_24 C4_24 Al7 71.40(12) . . ?
C3_24 C4_24 Al7 70.76(12) . . ?
C7_24 C4_24 Al7 124.83(17) . . ?
C4_24 C5_24 C1_24 108.14(18) . . ?
C4_24 C5_24 C6_24 126.5(2) . . ?
C1_24 C5_24 C6_24 125.3(2) . . ?
C4_24 C5_24 Al7 71.64(12) . . ?
C1_24 C5_24 Al7 70.91(11) . . ?
C6_24 C5_24 Al7 125.32(15) . . ?
C5_24 C6_24 H6A_24 109.5 . . ?
C5_24 C6_24 H6B_24 109.5 . . ?
H6A_24 C6_24 H6B_24 109.5 . . ?
C5_24 C6_24 H6C_24 109.5 . . ?
H6A_24 C6_24 H6C_24 109.5 . . ?
H6B_24 C6_24 H6C_24 109.5 . . ?
C4_24 C7_24 H7A_24 109.5 . . ?
C4_24 C7_24 H7B_24 109.5 . . ?
H7A_24 C7_24 H7B_24 109.5 . . ?
C4_24 C7_24 H7C_24 109.5 . . ?
H7A_24 C7_24 H7C_24 109.5 . . ?
H7B_24 C7_24 H7C_24 109.5 . . ?
C3_24 C8_24 H8A_24 109.5 . . ?
C3_24 C8_24 H8B_24 109.5 . . ?
H8A_24 C8_24 H8B_24 109.5 . . ?
C3_24 C8_24 H8C_24 109.5 . . ?
H8A_24 C8_24 H8C_24 109.5 . . ?
H8B_24 C8_24 H8C_24 109.5 . . ?
C2_24 C9_24 H9A_24 109.5 . . ?
C2_24 C9_24 H9B_24 109.5 . . ?
H9A_24 C9_24 H9B_24 109.5 . . ?
C2_24 C9_24 H9C_24 109.5 . . ?
H9A_24 C9_24 H9C_24 109.5 . . ?
H9B_24 C9_24 H9C_24 109.5 . . ?
C1_24 C10_24 H10A_24 109.5 . . ?
C1_24 C10_24 H10B_24 109.5 . . ?
H10A_24 C10_24 H10B_24 109.5 . . ?
C1_24 C10_24 H10C_24 109.5 . . ?
H10A_24 C10_24 H10C_24 109.5 . . ?
H10B_24 C10_24 H10C_24 109.5 . . ?
C2_25 C1_25 C5_25 108.49(17) . . ?
C2_25 C1_25 C10_25 125.8(2) . . ?
C5_25 C1_25 C10_25 125.6(2) . . ?
C2_25 C1_25 Al9 71.86(11) . . ?
C5_25 C1_25 Al9 71.03(11) . . ?
C10_25 C1_25 Al9 125.76(14) . . ?
C1_25 C2_25 C3_25 107.65(17) . . ?
C1_25 C2_25 C9_25 125.60(19) . . ?
C3_25 C2_25 C9_25 126.7(2) . . ?
C1_25 C2_25 Al9 70.76(11) . . ?
C3_25 C2_25 Al9 70.67(11) . . ?
C9_25 C2_25 Al9 126.27(15) . . ?
C4_25 C3_25 C2_25 108.11(17) . . ?
C4_25 C3_25 C8_25 124.67(18) . . ?
C2_25 C3_25 C8_25 126.74(19) . . ?
C4_25 C3_25 Al9 70.69(11) . . ?
C2_25 C3_25 Al9 71.86(11) . . ?
C8_25 C3_25 Al9 129.30(15) . . ?
C5_25 C4_25 C3_25 108.06(17) . . ?
C5_25 C4_25 C7_25 126.9(2) . . ?
C3_25 C4_25 C7_25 124.78(19) . . ?
C5_25 C4_25 Al9 71.46(11) . . ?
C3_25 C4_25 Al9 71.61(11) . . ?
C7_25 C4_25 Al9 126.82(15) . . ?
C1_25 C5_25 C4_25 107.69(18) . . ?
C1_25 C5_25 C6_25 125.58(18) . . ?
C4_25 C5_25 C6_25 126.71(19) . . ?
C1_25 C5_25 Al9 71.39(11) . . ?
C4_25 C5_25 Al9 70.82(11) . . ?
C6_25 C5_25 Al9 124.37(14) . . ?
C5_25 C6_25 H6A_25 109.5 . . ?
C5_25 C6_25 H6B_25 109.5 . . ?
H6A_25 C6_25 H6B_25 109.5 . . ?
C5_25 C6_25 H6C_25 109.5 . . ?
H6A_25 C6_25 H6C_25 109.5 . . ?
H6B_25 C6_25 H6C_25 109.5 . . ?
C4_25 C7_25 H7A_25 109.5 . . ?
C4_25 C7_25 H7B_25 109.5 . . ?
H7A_25 C7_25 H7B_25 109.5 . . ?
C4_25 C7_25 H7C_25 109.5 . . ?
H7A_25 C7_25 H7C_25 109.5 . . ?
H7B_25 C7_25 H7C_25 109.5 . . ?
C3_25 C8_25 H8A_25 109.5 . . ?
C3_25 C8_25 H8B_25 109.5 . . ?
H8A_25 C8_25 H8B_25 109.5 . . ?
C3_25 C8_25 H8C_25 109.5 . . ?
H8A_25 C8_25 H8C_25 109.5 . . ?
H8B_25 C8_25 H8C_25 109.5 . . ?
C2_25 C9_25 H9A_25 109.5 . . ?
C2_25 C9_25 H9B_25 109.5 . . ?
H9A_25 C9_25 H9B_25 109.5 . . ?
C2_25 C9_25 H9C_25 109.5 . . ?
H9A_25 C9_25 H9C_25 109.5 . . ?
H9B_25 C9_25 H9C_25 109.5 . . ?
C1_25 C10_25 H10A_25 109.5 . . ?
C1_25 C10_25 H10B_25 109.5 . . ?
H10A_25 C10_25 H10B_25 109.5 . . ?
C1_25 C10_25 H10C_25 109.5 . . ?
H10A_25 C10_25 H10C_25 109.5 . . ?
H10B_25 C10_25 H10C_25 109.5 . . ?
C2_26 C1_26 C5_26 107.6(5) . . ?
C2_26 C1_26 C10_26 128.0(5) . . ?
C5_26 C1_26 C10_26 124.3(5) . . ?
C2_26 C1_26 Al12 71.6(4) . . ?
C5_26 C1_26 Al12 70.7(5) . . ?
C10_26 C1_26 Al12 123.7(5) . . ?
C1_26 C2_26 C3_26 108.5(5) . . ?
C1_26 C2_26 C9_26 124.8(6) . . ?
C3_26 C2_26 C9_26 126.6(6) . . ?
C1_26 C2_26 Al12 71.4(4) . . ?
C3_26 C2_26 Al12 71.2(4) . . ?
C9_26 C2_26 Al12 126.5(6) . . ?
C4_26 C3_26 C2_26 107.7(6) . . ?
C4_26 C3_26 C8_26 125.9(6) . . ?
C2_26 C3_26 C8_26 125.8(6) . . ?
C4_26 C3_26 Al12 71.2(7) . . ?
C2_26 C3_26 Al12 71.4(4) . . ?
C8_26 C3_26 Al12 129.9(6) . . ?
C5_26 C4_26 C3_26 107.9(6) . . ?
C5_26 C4_26 C7_26 127.4(6) . . ?
C3_26 C4_26 C7_26 124.6(6) . . ?
C5_26 C4_26 Al12 71.0(7) . . ?
C3_26 C4_26 Al12 71.4(6) . . ?
C7_26 C4_26 Al12 125.8(11) . . ?
C4_26 C5_26 C1_26 108.4(5) . . ?
C4_26 C5_26 C6_26 126.5(6) . . ?
C1_26 C5_26 C6_26 125.1(5) . . ?
C4_26 C5_26 Al12 71.7(8) . . ?
C1_26 C5_26 Al12 71.7(5) . . ?
C6_26 C5_26 Al12 120.8(7) . . ?
C5_26 C6_26 H6A_26 109.5 . . ?
C5_26 C6_26 H6B_26 109.5 . . ?
H6A_26 C6_26 H6B_26 109.5 . . ?
C5_26 C6_26 H6C_26 109.5 . . ?
H6A_26 C6_26 H6C_26 109.5 . . ?
H6B_26 C6_26 H6C_26 109.5 . . ?
C4_26 C7_26 H7A_26 109.5 . . ?
C4_26 C7_26 H7B_26 109.5 . . ?
H7A_26 C7_26 H7B_26 109.5 . . ?
C4_26 C7_26 H7C_26 109.5 . . ?
H7A_26 C7_26 H7C_26 109.5 . . ?
H7B_26 C7_26 H7C_26 109.5 . . ?
C3_26 C8_26 H8A_26 109.5 . . ?
C3_26 C8_26 H8B_26 109.5 . . ?
H8A_26 C8_26 H8B_26 109.5 . . ?
C3_26 C8_26 H8C_26 109.5 . . ?
H8A_26 C8_26 H8C_26 109.5 . . ?
H8B_26 C8_26 H8C_26 109.5 . . ?
C2_26 C9_26 H9A_26 109.5 . . ?
C2_26 C9_26 H9B_26 109.5 . . ?
H9A_26 C9_26 H9B_26 109.5 . . ?
C2_26 C9_26 H9C_26 109.5 . . ?
H9A_26 C9_26 H9C_26 109.5 . . ?
H9B_26 C9_26 H9C_26 109.5 . . ?
C1_26 C10_26 H10A_26 109.5 . . ?
C1_26 C10_26 H10B_26 109.5 . . ?
H10A_26 C10_26 H10B_26 109.5 . . ?
C1_26 C10_26 H10C_26 109.5 . . ?
H10A_26 C10_26 H10C_26 109.5 . . ?
H10B_26 C10_26 H10C_26 109.5 . . ?
C2_27 C1_27 C5_27 107.9(2) . . ?
C2_27 C1_27 C10_27 125.8(2) . . ?
C5_27 C1_27 C10_27 126.0(3) . . ?
C2_27 C1_27 Al11 70.62(12) . . ?
C5_27 C1_27 Al11 72.25(13) . . ?
C10_27 C1_27 Al11 127.21(17) . . ?
C3_27 C2_27 C1_27 108.19(19) . . ?
C3_27 C2_27 C9_27 126.1(2) . . ?
C1_27 C2_27 C9_27 125.7(2) . . ?
C3_27 C2_27 Al11 71.96(12) . . ?
C1_27 C2_27 Al11 71.63(12) . . ?
C9_27 C2_27 Al11 124.10(16) . . ?
C2_27 C3_27 C4_27 107.7(2) . . ?
C2_27 C3_27 C8_27 126.9(2) . . ?
C4_27 C3_27 C8_27 125.3(2) . . ?
C2_27 C3_27 Al11 70.42(12) . . ?
C4_27 C3_27 Al11 71.91(12) . . ?
C8_27 C3_27 Al11 125.13(17) . . ?
C5_27 C4_27 C3_27 108.46(19) . . ?
C5_27 C4_27 C7_27 127.3(2) . . ?
C3_27 C4_27 C7_27 124.3(2) . . ?
C5_27 C4_27 Al11 71.66(12) . . ?
C3_27 C4_27 Al11 70.64(12) . . ?
C7_27 C4_27 Al11 122.67(17) . . ?
C4_27 C5_27 C1_27 107.7(2) . . ?
C4_27 C5_27 C6_27 125.8(2) . . ?
C1_27 C5_27 C6_27 126.4(2) . . ?
C4_27 C5_27 Al11 71.34(13) . . ?
C1_27 C5_27 Al11 70.17(12) . . ?
C6_27 C5_27 Al11 123.60(17) . . ?
C5_27 C6_27 H6A_27 109.5 . . ?
C5_27 C6_27 H6B_27 109.5 . . ?
H6A_27 C6_27 H6B_27 109.5 . . ?
C5_27 C6_27 H6C_27 109.5 . . ?
H6A_27 C6_27 H6C_27 109.5 . . ?
H6B_27 C6_27 H6C_27 109.5 . . ?
C4_27 C7_27 H7A_27 109.5 . . ?
C4_27 C7_27 H7B_27 109.5 . . ?
H7A_27 C7_27 H7B_27 109.5 . . ?
C4_27 C7_27 H7C_27 109.5 . . ?
H7A_27 C7_27 H7C_27 109.5 . . ?
H7B_27 C7_27 H7C_27 109.5 . . ?
C3_27 C8_27 H8A_27 109.5 . . ?
C3_27 C8_27 H8B_27 109.5 . . ?
H8A_27 C8_27 H8B_27 109.5 . . ?
C3_27 C8_27 H8C_27 109.5 . . ?
H8A_27 C8_27 H8C_27 109.5 . . ?
H8B_27 C8_27 H8C_27 109.5 . . ?
C2_27 C9_27 H9A_27 109.5 . . ?
C2_27 C9_27 H9B_27 109.5 . . ?
H9A_27 C9_27 H9B_27 109.5 . . ?
C2_27 C9_27 H9C_27 109.5 . . ?
H9A_27 C9_27 H9C_27 109.5 . . ?
H9B_27 C9_27 H9C_27 109.5 . . ?
C1_27 C10_27 H10A_27 109.5 . . ?
C1_27 C10_27 H10B_27 109.5 . . ?
H10A_27 C10_27 H10B_27 109.5 . . ?
C1_27 C10_27 H10C_27 109.5 . . ?
H10A_27 C10_27 H10C_27 109.5 . . ?
H10B_27 C10_27 H10C_27 109.5 . . ?
C1_29 O1_29 Al13 146.2(13) . . ?
O1_29 C1_29 C2_29 109.2(9) . . ?
O1_29 C1_29 C4_29 108.4(10) . . ?
C2_29 C1_29 C4_29 110.5(7) . . ?
O1_29 C1_29 C3_29 112.5(8) . . ?
C2_29 C1_29 C3_29 107.5(6) . . ?
C4_29 C1_29 C3_29 108.8(6) . . ?
F2_29 C2_29 F3_29 114.7(10) . . ?
F2_29 C2_29 F1_29 107.4(8) . . ?
F3_29 C2_29 F1_29 103.4(9) . . ?
F2_29 C2_29 C1_29 111.4(7) . . ?
F3_29 C2_29 C1_29 110.0(9) . . ?
F1_29 C2_29 C1_29 109.4(7) . . ?
F5_29 C3_29 F6_29 107.6(6) . . ?
F5_29 C3_29 F4_29 107.0(6) . . ?
F6_29 C3_29 F4_29 108.2(6) . . ?
F5_29 C3_29 C1_29 111.7(5) . . ?
F6_29 C3_29 C1_29 111.8(6) . . ?
F4_29 C3_29 C1_29 110.3(6) . . ?
F7_29 C4_29 F9_29 106.2(8) . . ?
F7_29 C4_29 F8_29 108.0(10) . . ?
F9_29 C4_29 F8_29 109.0(9) . . ?
F7_29 C4_29 C1_29 111.3(8) . . ?
F9_29 C4_29 C1_29 110.5(7) . . ?
F8_29 C4_29 C1_29 111.7(8) . . ?
C1_30 O1_30 Al13 157.6(15) . . ?
O1_30 C1_30 C4_30 110.1(11) . . ?
O1_30 C1_30 C2_30 108.4(12) . . ?
C4_30 C1_30 C2_30 111.4(9) . . ?
O1_30 C1_30 C3_30 109.1(12) . . ?
C4_30 C1_30 C3_30 108.1(8) . . ?
C2_30 C1_30 C3_30 109.7(9) . . ?
F2_30 C2_30 F1_30 105.7(11) . . ?
F2_30 C2_30 F3_30 108.5(11) . . ?
F1_30 C2_30 F3_30 108.5(11) . . ?
F2_30 C2_30 C1_30 112.0(10) . . ?
F1_30 C2_30 C1_30 110.2(10) . . ?
F3_30 C2_30 C1_30 111.6(10) . . ?
F4_30 C3_30 F6_30 107.4(10) . . ?
F4_30 C3_30 F5_30 107.5(10) . . ?
F6_30 C3_30 F5_30 107.1(10) . . ?
F4_30 C3_30 C1_30 112.2(10) . . ?
F6_30 C3_30 C1_30 111.6(10) . . ?
F5_30 C3_30 C1_30 110.8(9) . . ?
F7_30 C4_30 F9_30 109.2(11) . . ?
F7_30 C4_30 F8_30 105.3(14) . . ?
F9_30 C4_30 F8_30 107.0(13) . . ?
F7_30 C4_30 C1_30 112.1(9) . . ?
F9_30 C4_30 C1_30 112.8(10) . . ?
F8_30 C4_30 C1_30 110.1(12) . . ?
C1_31 O1_31 Al13 147.5(11) . . ?
O1_31 C1_31 C3_31 110.7(9) . . ?
O1_31 C1_31 C2_31 107.4(8) . . ?
C3_31 C1_31 C2_31 108.6(7) . . ?
O1_31 C1_31 C4_31 110.0(9) . . ?
C3_31 C1_31 C4_31 109.5(7) . . ?
C2_31 C1_31 C4_31 110.6(7) . . ?
F2_31 C2_31 F3_31 109.4(8) . . ?
F2_31 C2_31 F1_31 106.5(8) . . ?
F3_31 C2_31 F1_31 110.2(8) . . ?
F2_31 C2_31 C1_31 111.3(8) . . ?
F3_31 C2_31 C1_31 109.9(7) . . ?
F1_31 C2_31 C1_31 109.5(7) . . ?
F5_31 C3_31 F4_31 104.2(8) . . ?
F5_31 C3_31 F6_31 109.6(8) . . ?
F4_31 C3_31 F6_31 108.4(8) . . ?
F5_31 C3_31 C1_31 111.3(7) . . ?
F4_31 C3_31 C1_31 110.6(7) . . ?
F6_31 C3_31 C1_31 112.3(7) . . ?
F9_31 C4_31 F7_31 105.6(9) . . ?
F9_31 C4_31 F8_31 110.1(10) . . ?
F7_31 C4_31 F8_31 112.7(10) . . ?
F9_31 C4_31 C1_31 110.5(9) . . ?
F7_31 C4_31 C1_31 109.3(8) . . ?
F8_31 C4_31 C1_31 108.6(8) . . ?
C1_32 O1_32 Al16 146.7(15) . . ?
O1_32 C1_32 C3_32 111.3(11) . . ?
O1_32 C1_32 C4_32 105.5(10) . . ?
C3_32 C1_32 C4_32 109.8(6) . . ?
O1_32 C1_32 C2_32 111.2(11) . . ?
C3_32 C1_32 C2_32 109.5(6) . . ?
C4_32 C1_32 C2_32 109.4(6) . . ?
F3_32 C2_32 F1_32 107.8(8) . . ?
F3_32 C2_32 F2_32 108.2(9) . . ?
F1_32 C2_32 F2_32 106.7(6) . . ?
F3_32 C2_32 C1_32 110.9(9) . . ?
F1_32 C2_32 C1_32 111.4(5) . . ?
F2_32 C2_32 C1_32 111.7(6) . . ?
F4_32 C3_32 F5_32 107.5(9) . . ?
F4_32 C3_32 F6_32 107.1(11) . . ?
F5_32 C3_32 F6_32 107.3(7) . . ?
F4_32 C3_32 C1_32 111.3(10) . . ?
F5_32 C3_32 C1_32 111.0(5) . . ?
F6_32 C3_32 C1_32 112.3(7) . . ?
F9_32 C4_32 F7_32 108.0(9) . . ?
F9_32 C4_32 F8_32 109.0(12) . . ?
F7_32 C4_32 F8_32 106.6(6) . . ?
F9_32 C4_32 C1_32 109.6(10) . . ?
F7_32 C4_32 C1_32 110.8(5) . . ?
F8_32 C4_32 C1_32 112.7(8) . . ?
C1_33 O1_33 Al16 148(2) . . ?
O1_33 C1_33 C2_33 109.2(14) . . ?
O1_33 C1_33 C3_33 110.9(14) . . ?
C2_33 C1_33 C3_33 110.3(7) . . ?
O1_33 C1_33 C4_33 108.4(13) . . ?
C2_33 C1_33 C4_33 109.5(7) . . ?
C3_33 C1_33 C4_33 108.4(7) . . ?
F1_33 C2_33 F3_33 109.9(8) . . ?
F1_33 C2_33 F2_33 109.2(7) . . ?
F3_33 C2_33 F2_33 105.0(9) . . ?
F1_33 C2_33 C1_33 111.0(6) . . ?
F3_33 C2_33 C1_33 109.1(9) . . ?
F2_33 C2_33 C1_33 112.3(8) . . ?
F6_33 C3_33 F4_33 108.0(12) . . ?
F6_33 C3_33 F5_33 105.3(11) . . ?
F4_33 C3_33 F5_33 110.7(7) . . ?
F6_33 C3_33 C1_33 112.3(11) . . ?
F4_33 C3_33 C1_33 109.2(9) . . ?
F5_33 C3_33 C1_33 111.3(7) . . ?
F9_33 C4_33 F7_33 100.8(7) . . ?
F9_33 C4_33 F8_33 110.1(10) . . ?
F7_33 C4_33 F8_33 109.5(8) . . ?
F9_33 C4_33 C1_33 113.7(8) . . ?
F7_33 C4_33 C1_33 111.5(6) . . ?
F8_33 C4_33 C1_33 110.8(9) . . ?
C1_34 O1_34 Al14 150.9(12) . . ?
O1_34 C1_34 C4_34 111.6(11) . . ?
O1_34 C1_34 C2_34 108.3(11) . . ?
C4_34 C1_34 C2_34 109.8(11) . . ?
O1_34 C1_34 C3_34 108.3(12) . . ?
C4_34 C1_34 C3_34 110.1(11) . . ?
C2_34 C1_34 C3_34 108.8(12) . . ?
F2_34 C2_34 F1_34 112.2(18) . . ?
F2_34 C2_34 F3_34 107.7(14) . . ?
F1_34 C2_34 F3_34 100.9(16) . . ?
F2_34 C2_34 C1_34 112.1(13) . . ?
F1_34 C2_34 C1_34 112.7(17) . . ?
F3_34 C2_34 C1_34 110.6(12) . . ?
F6_34 C3_34 F5_34 108.1(16) . . ?
F6_34 C3_34 F4_34 107.0(18) . . ?
F5_34 C3_34 F4_34 107.3(16) . . ?
F6_34 C3_34 C1_34 111.5(16) . . ?
F5_34 C3_34 C1_34 111.5(13) . . ?
F4_34 C3_34 C1_34 111.2(15) . . ?
F9_34 C4_34 F8_34 108.6(13) . . ?
F9_34 C4_34 F7_34 105.2(13) . . ?
F8_34 C4_34 F7_34 106.3(13) . . ?
F9_34 C4_34 C1_34 110.7(11) . . ?
F8_34 C4_34 C1_34 113.7(12) . . ?
F7_34 C4_34 C1_34 111.8(12) . . ?
C1_35 O1_35 Al14 150.3(12) . . ?
O1_35 C1_35 C4_35 112.0(12) . . ?
O1_35 C1_35 C3_35 107.6(11) . . ?
C4_35 C1_35 C3_35 109.9(12) . . ?
O1_35 C1_35 C2_35 109.2(11) . . ?
C4_35 C1_35 C2_35 108.7(11) . . ?
C3_35 C1_35 C2_35 109.4(11) . . ?
F1_35 C2_35 F2_35 105.8(13) . . ?
F1_35 C2_35 F3_35 108.9(14) . . ?
F2_35 C2_35 F3_35 110.1(14) . . ?
F1_35 C2_35 C1_35 110.6(12) . . ?
F2_35 C2_35 C1_35 112.5(13) . . ?
F3_35 C2_35 C1_35 108.9(11) . . ?
F6_35 C3_35 F4_35 106.9(15) . . ?
F6_35 C3_35 F5_35 107.4(17) . . ?
F4_35 C3_35 F5_35 110.9(16) . . ?
F6_35 C3_35 C1_35 114.1(16) . . ?
F4_35 C3_35 C1_35 110.8(12) . . ?
F5_35 C3_35 C1_35 106.6(15) . . ?
F9_35 C4_35 F7_35 107.8(16) . . ?
F9_35 C4_35 F8_35 106.9(18) . . ?
F7_35 C4_35 F8_35 105.4(18) . . ?
F9_35 C4_35 C1_35 112.5(15) . . ?
F7_35 C4_35 C1_35 111.3(15) . . ?
F8_35 C4_35 C1_35 112.6(17) . . ?
C1_36 O1_36 Al13 150.6(15) . . ?
O1_36 C1_36 C4_36 110.3(13) . . ?
O1_36 C1_36 C2_36 108.3(12) . . ?
C4_36 C1_36 C2_36 109.6(11) . . ?
O1_36 C1_36 C3_36 112.3(13) . . ?
C4_36 C1_36 C3_36 107.3(11) . . ?
C2_36 C1_36 C3_36 109.0(11) . . ?
F2_36 C2_36 F1_36 111.9(14) . . ?
F2_36 C2_36 F3_36 103.8(13) . . ?
F1_36 C2_36 F3_36 112.9(14) . . ?
F2_36 C2_36 C1_36 110.6(12) . . ?
F1_36 C2_36 C1_36 108.5(12) . . ?
F3_36 C2_36 C1_36 109.0(11) . . ?
F5_36 C3_36 F6_36 112.5(14) . . ?
F5_36 C3_36 F4_36 111.2(14) . . ?
F6_36 C3_36 F4_36 106.4(13) . . ?
F5_36 C3_36 C1_36 105.1(12) . . ?
F6_36 C3_36 C1_36 111.0(12) . . ?
F4_36 C3_36 C1_36 110.8(11) . . ?
F9_36 C4_36 F8_36 109.3(17) . . ?
F9_36 C4_36 F7_36 110.2(16) . . ?
F8_36 C4_36 F7_36 107.8(16) . . ?
F9_36 C4_36 C1_36 109.6(14) . . ?
F8_36 C4_36 C1_36 110.9(15) . . ?
F7_36 C4_36 C1_36 108.9(14) . . ?
C5_37 C1_37 C2_37 108.3(8) . . ?
C5_37 C1_37 C10_37 124.0(9) . . ?
C2_37 C1_37 C10_37 127.6(9) . . ?
C5_37 C1_37 Al4 68.6(10) . . ?
C2_37 C1_37 Al4 68.8(5) . . ?
C10_37 C1_37 Al4 129.0(6) . . ?
C3_37 C2_37 C1_37 108.4(7) . . ?
C3_37 C2_37 C9_37 128.5(10) . . ?
C1_37 C2_37 C9_37 123.1(10) . . ?
C3_37 C2_37 Al4 66.3(4) . . ?
C1_37 C2_37 Al4 76.8(5) . . ?
C9_37 C2_37 Al4 124.0(7) . . ?
C2_37 C3_37 C4_37 107.2(8) . . ?
C2_37 C3_37 C8_37 128.3(11) . . ?
C4_37 C3_37 C8_37 124.4(11) . . ?
C2_37 C3_37 Al4 77.7(4) . . ?
C4_37 C3_37 Al4 73.2(11) . . ?
C8_37 C3_37 Al4 117.0(8) . . ?
C5_37 C4_37 C3_37 108.4(9) . . ?
C5_37 C4_37 C7_37 124.1(13) . . ?
C3_37 C4_37 C7_37 127.0(13) . . ?
C5_37 C4_37 Al4 75.5(11) . . ?
C3_37 C4_37 Al4 69.2(9) . . ?
C7_37 C4_37 Al4 115.0(18) . . ?
C1_37 C5_37 C4_37 107.3(9) . . ?
C1_37 C5_37 C6_37 124.0(11) . . ?
C4_37 C5_37 C6_37 127.9(12) . . ?
C1_37 C5_37 Al4 77.0(9) . . ?
C4_37 C5_37 Al4 68.6(11) . . ?
C6_37 C5_37 Al4 128.1(15) . . ?
C5_37 C6_37 H6A_37 109.5 . . ?
C5_37 C6_37 H6B_37 109.5 . . ?
H6A_37 C6_37 H6B_37 109.5 . . ?
C5_37 C6_37 H6C_37 109.5 . . ?
H6A_37 C6_37 H6C_37 109.5 . . ?
H6B_37 C6_37 H6C_37 109.5 . . ?
C4_37 C7_37 H7A_37 109.5 . . ?
C4_37 C7_37 H7B_37 109.5 . . ?
H7A_37 C7_37 H7B_37 109.5 . . ?
C4_37 C7_37 H7C_37 109.5 . . ?
H7A_37 C7_37 H7C_37 109.5 . . ?
H7B_37 C7_37 H7C_37 109.5 . . ?
C3_37 C8_37 H8A_37 109.5 . . ?
C3_37 C8_37 H8B_37 109.5 . . ?
H8A_37 C8_37 H8B_37 109.5 . . ?
C3_37 C8_37 H8C_37 109.5 . . ?
H8A_37 C8_37 H8C_37 109.5 . . ?
H8B_37 C8_37 H8C_37 109.5 . . ?
C2_37 C9_37 H9A_37 109.5 . . ?
C2_37 C9_37 H9B_37 109.5 . . ?
H9A_37 C9_37 H9B_37 109.5 . . ?
C2_37 C9_37 H9C_37 109.5 . . ?
H9A_37 C9_37 H9C_37 109.5 . . ?
H9B_37 C9_37 H9C_37 109.5 . . ?
C1_37 C10_37 H10A_37 109.5 . . ?
C1_37 C10_37 H10B_37 109.5 . . ?
H10A_37 C10_37 H10B_37 109.5 . . ?
C1_37 C10_37 H10C_37 109.5 . . ?
H10A_37 C10_37 H10C_37 109.5 . . ?
H10B_37 C10_37 H10C_37 109.5 . . ?
C1_39 O1_39 Al15 156(2) . . ?
O1_39 C1_39 C4_39 109.7(15) . . ?
O1_39 C1_39 C2_39 109.7(15) . . ?
C4_39 C1_39 C2_39 111.8(11) . . ?
O1_39 C1_39 C3_39 108.4(14) . . ?
C4_39 C1_39 C3_39 106.7(10) . . ?
C2_39 C1_39 C3_39 110.4(11) . . ?
F1_39 C2_39 F3_39 109.4(16) . . ?
F1_39 C2_39 F2_39 104.9(14) . . ?
F3_39 C2_39 F2_39 107.1(18) . . ?
F1_39 C2_39 C1_39 111.5(11) . . ?
F3_39 C2_39 C1_39 112.0(15) . . ?
F2_39 C2_39 C1_39 111.7(16) . . ?
F4_39 C3_39 F6_39 109.9(16) . . ?
F4_39 C3_39 F5_39 103.8(15) . . ?
F6_39 C3_39 F5_39 104.0(12) . . ?
F4_39 C3_39 C1_39 113.7(15) . . ?
F6_39 C3_39 C1_39 114.2(12) . . ?
F5_39 C3_39 C1_39 110.3(11) . . ?
F9_39 C4_39 F8_39 110.1(15) . . ?
F9_39 C4_39 F7_39 101.7(16) . . ?
F8_39 C4_39 F7_39 106.9(16) . . ?
F9_39 C4_39 C1_39 116.4(14) . . ?
F8_39 C4_39 C1_39 111.4(12) . . ?
F7_39 C4_39 C1_39 109.5(14) . . ?
C5_41 C1_41 C2_41 108.4(5) . . ?
C5_41 C1_41 C10_41 127.7(5) . . ?
C2_41 C1_41 C10_41 123.8(5) . . ?
C5_41 C1_41 Al10 69.8(4) . . ?
C2_41 C1_41 Al10 70.9(3) . . ?
C10_41 C1_41 Al10 128.6(4) . . ?
C3_41 C2_41 C1_41 108.5(5) . . ?
C3_41 C2_41 C9_41 123.6(6) . . ?
C1_41 C2_41 C9_41 128.0(6) . . ?
C3_41 C2_41 Al10 69.4(3) . . ?
C1_41 C2_41 Al10 71.2(3) . . ?
C9_41 C2_41 Al10 126.6(4) . . ?
C2_41 C3_41 C4_41 106.7(4) . . ?
C2_41 C3_41 C8_41 126.2(7) . . ?
C4_41 C3_41 C8_41 127.0(7) . . ?
C2_41 C3_41 Al10 72.5(2) . . ?
C4_41 C3_41 Al10 69.9(3) . . ?
C8_41 C3_41 Al10 123.1(4) . . ?
C5_41 C4_41 C3_41 109.3(4) . . ?
C5_41 C4_41 C7_41 125.8(7) . . ?
C3_41 C4_41 C7_41 124.9(6) . . ?
C5_41 C4_41 Al10 71.9(4) . . ?
C3_41 C4_41 Al10 71.1(3) . . ?
C7_41 C4_41 Al10 122.7(4) . . ?
C4_41 C5_41 C1_41 107.1(5) . . ?
C4_41 C5_41 C6_41 130.7(6) . . ?
C1_41 C5_41 C6_41 122.1(5) . . ?
C4_41 C5_41 Al10 69.7(4) . . ?
C1_41 C5_41 Al10 72.2(3) . . ?
C6_41 C5_41 Al10 125.7(5) . . ?
C5_41 C6_41 H6A_41 109.5 . . ?
C5_41 C6_41 H6B_41 109.5 . . ?
H6A_41 C6_41 H6B_41 109.5 . . ?
C5_41 C6_41 H6C_41 109.5 . . ?
H6A_41 C6_41 H6C_41 109.5 . . ?
H6B_41 C6_41 H6C_41 109.5 . . ?
C4_41 C7_41 H7A_41 109.5 . . ?
C4_41 C7_41 H7B_41 109.5 . . ?
H7A_41 C7_41 H7B_41 109.5 . . ?
C4_41 C7_41 H7C_41 109.5 . . ?
H7A_41 C7_41 H7C_41 109.5 . . ?
H7B_41 C7_41 H7C_41 109.5 . . ?
C3_41 C8_41 H8A_41 109.5 . . ?
C3_41 C8_41 H8B_41 109.5 . . ?
H8A_41 C8_41 H8B_41 109.5 . . ?
C3_41 C8_41 H8C_41 109.5 . . ?
H8A_41 C8_41 H8C_41 109.5 . . ?
H8B_41 C8_41 H8C_41 109.5 . . ?
C2_41 C9_41 H9A_41 109.5 . . ?
C2_41 C9_41 H9B_41 109.5 . . ?
H9A_41 C9_41 H9B_41 109.5 . . ?
C2_41 C9_41 H9C_41 109.5 . . ?
H9A_41 C9_41 H9C_41 109.5 . . ?
H9B_41 C9_41 H9C_41 109.5 . . ?
C1_41 C10_41 H10A_41 109.5 . . ?
C1_41 C10_41 H10B_41 109.5 . . ?
H10A_41 C10_41 H10B_41 109.5 . . ?
C1_41 C10_41 H10C_41 109.5 . . ?
H10A_41 C10_41 H10C_41 109.5 . . ?
H10B_41 C10_41 H10C_41 109.5 . . ?
C5_38 C1_38 C2_38 106.0(7) . . ?
C5_38 C1_38 C10_38 122.8(7) . . ?
C2_38 C1_38 C10_38 131.2(7) . . ?
C5_38 C1_38 Al10 72.8(4) . . ?
C2_38 C1_38 Al10 69.0(4) . . ?
C10_38 C1_38 Al10 123.7(6) . . ?
C3_38 C2_38 C1_38 109.9(7) . . ?
C3_38 C2_38 C9_38 127.2(9) . . ?
C1_38 C2_38 C9_38 122.9(9) . . ?
C3_38 C2_38 Al10 71.0(4) . . ?
C1_38 C2_38 Al10 74.7(4) . . ?
C9_38 C2_38 Al10 123.6(6) . . ?
C2_38 C3_38 C4_38 107.0(6) . . ?
C2_38 C3_38 C8_38 127.8(10) . . ?
C4_38 C3_38 C8_38 124.9(10) . . ?
C2_38 C3_38 Al10 72.5(4) . . ?
C4_38 C3_38 Al10 73.2(4) . . ?
C8_38 C3_38 Al10 124.1(6) . . ?
C5_38 C4_38 C3_38 107.9(6) . . ?
C5_38 C4_38 C7_38 125.5(8) . . ?
C3_38 C4_38 C7_38 126.6(8) . . ?
C5_38 C4_38 Al10 74.6(4) . . ?
C3_38 C4_38 Al10 70.0(4) . . ?
C7_38 C4_38 Al10 122.0(5) . . ?
C1_38 C5_38 C4_38 109.2(6) . . ?
C1_38 C5_38 C6_38 127.1(7) . . ?
C4_38 C5_38 C6_38 123.7(7) . . ?
C1_38 C5_38 Al10 71.9(5) . . ?
C4_38 C5_38 Al10 69.7(4) . . ?
C6_38 C5_38 Al10 124.3(4) . . ?
C5_38 C6_38 H6A_38 109.5 . . ?
C5_38 C6_38 H6B_38 109.5 . . ?
H6A_38 C6_38 H6B_38 109.5 . . ?
C5_38 C6_38 H6C_38 109.5 . . ?
H6A_38 C6_38 H6C_38 109.5 . . ?
H6B_38 C6_38 H6C_38 109.5 . . ?
C4_38 C7_38 H7A_38 109.5 . . ?
C4_38 C7_38 H7B_38 109.5 . . ?
H7A_38 C7_38 H7B_38 109.5 . . ?
C4_38 C7_38 H7C_38 109.5 . . ?
H7A_38 C7_38 H7C_38 109.5 . . ?
H7B_38 C7_38 H7C_38 109.5 . . ?
C3_38 C8_38 H8A_38 109.5 . . ?
C3_38 C8_38 H8B_38 109.5 . . ?
H8A_38 C8_38 H8B_38 109.5 . . ?
C3_38 C8_38 H8C_38 109.5 . . ?
H8A_38 C8_38 H8C_38 109.5 . . ?
H8B_38 C8_38 H8C_38 109.5 . . ?
C2_38 C9_38 H9A_38 109.5 . . ?
C2_38 C9_38 H9B_38 109.5 . . ?
H9A_38 C9_38 H9B_38 109.5 . . ?
C2_38 C9_38 H9C_38 109.5 . . ?
H9A_38 C9_38 H9C_38 109.5 . . ?
H9B_38 C9_38 H9C_38 109.5 . . ?
C1_38 C10_38 H10A_38 109.5 . . ?
C1_38 C10_38 H10B_38 109.5 . . ?
H10A_38 C10_38 H10B_38 109.5 . . ?
C1_38 C10_38 H10C_38 109.5 . . ?
H10A_38 C10_38 H10C_38 109.5 . . ?
H10B_38 C10_38 H10C_38 109.5 . . ?
C1_28 O1_28 Al13 151.2(15) . . ?
O1_28 C1_28 C3_28 108.9(12) . . ?
O1_28 C1_28 C4_28 109.4(13) . . ?
C3_28 C1_28 C4_28 109.3(11) . . ?
O1_28 C1_28 C2_28 109.9(13) . . ?
C3_28 C1_28 C2_28 108.8(10) . . ?
C4_28 C1_28 C2_28 110.5(11) . . ?
F2_28 C2_28 F1_28 107.2(13) . . ?
F2_28 C2_28 F3_28 111.7(13) . . ?
F1_28 C2_28 F3_28 108.5(14) . . ?
F2_28 C2_28 C1_28 110.9(12) . . ?
F1_28 C2_28 C1_28 109.3(11) . . ?
F3_28 C2_28 C1_28 109.1(12) . . ?
F4_28 C3_28 F6_28 107.5(13) . . ?
F4_28 C3_28 F5_28 111.3(14) . . ?
F6_28 C3_28 F5_28 106.6(13) . . ?
F4_28 C3_28 C1_28 110.9(12) . . ?
F6_28 C3_28 C1_28 110.9(12) . . ?
F5_28 C3_28 C1_28 109.6(12) . . ?
F8_28 C4_28 F9_28 104.7(14) . . ?
F8_28 C4_28 F7_28 107.0(15) . . ?
F9_28 C4_28 F7_28 109.6(15) . . ?
F8_28 C4_28 C1_28 113.0(13) . . ?
F9_28 C4_28 C1_28 112.3(14) . . ?
F7_28 C4_28 C1_28 110.0(14) . . ?
C2_40 C1_40 C5_40 109.6(8) . . ?
C2_40 C1_40 C10_40 125.2(8) . . ?
C5_40 C1_40 C10_40 125.2(8) . . ?
C2_40 C1_40 Al12 73.1(5) . . ?
C5_40 C1_40 Al12 70.2(9) . . ?
C10_40 C1_40 Al12 121.5(8) . . ?
C1_40 C2_40 C3_40 107.0(8) . . ?
C1_40 C2_40 C9_40 128.5(8) . . ?
C3_40 C2_40 C9_40 124.4(8) . . ?
C1_40 C2_40 Al12 70.2(5) . . ?
C3_40 C2_40 Al12 71.3(5) . . ?
C9_40 C2_40 Al12 125.5(8) . . ?
C4_40 C3_40 C2_40 108.1(8) . . ?
C4_40 C3_40 C8_40 124.2(9) . . ?
C2_40 C3_40 C8_40 127.5(9) . . ?
C4_40 C3_40 Al12 69.0(11) . . ?
C2_40 C3_40 Al12 72.0(5) . . ?
C8_40 C3_40 Al12 129.0(10) . . ?
C3_40 C4_40 C5_40 108.6(9) . . ?
C3_40 C4_40 C7_40 126.5(9) . . ?
C5_40 C4_40 C7_40 124.4(9) . . ?
C3_40 C4_40 Al12 73.9(10) . . ?
C5_40 C4_40 Al12 71.3(12) . . ?
C7_40 C4_40 Al12 126.4(17) . . ?
C1_40 C5_40 C4_40 106.7(8) . . ?
C1_40 C5_40 C6_40 124.8(8) . . ?
C4_40 C5_40 C6_40 128.5(9) . . ?
C1_40 C5_40 Al12 72.4(8) . . ?
C4_40 C5_40 Al12 70.9(13) . . ?
C6_40 C5_40 Al12 123.2(12) . . ?
C5_40 C6_40 H6A_40 109.5 . . ?
C5_40 C6_40 H6B_40 109.5 . . ?
H6A_40 C6_40 H6B_40 109.5 . . ?
C5_40 C6_40 H6C_40 109.5 . . ?
H6A_40 C6_40 H6C_40 109.5 . . ?
H6B_40 C6_40 H6C_40 109.5 . . ?
C4_40 C7_40 H7A_40 109.5 . . ?
C4_40 C7_40 H7B_40 109.5 . . ?
H7A_40 C7_40 H7B_40 109.5 . . ?
C4_40 C7_40 H7C_40 109.5 . . ?
H7A_40 C7_40 H7C_40 109.5 . . ?
H7B_40 C7_40 H7C_40 109.5 . . ?
C3_40 C8_40 H8A_40 109.5 . . ?
C3_40 C8_40 H8B_40 109.5 . . ?
H8A_40 C8_40 H8B_40 109.5 . . ?
C3_40 C8_40 H8C_40 109.5 . . ?
H8A_40 C8_40 H8C_40 109.5 . . ?
H8B_40 C8_40 H8C_40 109.5 . . ?
C2_40 C9_40 H9A_40 109.5 . . ?
C2_40 C9_40 H9B_40 109.5 . . ?
H9A_40 C9_40 H9B_40 109.5 . . ?
C2_40 C9_40 H9C_40 109.5 . . ?
H9A_40 C9_40 H9C_40 109.5 . . ?
H9B_40 C9_40 H9C_40 109.5 . . ?
C1_40 C10_40 H10A_40 109.5 . . ?
C1_40 C10_40 H10B_40 109.5 . . ?
H10A_40 C10_40 H10B_40 109.5 . . ?
C1_40 C10_40 H10C_40 109.5 . . ?
H10A_40 C10_40 H10C_40 109.5 . . ?
H10B_40 C10_40 H10C_40 109.5 . . ?
C2_42 C1_42 C5_42 109.0(11) . . ?
C2_42 C1_42 C10_42 124.3(16) . . ?
C5_42 C1_42 C10_42 126.6(16) . . ?
C2_42 C1_42 Al8 77.2(8) . . ?
C5_42 C1_42 Al8 68.6(11) . . ?
C10_42 C1_42 Al8 122.4(15) . . ?
C3_42 C2_42 C1_42 107.5(11) . . ?
C3_42 C2_42 C9_42 125.8(13) . . ?
C1_42 C2_42 C9_42 126.7(13) . . ?
C3_42 C2_42 Al8 72.0(7) . . ?
C1_42 C2_42 Al8 66.1(8) . . ?
C9_42 C2_42 Al8 128.1(12) . . ?
C2_42 C3_42 C4_42 107.8(10) . . ?
C2_42 C3_42 C8_42 123.9(13) . . ?
C4_42 C3_42 C8_42 128.2(13) . . ?
C2_42 C3_42 Al8 72.3(7) . . ?
C4_42 C3_42 Al8 65.7(9) . . ?
C8_42 C3_42 Al8 131.0(10) . . ?
C5_42 C4_42 C3_42 109.2(10) . . ?
C5_42 C4_42 C7_42 124.2(14) . . ?
C3_42 C4_42 C7_42 126.6(14) . . ?
C5_42 C4_42 Al8 69.1(11) . . ?
C3_42 C4_42 Al8 77.5(9) . . ?
C7_42 C4_42 Al8 121.3(13) . . ?
C4_42 C5_42 C1_42 106.4(10) . . ?
C4_42 C5_42 C6_42 129.0(15) . . ?
C1_42 C5_42 C6_42 124.5(14) . . ?
C4_42 C5_42 Al8 72.1(11) . . ?
C1_42 C5_42 Al8 72.6(12) . . ?
C6_42 C5_42 Al8 118.0(15) . . ?
C5_42 C6_42 H6A_42 109.5 . . ?
C5_42 C6_42 H6B_42 109.5 . . ?
H6A_42 C6_42 H6B_42 109.5 . . ?
C5_42 C6_42 H6C_42 109.5 . . ?
H6A_42 C6_42 H6C_42 109.5 . . ?
H6B_42 C6_42 H6C_42 109.5 . . ?
C4_42 C7_42 H7A_42 109.5 . . ?
C4_42 C7_42 H7B_42 109.5 . . ?
H7A_42 C7_42 H7B_42 109.5 . . ?
C4_42 C7_42 H7C_42 109.5 . . ?
H7A_42 C7_42 H7C_42 109.5 . . ?
H7B_42 C7_42 H7C_42 109.5 . . ?
C3_42 C8_42 H8A_42 109.5 . . ?
C3_42 C8_42 H8B_42 109.5 . . ?
H8A_42 C8_42 H8B_42 109.5 . . ?
C3_42 C8_42 H8C_42 109.5 . . ?
H8A_42 C8_42 H8C_42 109.5 . . ?
H8B_42 C8_42 H8C_42 109.5 . . ?
C2_42 C9_42 H9A_42 109.5 . . ?
C2_42 C9_42 H9B_42 109.5 . . ?
H9A_42 C9_42 H9B_42 109.5 . . ?
C2_42 C9_42 H9C_42 109.5 . . ?
H9A_42 C9_42 H9C_42 109.5 . . ?
H9B_42 C9_42 H9C_42 109.5 . . ?
C1_42 C10_42 H10A_42 109.5 . . ?
C1_42 C10_42 H10B_42 109.5 . . ?
H10A_42 C10_42 H10B_42 109.5 . . ?
C1_42 C10_42 H10C_42 109.5 . . ?
H10A_42 C10_42 H10C_42 109.5 . . ?
H10B_42 C10_42 H10C_42 109.5 . . ?

loop_
_geom_bond_atom_site_label_1
_geom_bond_atom_site_label_2
_geom_bond_distance
_geom_bond_site_symmetry_2
_geom_bond_publ_flag
Ga1 Al2 2.5306(8) . ?
Ga1 Al3 2.5364(9) . ?
Ga1 Al1 2.5392(7) . ?
Ga2 Al4 2.5219(9) . ?
Ga2 Al6 2.5266(7) . ?
Ga2 Al5 2.5350(9) . ?
Ga3 Al7 2.5299(8) . ?
Ga3 Al9 2.5341(7) . ?
Ga3 Al8 2.5341(7) . ?
Ga4 Al11 2.5206(7) . ?
Ga4 Al10 2.5263(9) . ?
Ga4 Al12 2.5483(8) . ?
Al1 C3_21 2.204(2) . ?
Al1 C2_21 2.216(2) . ?
Al1 C4_21 2.219(2) . ?
Al1 C5_21 2.222(2) . ?
Al1 C1_21 2.227(2) . ?
Al6 C2_19 2.202(2) . ?
Al6 C1_19 2.205(2) . ?
Al6 C3_19 2.212(2) . ?
Al6 C4_19 2.217(2) . ?
Al6 C5_19 2.219(2) . ?
Al7 C2_24 2.200(2) . ?
Al7 C1_24 2.215(2) . ?
Al7 C3_24 2.216(2) . ?
Al7 C5_24 2.226(2) . ?
Al7 C4_24 2.229(2) . ?
Al8 C5_42 2.12(2) . ?
Al8 C4_42 2.155(18) . ?
Al8 C1_42 2.17(2) . ?
Al8 C4_23 2.197(3) . ?
Al8 C5_23 2.216(4) . ?
Al8 C3_23 2.226(3) . ?
Al8 C1_23 2.239(3) . ?
Al8 C2_23 2.250(3) . ?
Al8 C3_42 2.309(14) . ?
Al8 C2_42 2.313(18) . ?
Al9 C4_25 2.201(2) . ?
Al9 C5_25 2.210(2) . ?
Al9 C3_25 2.213(2) . ?
Al9 C1_25 2.2145(19) . ?
Al9 C2_25 2.229(2) . ?
Al10 C4_41 2.133(6) . ?
Al10 C3_41 2.149(5) . ?
Al10 C5_41 2.161(8) . ?
Al10 C2_41 2.189(4) . ?
Al10 C1_41 2.193(5) . ?
Al10 C3_38 2.229(8) . ?
Al10 C2_38 2.248(10) . ?
Al10 C4_38 2.271(7) . ?
Al10 C1_38 2.322(9) . ?
Al10 C5_38 2.334(6) . ?
Al11 C2_27 2.193(2) . ?
Al11 C1_27 2.206(2) . ?
Al11 C3_27 2.213(2) . ?
Al11 C4_27 2.230(2) . ?
Al11 C5_27 2.234(2) . ?
Al12 C4_40 2.19(3) . ?
Al12 C5_40 2.199(19) . ?
Al12 C5_26 2.207(11) . ?
Al12 C4_26 2.216(16) . ?
Al12 C1_26 2.220(9) . ?
Al12 C3_26 2.220(10) . ?
Al12 C2_26 2.223(9) . ?
Al12 C1_40 2.228(13) . ?
Al12 C3_40 2.258(15) . ?
Al12 C2_40 2.267(13) . ?
Al13 O1_31 1.653(11) . ?
Al13 O1_28 1.675(17) . ?
Al13 O1_30 1.691(15) . ?
Al13 O1_10 1.693(5) . ?
Al13 O1_36 1.693(16) . ?
Al13 O1_9 1.7317(19) . ?
Al13 O1_12 1.733(4) . ?
Al13 O1_11 1.747(3) . ?
Al13 O1_29 1.833(13) . ?
Al14 O1_35 1.670(11) . ?
Al14 O1_34 1.693(12) . ?
Al14 O1_15 1.7195(15) . ?
Al14 O1_14 1.7219(16) . ?
Al14 O1_16 1.726(2) . ?
Al14 O1_13 1.7276(14) . ?
Al15 O1_39 1.65(2) . ?
Al15 O1_8 1.7221(14) . ?
Al15 O1_7 1.7231(14) . ?
Al15 O1_5 1.7268(14) . ?
Al15 O1_6 1.735(3) . ?
Al16 O1_4 1.683(13) . ?
Al16 O1_33 1.696(19) . ?
Al16 O1_2 1.7173(14) . ?
Al16 O1_3 1.7223(14) . ?
Al16 O1_1 1.745(13) . ?
Al16 O1_32 1.775(14) . ?
Al2 C4_20 2.209(2) . ?
Al2 C5_20 2.211(2) . ?
Al2 C3_20 2.219(2) . ?
Al2 C1_20 2.225(2) . ?
Al2 C2_20 2.237(2) . ?
Al3 C2_22 2.202(2) . ?
Al3 C1_22 2.212(2) . ?
Al3 C3_22 2.216(2) . ?
Al3 C4_22 2.231(2) . ?
Al3 C5_22 2.232(2) . ?
Al4 C4_18 2.162(4) . ?
Al4 C3_18 2.174(9) . ?
Al4 C3_37 2.196(9) . ?
Al4 C2_18 2.204(7) . ?
Al4 C5_18 2.216(3) . ?
Al4 C1_18 2.232(3) . ?
Al4 C4_37 2.25(3) . ?
Al4 C5_37 2.34(2) . ?
Al4 C2_37 2.344(9) . ?
Al4 C1_37 2.447(9) . ?
Al5 C1_17 2.204(2) . ?
Al5 C5_17 2.216(2) . ?
Al5 C2_17 2.220(2) . ?
Al5 C4_17 2.222(2) . ?
Al5 C3_17 2.232(2) . ?
O1_1 C1_1 1.353(8) . ?
C1_1 C2_1 1.538(7) . ?
C1_1 C3_1 1.543(7) . ?
C1_1 C4_1 1.549(6) . ?
C2_1 F2_1 1.324(8) . ?
C2_1 F3_1 1.328(7) . ?
C2_1 F1_1 1.338(6) . ?
C3_1 F6_1 1.326(7) . ?
C3_1 F4_1 1.329(8) . ?
C3_1 F5_1 1.332(5) . ?
C4_1 F9_1 1.258(7) . ?
C4_1 F7_1 1.333(7) . ?
C4_1 F8_1 1.338(7) . ?
O1_2 C1_2 1.348(2) . ?
C1_2 C3_2 1.548(3) . ?
C1_2 C2_2 1.548(4) . ?
C1_2 C4_2 1.556(3) . ?
C2_2 F3_2 1.322(3) . ?
C2_2 F1_2 1.340(3) . ?
C2_2 F2_2 1.349(3) . ?
C3_2 F4_2 1.323(3) . ?
C3_2 F5_2 1.334(3) . ?
C3_2 F6_2 1.345(2) . ?
C4_2 F9_2 1.335(3) . ?
C4_2 F8_2 1.342(3) . ?
C4_2 F7_2 1.343(4) . ?
O1_3 C1_3 1.349(2) . ?
C1_3 C3_3 1.551(3) . ?
C1_3 C2_3 1.552(3) . ?
C1_3 C4_3 1.557(3) . ?
C2_3 F3_3 1.313(3) . ?
C2_3 F1_3 1.330(3) . ?
C2_3 F2_3 1.340(2) . ?
C3_3 F4_3 1.313(3) . ?
C3_3 F6_3 1.332(3) . ?
C3_3 F5_3 1.340(3) . ?
C4_3 F9_3 1.327(3) . ?
C4_3 F7_3 1.333(3) . ?
C4_3 F8_3 1.335(3) . ?
O1_4 C1_4 1.355(9) . ?
C1_4 C4_4 1.549(8) . ?
C1_4 C3_4 1.558(8) . ?
C1_4 C2_4 1.560(8) . ?
C2_4 F3_4 1.325(9) . ?
C2_4 F1_4 1.329(8) . ?
C2_4 F2_4 1.341(6) . ?
C3_4 F4_4 1.324(10) . ?
C3_4 F5_4 1.326(7) . ?
C3_4 F6_4 1.354(8) . ?
C4_4 F9_4 1.328(10) . ?
C4_4 F7_4 1.338(5) . ?
C4_4 F8_4 1.339(7) . ?
O1_5 C1_5 1.351(2) . ?
C1_5 C2_5 1.550(3) . ?
C1_5 C4_5 1.553(3) . ?
C1_5 C3_5 1.556(3) . ?
C2_5 F1_5 1.329(3) . ?
C2_5 F3_5 1.333(3) . ?
C2_5 F2_5 1.336(2) . ?
C3_5 F4_5 1.314(3) . ?
C3_5 F5_5 1.334(3) . ?
C3_5 F6_5 1.338(2) . ?
C4_5 F7_5 1.326(3) . ?
C4_5 F9_5 1.330(2) . ?
C4_5 F8_5 1.339(2) . ?
O1_6 C1_6 1.353(3) . ?
C1_6 C4_6 1.551(4) . ?
C1_6 C3_6 1.553(4) . ?
C1_6 C2_6 1.557(4) . ?
C2_6 F3_6 1.311(4) . ?
C2_6 F2_6 1.328(3) . ?
C2_6 F1_6 1.332(3) . ?
C3_6 F4_6 1.315(4) . ?
C3_6 F6_6 1.334(3) . ?
C3_6 F5_6 1.343(5) . ?
C4_6 F9_6 1.324(5) . ?
C4_6 F8_6 1.330(4) . ?
C4_6 F7_6 1.338(3) . ?
O1_7 C1_7 1.347(2) . ?
C1_7 C2_7 1.551(3) . ?
C1_7 C3_7 1.552(3) . ?
C1_7 C4_7 1.561(3) . ?
C2_7 F3_7 1.320(2) . ?
C2_7 F1_7 1.334(3) . ?
C2_7 F2_7 1.349(2) . ?
C3_7 F4_7 1.322(3) . ?
C3_7 F5_7 1.338(3) . ?
C3_7 F6_7 1.342(3) . ?
C4_7 F9_7 1.323(3) . ?
C4_7 F7_7 1.334(3) . ?
C4_7 F8_7 1.336(2) . ?
O1_8 C1_8 1.347(2) . ?
C1_8 C4_8 1.549(3) . ?
C1_8 C2_8 1.551(3) . ?
C1_8 C3_8 1.561(3) . ?
C2_8 F3_8 1.325(3) . ?
C2_8 F1_8 1.334(3) . ?
C2_8 F2_8 1.339(3) . ?
C3_8 F4_8 1.328(3) . ?
C3_8 F6_8 1.330(3) . ?
C3_8 F5_8 1.339(3) . ?
C4_8 F7_8 1.330(3) . ?
C4_8 F9_8 1.333(2) . ?
C4_8 F8_8 1.338(3) . ?
O1_9 C1_9 1.344(3) . ?
C1_9 C2_9 1.547(3) . ?
C1_9 C3_9 1.553(3) . ?
C1_9 C4_9 1.553(3) . ?
C2_9 F1_9 1.330(3) . ?
C2_9 F3_9 1.336(3) . ?
C2_9 F2_9 1.336(3) . ?
C3_9 F5_9 1.324(3) . ?
C3_9 F4_9 1.330(3) . ?
C3_9 F6_9 1.349(3) . ?
C4_9 F9_9 1.315(3) . ?
C4_9 F7_9 1.326(3) . ?
C4_9 F8_9 1.348(3) . ?
O1_10 C1_10 1.356(5) . ?
C1_10 C2_10 1.536(5) . ?
C1_10 C3_10 1.550(5) . ?
C1_10 C4_10 1.554(4) . ?
C2_10 F1_10 1.311(5) . ?
C2_10 F3_10 1.336(4) . ?
C2_10 F2_10 1.345(5) . ?
C3_10 F4_10 1.305(6) . ?
C3_10 F5_10 1.316(5) . ?
C3_10 F6_10 1.348(4) . ?
C4_10 F9_10 1.315(4) . ?
C4_10 F7_10 1.326(4) . ?
C4_10 F8_10 1.344(3) . ?
O1_11 C1_11 1.349(4) . ?
C1_11 C3_11 1.548(4) . ?
C1_11 C4_11 1.552(4) . ?
C1_11 C2_11 1.563(4) . ?
C2_11 F2_11 1.318(3) . ?
C2_11 F3_11 1.325(3) . ?
C2_11 F1_11 1.342(3) . ?
C3_11 F5_11 1.321(3) . ?
C3_11 F4_11 1.335(3) . ?
C3_11 F6_11 1.341(3) . ?
C4_11 F9_11 1.310(4) . ?
C4_11 F8_11 1.342(3) . ?
C4_11 F7_11 1.347(3) . ?
O1_12 C1_12 1.354(5) . ?
C1_12 C2_12 1.549(5) . ?
C1_12 C3_12 1.552(4) . ?
C1_12 C4_12 1.560(4) . ?
C2_12 F3_12 1.317(5) . ?
C2_12 F2_12 1.333(4) . ?
C2_12 F1_12 1.339(5) . ?
C3_12 F4_12 1.330(4) . ?
C3_12 F6_12 1.334(5) . ?
C3_12 F5_12 1.335(4) . ?
C4_12 F9_12 1.321(3) . ?
C4_12 F7_12 1.333(5) . ?
C4_12 F8_12 1.333(3) . ?
O1_13 C1_13 1.348(2) . ?
C1_13 C4_13 1.550(3) . ?
C1_13 C3_13 1.551(3) . ?
C1_13 C2_13 1.551(3) . ?
C2_13 F2_13 1.328(3) . ?
C2_13 F3_13 1.332(3) . ?
C2_13 F1_13 1.341(3) . ?
C3_13 F4_13 1.321(3) . ?
C3_13 F5_13 1.333(3) . ?
C3_13 F6_13 1.340(3) . ?
C4_13 F9_13 1.317(3) . ?
C4_13 F7_13 1.339(3) . ?
C4_13 F8_13 1.342(2) . ?
O1_14 C1_14 1.350(3) . ?
C1_14 C4_14 1.552(3) . ?
C1_14 C3_14 1.556(3) . ?
C1_14 C2_14 1.561(3) . ?
C2_14 F3_14 1.325(3) . ?
C2_14 F1_14 1.332(3) . ?
C2_14 F2_14 1.338(3) . ?
C3_14 F4_14 1.322(3) . ?
C3_14 F5_14 1.335(3) . ?
C3_14 F6_14 1.337(3) . ?
C4_14 F9_14 1.321(3) . ?
C4_14 F8_14 1.333(3) . ?
C4_14 F7_14 1.338(3) . ?
O1_15 C1_15 1.351(2) . ?
C1_15 C4_15 1.536(3) . ?
C1_15 C3_15 1.541(3) . ?
C1_15 C2_15 1.559(3) . ?
C2_15 F3_15 1.307(3) . ?
C2_15 F2_15 1.346(3) . ?
C2_15 F1_15 1.351(3) . ?
C3_15 F4_15 1.335(3) . ?
C3_15 F6_15 1.341(3) . ?
C3_15 F5_15 1.344(4) . ?
C4_15 F9_15 1.325(3) . ?
C4_15 F8_15 1.343(3) . ?
C4_15 F7_15 1.361(4) . ?
O1_16 C1_16 1.345(3) . ?
C1_16 C2_16 1.548(4) . ?
C1_16 C4_16 1.552(4) . ?
C1_16 C3_16 1.560(4) . ?
C2_16 F3_16 1.323(4) . ?
C2_16 F1_16 1.329(4) . ?
C2_16 F2_16 1.341(4) . ?
C3_16 F5_16 1.314(4) . ?
C3_16 F4_16 1.336(4) . ?
C3_16 F6_16 1.346(3) . ?
C4_16 F9_16 1.325(4) . ?
C4_16 F7_16 1.328(4) . ?
C4_16 F8_16 1.345(3) . ?
C1_17 C5_17 1.421(3) . ?
C1_17 C2_17 1.428(3) . ?
C1_17 C10_17 1.503(3) . ?
C2_17 C3_17 1.422(3) . ?
C2_17 C9_17 1.501(3) . ?
C3_17 C4_17 1.411(3) . ?
C3_17 C8_17 1.510(3) . ?
C4_17 C5_17 1.428(3) . ?
C4_17 C7_17 1.507(3) . ?
C5_17 C6_17 1.501(3) . ?
C6_17 H6A_17 0.9800 . ?
C6_17 H6B_17 0.9800 . ?
C6_17 H6C_17 0.9800 . ?
C7_17 H7A_17 0.9800 . ?
C7_17 H7B_17 0.9800 . ?
C7_17 H7C_17 0.9800 . ?
C8_17 H8A_17 0.9800 . ?
C8_17 H8B_17 0.9800 . ?
C8_17 H8C_17 0.9800 . ?
C9_17 H9A_17 0.9800 . ?
C9_17 H9B_17 0.9800 . ?
C9_17 H9C_17 0.9800 . ?
C10_17 H10A_17 0.9800 . ?
C10_17 H10B_17 0.9800 . ?
C10_17 H10C_17 0.9800 . ?
C1_18 C2_18 1.420(5) . ?
C1_18 C5_18 1.428(5) . ?
C1_18 C10_18 1.512(5) . ?
C2_18 C3_18 1.426(5) . ?
C2_18 C9_18 1.504(6) . ?
C3_18 C4_18 1.413(6) . ?
C3_18 C8_18 1.511(5) . ?
C4_18 C5_18 1.418(6) . ?
C4_18 C7_18 1.508(5) . ?
C5_18 C6_18 1.504(5) . ?
C6_18 H6A_18 0.9800 . ?
C6_18 H6B_18 0.9800 . ?
C6_18 H6C_18 0.9800 . ?
C7_18 H7A_18 0.9800 . ?
C7_18 H7B_18 0.9800 . ?
C7_18 H7C_18 0.9800 . ?
C8_18 H8A_18 0.9800 . ?
C8_18 H8B_18 0.9800 . ?
C8_18 H8C_18 0.9800 . ?
C9_18 H9A_18 0.9800 . ?
C9_18 H9B_18 0.9800 . ?
C9_18 H9C_18 0.9800 . ?
C10_18 H10A_18 0.9800 . ?
C10_18 H10B_18 0.9800 . ?
C10_18 H10C_18 0.9800 . ?
C1_19 C5_19 1.425(3) . ?
C1_19 C2_19 1.431(3) . ?
C1_19 C10_19 1.501(3) . ?
C2_19 C3_19 1.425(3) . ?
C2_19 C9_19 1.499(3) . ?
C3_19 C4_19 1.417(3) . ?
C3_19 C8_19 1.502(3) . ?
C4_19 C5_19 1.420(3) . ?
C4_19 C7_19 1.505(3) . ?
C5_19 C6_19 1.499(3) . ?
C6_19 H6A_19 0.9800 . ?
C6_19 H6B_19 0.9800 . ?
C6_19 H6C_19 0.9800 . ?
C7_19 H7A_19 0.9800 . ?
C7_19 H7B_19 0.9800 . ?
C7_19 H7C_19 0.9800 . ?
C8_19 H8A_19 0.9800 . ?
C8_19 H8B_19 0.9800 . ?
C8_19 H8C_19 0.9800 . ?
C9_19 H9A_19 0.9800 . ?
C9_19 H9B_19 0.9800 . ?
C9_19 H9C_19 0.9800 . ?
C10_19 H10A_19 0.9800 . ?
C10_19 H10B_19 0.9800 . ?
C10_19 H10C_19 0.9800 . ?
C1_20 C5_20 1.415(4) . ?
C1_20 C2_20 1.418(3) . ?
C1_20 C10_20 1.505(4) . ?
C2_20 C3_20 1.424(3) . ?
C2_20 C9_20 1.501(4) . ?
C3_20 C4_20 1.420(3) . ?
C3_20 C8_20 1.501(3) . ?
C4_20 C5_20 1.427(4) . ?
C4_20 C7_20 1.501(4) . ?
C5_20 C6_20 1.508(4) . ?
C6_20 H6A_20 0.9800 . ?
C6_20 H6B_20 0.9800 . ?
C6_20 H6C_20 0.9800 . ?
C7_20 H7A_20 0.9800 . ?
C7_20 H7B_20 0.9800 . ?
C7_20 H7C_20 0.9800 . ?
C8_20 H8A_20 0.9800 . ?
C8_20 H8B_20 0.9800 . ?
C8_20 H8C_20 0.9800 . ?
C9_20 H9A_20 0.9800 . ?
C9_20 H9B_20 0.9800 . ?
C9_20 H9C_20 0.9800 . ?
C10_20 H10A_20 0.9800 . ?
C10_20 H10B_20 0.9800 . ?
C10_20 H10C_20 0.9800 . ?
C1_21 C5_21 1.416(3) . ?
C1_21 C2_21 1.418(3) . ?
C1_21 C10_21 1.506(3) . ?
C2_21 C3_21 1.420(3) . ?
C2_21 C9_21 1.503(3) . ?
C3_21 C4_21 1.411(3) . ?
C3_21 C8_21 1.503(3) . ?
C4_21 C5_21 1.416(3) . ?
C4_21 C7_21 1.504(3) . ?
C5_21 C6_21 1.504(3) . ?
C6_21 H6A_21 0.9800 . ?
C6_21 H6B_21 0.9800 . ?
C6_21 H6C_21 0.9800 . ?
C7_21 H7A_21 0.9800 . ?
C7_21 H7B_21 0.9800 . ?
C7_21 H7C_21 0.9800 . ?
C8_21 H8A_21 0.9800 . ?
C8_21 H8B_21 0.9800 . ?
C8_21 H8C_21 0.9800 . ?
C9_21 H9A_21 0.9800 . ?
C9_21 H9B_21 0.9800 . ?
C9_21 H9C_21 0.9800 . ?
C10_21 H10A_21 0.9800 . ?
C10_21 H10B_21 0.9800 . ?
C10_21 H10C_21 0.9800 . ?
C1_22 C2_22 1.420(3) . ?
C1_22 C5_22 1.432(3) . ?
C1_22 C10_22 1.500(3) . ?
C2_22 C3_22 1.425(3) . ?
C2_22 C9_22 1.502(3) . ?
C3_22 C4_22 1.414(3) . ?
C3_22 C8_22 1.504(3) . ?
C4_22 C5_22 1.413(3) . ?
C4_22 C7_22 1.510(3) . ?
C5_22 C6_22 1.503(3) . ?
C6_22 H6A_22 0.9800 . ?
C6_22 H6B_22 0.9800 . ?
C6_22 H6C_22 0.9800 . ?
C7_22 H7A_22 0.9800 . ?
C7_22 H7B_22 0.9800 . ?
C7_22 H7C_22 0.9800 . ?
C8_22 H8A_22 0.9800 . ?
C8_22 H8B_22 0.9800 . ?
C8_22 H8C_22 0.9800 . ?
C9_22 H9A_22 0.9800 . ?
C9_22 H9B_22 0.9800 . ?
C9_22 H9C_22 0.9800 . ?
C10_22 H10A_22 0.9800 . ?
C10_22 H10B_22 0.9800 . ?
C10_22 H10C_22 0.9800 . ?
C1_23 C2_23 1.417(3) . ?
C1_23 C5_23 1.425(4) . ?
C1_23 C10_23 1.504(4) . ?
C2_23 C3_23 1.421(4) . ?
C2_23 C9_23 1.512(4) . ?
C3_23 C4_23 1.443(4) . ?
C3_23 C8_23 1.497(4) . ?
C4_23 C5_23 1.421(4) . ?
C4_23 C7_23 1.504(4) . ?
C5_23 C6_23 1.504(4) . ?
C6_23 H6A_23 0.9800 . ?
C6_23 H6B_23 0.9800 . ?
C6_23 H6C_23 0.9800 . ?
C7_23 H7A_23 0.9800 . ?
C7_23 H7B_23 0.9800 . ?
C7_23 H7C_23 0.9800 . ?
C8_23 H8A_23 0.9800 . ?
C8_23 H8B_23 0.9800 . ?
C8_23 H8C_23 0.9800 . ?
C9_23 H9A_23 0.9800 . ?
C9_23 H9B_23 0.9800 . ?
C9_23 H9C_23 0.9800 . ?
C10_23 H10A_23 0.9800 . ?
C10_23 H10B_23 0.9800 . ?
C10_23 H10C_23 0.9800 . ?
C1_24 C5_24 1.420(3) . ?
C1_24 C2_24 1.423(3) . ?
C1_24 C10_24 1.503(3) . ?
C2_24 C3_24 1.419(3) . ?
C2_24 C9_24 1.511(3) . ?
C3_24 C4_24 1.426(3) . ?
C3_24 C8_24 1.503(3) . ?
C4_24 C5_24 1.412(3) . ?
C4_24 C7_24 1.509(3) . ?
C5_24 C6_24 1.504(3) . ?
C6_24 H6A_24 0.9800 . ?
C6_24 H6B_24 0.9800 . ?
C6_24 H6C_24 0.9800 . ?
C7_24 H7A_24 0.9800 . ?
C7_24 H7B_24 0.9800 . ?
C7_24 H7C_24 0.9800 . ?
C8_24 H8A_24 0.9800 . ?
C8_24 H8B_24 0.9800 . ?
C8_24 H8C_24 0.9800 . ?
C9_24 H9A_24 0.9800 . ?
C9_24 H9B_24 0.9800 . ?
C9_24 H9C_24 0.9800 . ?
C10_24 H10A_24 0.9800 . ?
C10_24 H10B_24 0.9800 . ?
C10_24 H10C_24 0.9800 . ?
C1_25 C2_25 1.424(3) . ?
C1_25 C5_25 1.425(3) . ?
C1_25 C10_25 1.498(3) . ?
C2_25 C3_25 1.427(3) . ?
C2_25 C9_25 1.501(3) . ?
C3_25 C4_25 1.426(3) . ?
C3_25 C8_25 1.503(3) . ?
C4_25 C5_25 1.426(3) . ?
C4_25 C7_25 1.500(3) . ?
C5_25 C6_25 1.500(3) . ?
C6_25 H6A_25 0.9800 . ?
C6_25 H6B_25 0.9800 . ?
C6_25 H6C_25 0.9800 . ?
C7_25 H7A_25 0.9800 . ?
C7_25 H7B_25 0.9800 . ?
C7_25 H7C_25 0.9800 . ?
C8_25 H8A_25 0.9800 . ?
C8_25 H8B_25 0.9800 . ?
C8_25 H8C_25 0.9800 . ?
C9_25 H9A_25 0.9800 . ?
C9_25 H9B_25 0.9800 . ?
C9_25 H9C_25 0.9800 . ?
C10_25 H10A_25 0.9800 . ?
C10_25 H10B_25 0.9800 . ?
C10_25 H10C_25 0.9800 . ?
C1_26 C2_26 1.409(6) . ?
C1_26 C5_26 1.426(6) . ?
C1_26 C10_26 1.513(7) . ?
C2_26 C3_26 1.425(7) . ?
C2_26 C9_26 1.508(7) . ?
C3_26 C4_26 1.423(7) . ?
C3_26 C8_26 1.503(7) . ?
C4_26 C5_26 1.413(7) . ?
C4_26 C7_26 1.503(7) . ?
C5_26 C6_26 1.493(6) . ?
C6_26 H6A_26 0.9800 . ?
C6_26 H6B_26 0.9800 . ?
C6_26 H6C_26 0.9800 . ?
C7_26 H7A_26 0.9800 . ?
C7_26 H7B_26 0.9800 . ?
C7_26 H7C_26 0.9800 . ?
C8_26 H8A_26 0.9800 . ?
C8_26 H8B_26 0.9800 . ?
C8_26 H8C_26 0.9800 . ?
C9_26 H9A_26 0.9800 . ?
C9_26 H9B_26 0.9800 . ?
C9_26 H9C_26 0.9800 . ?
C10_26 H10A_26 0.9800 . ?
C10_26 H10B_26 0.9800 . ?
C10_26 H10C_26 0.9800 . ?
C1_27 C2_27 1.423(3) . ?
C1_27 C5_27 1.430(3) . ?
C1_27 C10_27 1.502(3) . ?
C2_27 C3_27 1.421(3) . ?
C2_27 C9_27 1.501(3) . ?
C3_27 C4_27 1.426(3) . ?
C3_27 C8_27 1.501(3) . ?
C4_27 C5_27 1.416(3) . ?
C4_27 C7_27 1.504(3) . ?
C5_27 C6_27 1.500(3) . ?
C6_27 H6A_27 0.9800 . ?
C6_27 H6B_27 0.9800 . ?
C6_27 H6C_27 0.9800 . ?
C7_27 H7A_27 0.9800 . ?
C7_27 H7B_27 0.9800 . ?
C7_27 H7C_27 0.9800 . ?
C8_27 H8A_27 0.9800 . ?
C8_27 H8B_27 0.9800 . ?
C8_27 H8C_27 0.9800 . ?
C9_27 H9A_27 0.9800 . ?
C9_27 H9B_27 0.9800 . ?
C9_27 H9C_27 0.9800 . ?
C10_27 H10A_27 0.9800 . ?
C10_27 H10B_27 0.9800 . ?
C10_27 H10C_27 0.9800 . ?
O1_29 C1_29 1.349(11) . ?
C1_29 C2_29 1.545(10) . ?
C1_29 C4_29 1.547(9) . ?
C1_29 C3_29 1.566(9) . ?
C2_29 F2_29 1.332(10) . ?
C2_29 F3_29 1.350(10) . ?
C2_29 F1_29 1.357(9) . ?
C3_29 F5_29 1.321(8) . ?
C3_29 F6_29 1.332(8) . ?
C3_29 F4_29 1.339(8) . ?
C4_29 F7_29 1.314(10) . ?
C4_29 F9_29 1.324(9) . ?
C4_29 F8_29 1.343(10) . ?
O1_30 C1_30 1.358(12) . ?
C1_30 C4_30 1.548(11) . ?
C1_30 C2_30 1.548(11) . ?
C1_30 C3_30 1.560(11) . ?
C2_30 F2_30 1.340(12) . ?
C2_30 F1_30 1.348(12) . ?
C2_30 F3_30 1.351(12) . ?
C3_30 F4_30 1.321(11) . ?
C3_30 F6_30 1.335(11) . ?
C3_30 F5_30 1.341(11) . ?
C4_30 F7_30 1.312(11) . ?
C4_30 F9_30 1.319(11) . ?
C4_30 F8_30 1.344(12) . ?
O1_31 C1_31 1.345(11) . ?
C1_31 C3_31 1.556(10) . ?
C1_31 C2_31 1.560(10) . ?
C1_31 C4_31 1.575(10) . ?
C2_31 F2_31 1.326(9) . ?
C2_31 F3_31 1.347(10) . ?
C2_31 F1_31 1.353(9) . ?
C3_31 F5_31 1.292(10) . ?
C3_31 F4_31 1.313(9) . ?
C3_31 F6_31 1.350(8) . ?
C4_31 F9_31 1.306(10) . ?
C4_31 F7_31 1.315(11) . ?
C4_31 F8_31 1.340(10) . ?
O1_32 C1_32 1.352(10) . ?
C1_32 C3_32 1.544(9) . ?
C1_32 C4_32 1.549(9) . ?
C1_32 C2_32 1.553(9) . ?
C2_32 F3_32 1.317(10) . ?
C2_32 F1_32 1.321(8) . ?
C2_32 F2_32 1.337(7) . ?
C3_32 F4_32 1.327(11) . ?
C3_32 F5_32 1.332(7) . ?
C3_32 F6_32 1.343(8) . ?
C4_32 F9_32 1.332(11) . ?
C4_32 F7_32 1.336(7) . ?
C4_32 F8_32 1.338(9) . ?
O1_33 C1_33 1.355(11) . ?
C1_33 C2_33 1.535(10) . ?
C1_33 C3_33 1.545(10) . ?
C1_33 C4_33 1.555(10) . ?
C2_33 F1_33 1.327(9) . ?
C2_33 F3_33 1.331(11) . ?
C2_33 F2_33 1.357(9) . ?
C3_33 F6_33 1.325(11) . ?
C3_33 F4_33 1.328(10) . ?
C3_33 F5_33 1.334(9) . ?
C4_33 F9_33 1.274(10) . ?
C4_33 F7_33 1.306(8) . ?
C4_33 F8_33 1.342(10) . ?
O1_34 C1_34 1.363(13) . ?
C1_34 C4_34 1.536(12) . ?
C1_34 C2_34 1.551(12) . ?
C1_34 C3_34 1.553(12) . ?
C2_34 F2_34 1.321(13) . ?
C2_34 F1_34 1.323(13) . ?
C2_34 F3_34 1.326(13) . ?
C3_34 F6_34 1.326(13) . ?
C3_34 F5_34 1.327(13) . ?
C3_34 F4_34 1.328(13) . ?
C4_34 F9_34 1.333(12) . ?
C4_34 F8_34 1.334(12) . ?
C4_34 F7_34 1.341(12) . ?
O1_35 C1_35 1.365(12) . ?
C1_35 C4_35 1.538(12) . ?
C1_35 C3_35 1.548(12) . ?
C1_35 C2_35 1.552(12) . ?
C2_35 F1_35 1.333(12) . ?
C2_35 F2_35 1.333(12) . ?
C2_35 F3_35 1.337(12) . ?
C3_35 F6_35 1.325(12) . ?
C3_35 F4_35 1.334(13) . ?
C3_35 F5_35 1.336(13) . ?
C4_35 F9_35 1.329(13) . ?
C4_35 F7_35 1.333(13) . ?
C4_35 F8_35 1.337(13) . ?
O1_36 C1_36 1.353(13) . ?
C1_36 C4_36 1.547(12) . ?
C1_36 C2_36 1.557(12) . ?
C1_36 C3_36 1.561(12) . ?
C2_36 F2_36 1.340(12) . ?
C2_36 F1_36 1.341(12) . ?
C2_36 F3_36 1.342(12) . ?
C3_36 F5_36 1.331(13) . ?
C3_36 F6_36 1.335(12) . ?
C3_36 F4_36 1.337(13) . ?
C4_36 F9_36 1.329(13) . ?
C4_36 F8_36 1.336(13) . ?
C4_36 F7_36 1.337(13) . ?
C1_37 C5_37 1.417(11) . ?
C1_37 C2_37 1.419(10) . ?
C1_37 C10_37 1.521(10) . ?
C2_37 C3_37 1.411(10) . ?
C2_37 C9_37 1.506(10) . ?
C3_37 C4_37 1.431(12) . ?
C3_37 C8_37 1.503(10) . ?
C4_37 C5_37 1.418(12) . ?
C4_37 C7_37 1.510(12) . ?
C5_37 C6_37 1.522(11) . ?
C6_37 H6A_37 0.9800 . ?
C6_37 H6B_37 0.9800 . ?
C6_37 H6C_37 0.9800 . ?
C7_37 H7A_37 0.9800 . ?
C7_37 H7B_37 0.9800 . ?
C7_37 H7C_37 0.9800 . ?
C8_37 H8A_37 0.9800 . ?
C8_37 H8B_37 0.9800 . ?
C8_37 H8C_37 0.9800 . ?
C9_37 H9A_37 0.9800 . ?
C9_37 H9B_37 0.9800 . ?
C9_37 H9C_37 0.9800 . ?
C10_37 H10A_37 0.9800 . ?
C10_37 H10B_37 0.9800 . ?
C10_37 H10C_37 0.9800 . ?
O1_39 C1_39 1.359(13) . ?
C1_39 C4_39 1.544(12) . ?
C1_39 C2_39 1.547(12) . ?
C1_39 C3_39 1.551(12) . ?
C2_39 F1_39 1.325(12) . ?
C2_39 F3_39 1.328(13) . ?
C2_39 F2_39 1.342(13) . ?
C3_39 F4_39 1.311(13) . ?
C3_39 F6_39 1.328(12) . ?
C3_39 F5_39 1.339(12) . ?
C4_39 F9_39 1.290(12) . ?
C4_39 F8_39 1.335(12) . ?
C4_39 F7_39 1.344(13) . ?
C1_41 C5_41 1.419(6) . ?
C1_41 C2_41 1.425(6) . ?
C1_41 C10_41 1.500(6) . ?
C2_41 C3_41 1.414(7) . ?
C2_41 C9_41 1.516(7) . ?
C3_41 C4_41 1.432(8) . ?
C3_41 C8_41 1.505(6) . ?
C4_41 C5_41 1.413(8) . ?
C4_41 C7_41 1.495(7) . ?
C5_41 C6_41 1.510(7) . ?
C6_41 H6A_41 0.9800 . ?
C6_41 H6B_41 0.9800 . ?
C6_41 H6C_41 0.9800 . ?
C7_41 H7A_41 0.9800 . ?
C7_41 H7B_41 0.9800 . ?
C7_41 H7C_41 0.9800 . ?
C8_41 H8A_41 0.9800 . ?
C8_41 H8B_41 0.9800 . ?
C8_41 H8C_41 0.9800 . ?
C9_41 H9A_41 0.9800 . ?
C9_41 H9B_41 0.9800 . ?
C9_41 H9C_41 0.9800 . ?
C10_41 H10A_41 0.9800 . ?
C10_41 H10B_41 0.9800 . ?
C10_41 H10C_41 0.9800 . ?
C1_38 C5_38 1.412(8) . ?
C1_38 C2_38 1.425(9) . ?
C1_38 C10_38 1.504(9) . ?
C2_38 C3_38 1.403(10) . ?
C2_38 C9_38 1.493(9) . ?
C3_38 C4_38 1.420(9) . ?
C3_38 C8_38 1.495(9) . ?
C4_38 C5_38 1.413(7) . ?
C4_38 C7_38 1.520(9) . ?
C5_38 C6_38 1.489(7) . ?
C6_38 H6A_38 0.9800 . ?
C6_38 H6B_38 0.9800 . ?
C6_38 H6C_38 0.9800 . ?
C7_38 H7A_38 0.9800 . ?
C7_38 H7B_38 0.9800 . ?
C7_38 H7C_38 0.9800 . ?
C8_38 H8A_38 0.9800 . ?
C8_38 H8B_38 0.9800 . ?
C8_38 H8C_38 0.9800 . ?
C9_38 H9A_38 0.9800 . ?
C9_38 H9B_38 0.9800 . ?
C9_38 H9C_38 0.9800 . ?
C10_38 H10A_38 0.9800 . ?
C10_38 H10B_38 0.9800 . ?
C10_38 H10C_38 0.9800 . ?
O1_28 C1_28 1.356(13) . ?
C1_28 C3_28 1.551(12) . ?
C1_28 C4_28 1.552(12) . ?
C1_28 C2_28 1.555(12) . ?
C2_28 F2_28 1.326(12) . ?
C2_28 F1_28 1.327(12) . ?
C2_28 F3_28 1.343(12) . ?
C3_28 F4_28 1.334(12) . ?
C3_28 F6_28 1.341(12) . ?
C3_28 F5_28 1.342(12) . ?
C4_28 F8_28 1.324(13) . ?
C4_28 F9_28 1.327(13) . ?
C4_28 F7_28 1.342(13) . ?
C1_40 C2_40 1.416(9) . ?
C1_40 C5_40 1.420(9) . ?
C1_40 C10_40 1.518(9) . ?
C2_40 C3_40 1.424(9) . ?
C2_40 C9_40 1.511(10) . ?
C3_40 C4_40 1.420(10) . ?
C3_40 C8_40 1.512(10) . ?
C4_40 C5_40 1.423(10) . ?
C4_40 C7_40 1.514(10) . ?
C5_40 C6_40 1.495(10) . ?
C6_40 H6A_40 0.9800 . ?
C6_40 H6B_40 0.9800 . ?
C6_40 H6C_40 0.9800 . ?
C7_40 H7A_40 0.9800 . ?
C7_40 H7B_40 0.9800 . ?
C7_40 H7C_40 0.9800 . ?
C8_40 H8A_40 0.9800 . ?
C8_40 H8B_40 0.9800 . ?
C8_40 H8C_40 0.9800 . ?
C9_40 H9A_40 0.9800 . ?
C9_40 H9B_40 0.9800 . ?
C9_40 H9C_40 0.9800 . ?
C10_40 H10A_40 0.9800 . ?
C10_40 H10B_40 0.9800 . ?
C10_40 H10C_40 0.9800 . ?
C1_42 C2_42 1.419(12) . ?
C1_42 C5_42 1.423(12) . ?
C1_42 C10_42 1.504(13) . ?
C2_42 C3_42 1.414(12) . ?
C2_42 C9_42 1.509(12) . ?
C3_42 C4_42 1.417(12) . ?
C3_42 C8_42 1.513(12) . ?
C4_42 C5_42 1.416(12) . ?
C4_42 C7_42 1.507(12) . ?
C5_42 C6_42 1.494(12) . ?
C6_42 H6A_42 0.9800 . ?
C6_42 H6B_42 0.9800 . ?
C6_42 H6C_42 0.9800 . ?
C7_42 H7A_42 0.9800 . ?
C7_42 H7B_42 0.9800 . ?
C7_42 H7C_42 0.9800 . ?
C8_42 H8A_42 0.9800 . ?
C8_42 H8B_42 0.9800 . ?
C8_42 H8C_42 0.9800 . ?
C9_42 H9A_42 0.9800 . ?
C9_42 H9B_42 0.9800 . ?
C9_42 H9C_42 0.9800 . ?
C10_42 H10A_42 0.9800 . ?
C10_42 H10B_42 0.9800 . ?
C10_42 H10C_42 0.9800 . ?
